data_1573746
loop_
_publ_author_name
'Liu, Chao'
'Meng, Ru-Xin'
'Zhao, Lan-Cheng'
'Luo, Lipan'
'Tian, Yi-Qi'
'Shao, Yongliang'
'Tang, Qing'
'Wang, Likai'
'Yan, Jun'

_publ_section_title
;
 Atomic-Level Engineering of Single Ag1+ Sites Distribution on
 Titanium-Oxo Cluster Surface to Boost CO2 Electroreduction
;
_journal_name_full 'Chemical Science'
_journal_paper_doi 10.1039/D4SC07186G
_journal_year 2025
_chemical_formula_moiety
'C240 H270 Ag4 O42 S24 Ti12, 2(C4 H5 Ag0.253 N2), 8.817(C2 H3 N), 0.389(O2), 0.4[CH3CN], 0.4[CH3CN], 0[CH3CN]'
_chemical_formula_sum 'C265.64 H306.46 Ag4.51 N12.82 O42.76 S24 Ti12'
_chemical_formula_weight 6193.24
_space_group_crystal_system monoclinic
_space_group_IT_number 14
_space_group_name_Hall '-P 2yn'
_space_group_name_H-M_alt 'P 1 21/n 1'
_atom_sites_solution_hydrogens mixed
_atom_sites_solution_primary dual
_audit_creation_date 2024-06-23
_audit_creation_method
;
Olex2 1.5
(compiled 2024.02.16 svn.r378c4104 for OlexSys, GUI svn.r6928)
;
_audit_update_record
;
2024-07-05 deposited with the CCDC.	2025-01-09 downloaded from the CCDC.
;
_cell_angle_alpha 90
_cell_angle_beta 116.730(5)
_cell_angle_gamma 90
_cell_formula_units_Z 2
_cell_length_a 21.329(3)
_cell_length_b 34.611(5)
_cell_length_c 23.413(5)
_cell_measurement_reflns_used 9577
_cell_measurement_temperature 150.00
_cell_measurement_theta_max 51.19
_cell_measurement_theta_min 2.88
_cell_volume 15437(5)
_computing_cell_refinement 'SAINT V8.40B (?, 2016)'
_computing_data_reduction 'SAINT V8.40B (?, 2016)'
_computing_molecular_graphics 'Olex2 1.5 (Dolomanov et al., 2009)'
_computing_publication_material 'Olex2 1.5 (Dolomanov et al., 2009)'
_computing_structure_refinement 'SHELXL 2018/3 (Sheldrick, 2015)'
_computing_structure_solution 'SHELXT 2014/5 (Sheldrick, 2014)'
_diffrn_ambient_temperature 150.00
_diffrn_detector 'Bruker APEX2 area detector'
_diffrn_detector_area_resol_mean 7.9
_diffrn_detector_type 'CCD area detector'
_diffrn_measured_fraction_theta_full 0.994
_diffrn_measured_fraction_theta_max 0.994
_diffrn_measurement_device 'three-circle diffractometer'
_diffrn_measurement_device_type 'Bruker SMART APEX2 area detector'
_diffrn_measurement_method '\w and \f scans'
_diffrn_radiation_monochromator 'mirror optics'
_diffrn_radiation_probe x-ray
_diffrn_radiation_type GaK\a
_diffrn_radiation_wavelength 1.34139
_diffrn_reflns_av_R_equivalents 0.0731
_diffrn_reflns_av_unetI/netI 0.0586
_diffrn_reflns_Laue_measured_fraction_full 0.994
_diffrn_reflns_Laue_measured_fraction_max 0.994
_diffrn_reflns_limit_h_max 24
_diffrn_reflns_limit_h_min -24
_diffrn_reflns_limit_k_max 38
_diffrn_reflns_limit_k_min -40
_diffrn_reflns_limit_l_max 27
_diffrn_reflns_limit_l_min -23
_diffrn_reflns_number 122219
_diffrn_reflns_point_group_measured_fraction_full 0.994
_diffrn_reflns_point_group_measured_fraction_max 0.994
_diffrn_reflns_theta_full 51.324
_diffrn_reflns_theta_max 51.324
_diffrn_reflns_theta_min 2.312
_diffrn_source 'microfocus sealed X-ray tube'
_diffrn_source_current 2.86
_diffrn_source_power 0.1997996
_diffrn_source_type 'Incoatec I\ms'
_diffrn_source_voltage 69.86
_diffrn_standards_number 0
_exptl_absorpt_coefficient_mu 4.560
_exptl_absorpt_correction_T_max 0.7501
_exptl_absorpt_correction_T_min 0.6136
_exptl_absorpt_correction_type multi-scan
_exptl_absorpt_process_details
;
SADABS-2016/2 (Bruker,2016/2) was used for absorption correction.
wR2(int) was 0.1699 before and 0.0545 after correction.
The Ratio of minimum to maximum transmission is 0.8180.
The \l/2 correction factor is Not present.
;
_exptl_crystal_colour 'clear yellowish yellow'
_exptl_crystal_colour_lustre clear
_exptl_crystal_colour_modifier yellowish
_exptl_crystal_colour_primary yellow
_exptl_crystal_density_diffrn 1.332
_exptl_crystal_description block
_exptl_crystal_F_000 6384
_exptl_crystal_size_max 0.5
_exptl_crystal_size_mid 0.4
_exptl_crystal_size_min 0.3
_refine_diff_density_max 2.260
_refine_diff_density_min -1.766
_refine_diff_density_rms 0.094
_refine_ls_extinction_method none
_refine_ls_goodness_of_fit_ref 1.022
_refine_ls_hydrogen_treatment constr
_refine_ls_matrix_type full
_refine_ls_number_parameters 2031
_refine_ls_number_reflns 25338
_refine_ls_number_restraints 1033
_refine_ls_restrained_S_all 1.047
_refine_ls_R_factor_all 0.1070
_refine_ls_R_factor_gt 0.0724
_refine_ls_shift/su_max 0.001
_refine_ls_shift/su_mean 0.000
_refine_ls_structure_factor_coef Fsqd
_refine_ls_weighting_details 'w=1/[\s^2^(Fo^2^)+(0.1203P)^2^+28.6617P] where P=(Fo^2^+2Fc^2^)/3'
_refine_ls_weighting_scheme calc
_refine_ls_wR_factor_gt 0.1936
_refine_ls_wR_factor_ref 0.2185
_reflns_Friedel_coverage 0.000
_reflns_number_gt 17207
_reflns_number_total 25338
_reflns_threshold_expression 'I > 2\s(I)'
_cod_data_source_file d4sc07186g2.cif
_cod_data_source_block Ti12Ag4
_cod_original_cell_volume 15437(4)
_cod_database_code 1573746
_shelx_shelxl_version_number 2018/3
_shelx_space_group_comment
;
The symmetry employed for this shelxl refinement is uniquely defined
by the following loop, which should always be used as a source of
symmetry information in preference to the above space-group names.
They are only intended as comments.
;
_olex2_refinement_description
;
1. Fixed Uiso
 At 1.2 times of:
  All C(H) groups
 At 1.5 times of:
  All C(H,H) groups, All C(H,H,H) groups, All C(H,H,H,H,H,H) groups, All O(H)
  groups
2. Restrained distances
 C54-C52
 2.2 with sigma of 0.01
 C47-C48
 2.4 with sigma of 0.01
 C30-C29 \\sim C30-C23
 with sigma of 0.02
 C30-C24 \\sim C30-C26
 with sigma of 0.02
 C30-C14 \\sim C30-C27
 with sigma of 0.02
 C22-C84 \\sim C22-C19
 with sigma of 0.02
 C22-C15 \\sim C22-C21
 with sigma of 0.02
 C22-C12 \\sim C22-C20
 with sigma of 0.02
 C43-C38 \\sim C43-C41
 with sigma of 0.02
 C43-C42 \\sim C43-C39
 with sigma of 0.02
 C43-C40 \\sim C43-C83
 with sigma of 0.02
 C49-C44 \\sim C49-C46
 with sigma of 0.02
 C49-C16 \\sim C49-C48
 with sigma of 0.02
 C49-C82 \\sim C49-C47
 with sigma of 0.02
 C53-C55 \\sim C50-C55
 with sigma of 0.02
 C55-C11 \\sim C55-C54
 with sigma of 0.02
 C55-C51 \\sim C55-C52
 with sigma of 0.02
 C62-C56 \\sim C62-C57
 with sigma of 0.02
 C62-C58 \\sim C62-C59
 with sigma of 0.02
 C62-C60 \\sim C62-C61
 with sigma of 0.02
 C63-C68 \\sim C66-C68
 with sigma of 0.02
 C67-C68 \\sim C13-C68
 with sigma of 0.02
 C68-C64 \\sim C68-C65
 with sigma of 0.02
 C71-C81 \\sim C72-C81
 with sigma of 0.02
 C73-C18 \\sim C74-C45
 with sigma of 0.02
 C81-C73 \\sim C81-C74
 with sigma of 0.04
 C81-C18 \\sim C81-C45
 with sigma of 0.04
 C25-C75 \\sim C25-C28
 with sigma of 0.02
 C75-N1 \\sim C28-N76
 with sigma of 0.02
 C25-N1 \\sim C25-N76
 with sigma of 0.04
 S12-C89 \\sim S12-C5
 with sigma of 0.02
 C17-C92 \\sim C3-C4
 with sigma of 0.02
 S9-C92 \\sim S9-C4
 with sigma of 0.04
 C6-C89 \\sim C6-C5
 with sigma of 0.04
 C6-C92 \\sim C6-C4
 with sigma of 0.04
 C89-C17 \\sim C5-C3
 with sigma of 0.04
 C03I-C33 \\sim C03I-C32
 with sigma of 0.02
 C90-C33 \\sim C95-C32
 with sigma of 0.02
 C33-C97 \\sim C32-C94
 with sigma of 0.02
 C33-C96 \\sim C32-C37
 with sigma of 0.02
 C03I-C90 \\sim C03I-C95
 with sigma of 0.04
 C03I-C97 \\sim C03I-C94
 with sigma of 0.04
 C03I-C96 \\sim C03I-C37
 with sigma of 0.04
 C90-C97 \\sim C95-C94
 with sigma of 0.04
 C90-C96 \\sim C95-C37
 with sigma of 0.04
 C97-C96 \\sim C94-C37
 with sigma of 0.04
 C86-C36 \\sim C86-C99
 with sigma of 0.02
 C36-N6 \\sim C99-N98
 with sigma of 0.02
 C86-N6 \\sim C86-N98
 with sigma of 0.04
3. Uiso/Uaniso restraints and constraints
C22 \\sim C12 \\sim C15 \\sim C84 \\sim C19 \\sim C20 \\sim C21: within 2A with
sigma of 0.01 and sigma for terminal atoms of 0.02 within 2A
C1 \\sim C2 \\sim C3 \\sim C4 \\sim C5 \\sim C6: within 2A with sigma of 0.01
and sigma for terminal atoms of 0.02 within 2A
N4 \\sim C100 \\sim C101: within 2A with sigma of 0.01 and sigma for terminal
atoms of 0.02 within 2A
C77 \\sim C78 \\sim N2: within 2A with sigma of 0.01 and sigma for terminal
atoms of 0.02 within 2A
C35 \\sim C85 \\sim C76 \\sim C98: within 2A with sigma of 0.01 and sigma for
terminal atoms of 0.02 within 2A
N7 \\sim C69 \\sim C70: within 2A with sigma of 0.01 and sigma for terminal
atoms of 0.01 within 2A
N3 \\sim C34 \\sim C31: within 2A with sigma of 0.01 and sigma for terminal
atoms of 0.02 within 2A
C90 \\sim C33 \\sim C96 \\sim C97 \\sim C32 \\sim C37 \\sim C94 \\sim C95:
within 2A with sigma of 0.01 and sigma for terminal atoms of 0.02 within 2A
C86 \\sim N6 \\sim C36 \\sim N98 \\sim C99: within 2A with sigma of 0.01 and
sigma for terminal atoms of 0.02 within 2A
C35 \\sim C85 \\sim C76 \\sim C98 \\sim C10 \\sim C7 \\sim C8 \\sim C9: within
2A with sigma of 0.01 and sigma for terminal atoms of 0.02 within 2A
C17 \\sim C87 \\sim C88 \\sim C89 \\sim C92 \\sim C6 \\sim C3 \\sim C4 \\sim
C5: within 2A with sigma of 0.01 and sigma for terminal atoms of 0.02 within 2A
N2: within 2A with sigma of 0.01 and sigma for terminal atoms of 0.02 within 2A
C25 \\sim N1 \\sim C75 \\sim N76 \\sim C28: within 2A with sigma of 0.01 and
sigma for terminal atoms of 0.02 within 2A
C30 \\sim C14 \\sim C24 \\sim C29 \\sim C23 \\sim C26 \\sim C27: within 2A with
sigma of 0.01 and sigma for terminal atoms of 0.02 within 2A
C90 \\sim C33 \\sim C96 \\sim C97: within 2A with sigma of 0.01 and sigma for
terminal atoms of 0.02 within 2A
C43 \\sim C38 \\sim C40 \\sim C42 \\sim C39 \\sim C41 \\sim C83: within 2A with
sigma of 0.01 and sigma for terminal atoms of 0.02 within 2A
C49 \\sim C16 \\sim C44 \\sim C82 \\sim C46 \\sim C47 \\sim C48: within 2A with
sigma of 0.01 and sigma for terminal atoms of 0.02 within 2A
C55 \\sim C11 \\sim C51 \\sim C53 \\sim C50 \\sim C52 \\sim C54: within 2A with
sigma of 0.01 and sigma for terminal atoms of 0.02 within 2A
C62 \\sim C56 \\sim C58 \\sim C60 \\sim C57 \\sim C59 \\sim C61: within 2A with
sigma of 0.01 and sigma for terminal atoms of 0.02 within 2A
C68 \\sim C63 \\sim C64 \\sim C67 \\sim C13 \\sim C65 \\sim C66: within 2A with
sigma of 0.01 and sigma for terminal atoms of 0.02 within 2A
C81 \\sim C18 \\sim C71 \\sim C73 \\sim C45 \\sim C72 \\sim C74: within 2A with
sigma of 0.01 and sigma for terminal atoms of 0.02 within 2A
Uanis(C51) \\sim Ueq, Uanis(C11) \\sim Ueq, Uanis(C53) \\sim Ueq, Uanis(C31)
\\sim Ueq, Uanis(C34) \\sim Ueq, Uanis(C87) \\sim Ueq, Uanis(C6) \\sim Ueq,
Uanis(C89) \\sim Ueq, Uanis(C17) \\sim Ueq, Uanis(C92) \\sim Ueq, Uanis(C88)
\\sim Ueq, Uanis(C13) \\sim Ueq, Uanis(C95) \\sim Ueq, Uanis(C65) \\sim Ueq:
with sigma of 0.01 and sigma for terminal atoms of 0.02
4. Others
 Sof(C23)=Sof(H23A)=Sof(H23B)=Sof(H23C)=Sof(C26)=Sof(H26A)=Sof(H26B)=Sof(H26C)=
 Sof(C27)=Sof(H27A)=Sof(H27B)=Sof(H27C)=1-FVAR(1)
 Sof(C14)=Sof(H14A)=Sof(H14B)=Sof(H14C)=Sof(C24)=Sof(H24A)=Sof(H24B)=Sof(H24C)=
 Sof(C29)=Sof(H29A)=Sof(H29B)=Sof(H29C)=FVAR(1)
 Sof(C19)=Sof(H19A)=Sof(H19B)=Sof(H19C)=Sof(C20)=Sof(H20A)=Sof(H20B)=Sof(H20C)=
 Sof(C21)=Sof(H21A)=Sof(H21B)=Sof(H21C)=1-FVAR(2)
 Sof(C12)=Sof(H12A)=Sof(H12B)=Sof(H12C)=Sof(C15)=Sof(H15A)=Sof(H15B)=Sof(H15C)=
 Sof(C84)=Sof(H84A)=Sof(H84B)=Sof(H84C)=FVAR(2)
 Sof(C39)=Sof(H39A)=Sof(H39B)=Sof(H39C)=Sof(C41)=Sof(H41A)=Sof(H41B)=Sof(H41C)=
 Sof(C83)=Sof(H83A)=Sof(H83B)=Sof(H83C)=1-FVAR(3)
 Sof(C38)=Sof(H38A)=Sof(H38B)=Sof(H38C)=Sof(C40)=Sof(H40A)=Sof(H40B)=Sof(H40C)=
 Sof(C42)=Sof(H42A)=Sof(H42B)=Sof(H42C)=FVAR(3)
 Sof(C46)=Sof(H46A)=Sof(H46B)=Sof(H46C)=Sof(C47)=Sof(H47A)=Sof(H47B)=Sof(H47C)=
 Sof(C48)=Sof(H48A)=Sof(H48B)=Sof(H48C)=1-FVAR(4)
 Sof(C16)=Sof(H16A)=Sof(H16B)=Sof(H16C)=Sof(C44)=Sof(H44A)=Sof(H44B)=Sof(H44C)=
 Sof(C82)=Sof(H82A)=Sof(H82B)=Sof(H82C)=FVAR(4)
 Sof(C50)=Sof(H50A)=Sof(H50B)=Sof(H50C)=Sof(C52)=Sof(H52A)=Sof(H52B)=Sof(H52C)=
 Sof(C54)=Sof(H54A)=Sof(H54B)=Sof(H54C)=1-FVAR(5)
 Sof(C11)=Sof(H11A)=Sof(H11B)=Sof(H11C)=Sof(C51)=Sof(H51A)=Sof(H51B)=Sof(H51C)=
 Sof(C53)=Sof(H53A)=Sof(H53B)=Sof(H53C)=FVAR(5)
 Sof(C57)=Sof(H57A)=Sof(H57B)=Sof(H57C)=Sof(C59)=Sof(H59A)=Sof(H59B)=Sof(H59C)=
 Sof(C61)=Sof(H61A)=Sof(H61B)=Sof(H61C)=1-FVAR(6)
 Sof(C56)=Sof(H56A)=Sof(H56B)=Sof(H56C)=Sof(C58)=Sof(H58A)=Sof(H58B)=Sof(H58C)=
 Sof(C60)=Sof(H60A)=Sof(H60B)=Sof(H60C)=FVAR(6)
 Sof(C13)=Sof(H13A)=Sof(H13B)=Sof(H13C)=Sof(C65)=Sof(H65A)=Sof(H65B)=Sof(H65C)=
 Sof(C66)=Sof(H66A)=Sof(H66B)=Sof(H66C)=1-FVAR(7)
 Sof(C63)=Sof(H63A)=Sof(H63B)=Sof(H63C)=Sof(C64)=Sof(H64A)=Sof(H64B)=Sof(H64C)=
 Sof(C67)=Sof(H67A)=Sof(H67B)=Sof(H67C)=FVAR(7)
 Sof(C45)=Sof(H45A)=Sof(H45B)=Sof(H45C)=Sof(C72)=Sof(H72A)=Sof(H72B)=Sof(H72C)=
 Sof(C74)=Sof(H74A)=Sof(H74B)=Sof(H74C)=1-FVAR(8)
 Sof(C18)=Sof(H18A)=Sof(H18B)=Sof(H18C)=Sof(C71)=Sof(H71A)=Sof(H71B)=Sof(H71C)=
 Sof(C73)=Sof(H73A)=Sof(H73B)=Sof(H73C)=FVAR(8)
 Sof(H25D)=Sof(H25E)=Sof(H25F)=Sof(N76)=Sof(C28)=1-FVAR(9)
 Sof(H25A)=Sof(H25B)=Sof(H25C)=Sof(N1)=Sof(C75)=FVAR(9)
 Sof(C10)=Sof(H10A)=Sof(H10B)=Sof(H10C)=Sof(C7)=Sof(C8)=Sof(H8A)=Sof(H8B)=
 Sof(H8C)=Sof(C9)=Sof(H9A)=Sof(H9B)=Sof(H9C)=Sof(N7)=Sof(C69)=Sof(C70)=
 Sof(H70A)=Sof(H70B)=Sof(H70C)=Sof(C1)=Sof(C2)=Sof(H2)=Sof(C3)=Sof(C4)=Sof(H4)=
 Sof(C5)=1-FVAR(10)
 Sof(C35)=Sof(H35A)=Sof(H35B)=Sof(H35C)=Sof(C85)=Sof(H85A)=Sof(H85B)=Sof(H85C)=
 Sof(C17)=Sof(C76)=Sof(C87)=Sof(C88)=Sof(H88)=Sof(C89)=Sof(C92)=Sof(H92)=
 Sof(C98)=Sof(H98A)=Sof(H98B)=Sof(H98C)=FVAR(10)
 Sof(C32)=Sof(C37)=Sof(H37A)=Sof(H37B)=Sof(H37C)=Sof(C94)=Sof(H94A)=Sof(H94B)=
 Sof(H94C)=Sof(C95)=Sof(H95A)=Sof(H95B)=Sof(H95C)=1-FVAR(11)
 Sof(C90)=Sof(H90A)=Sof(H90B)=Sof(H90C)=Sof(C33)=Sof(C96)=Sof(H96A)=Sof(H96B)=
 Sof(H96C)=Sof(C97)=Sof(H97A)=Sof(H97B)=Sof(H97C)=FVAR(11)
 Sof(H86D)=Sof(H86E)=Sof(H86F)=Sof(N98)=Sof(C99)=1-FVAR(12)
 Sof(H86A)=Sof(H86B)=Sof(H86C)=Sof(N6)=Sof(C36)=FVAR(12)
5.a Riding coordinates:
 C03O(H03A,H03B,H03C), C03R(H03D,H03E,H03F), C03T(H03G,H03H,H03I), C03V(H03J,
 H03K,H03L), C03W(H03M,H03N,H03O), C041(H04A,H04B,H04C), C35(H35A,H35B,H35C),
 C85(H85A,H85B,H85C), C90(H90A,H90B,H90C), C11(H11A,H11B,H11C), C12(H12A,H12B,
 H12C), C14(H14A,H14B,H14C), C15(H15A,H15B,H15C), C16(H16A,H16B,H16C), C18(H18A,
 H18B,H18C), C24(H24A,H24B,H24C), C29(H29A,H29B,H29C), C38(H38A,H38B,H38C),
 C40(H40A,H40B,H40C), C42(H42A,H42B,H42C), C44(H44A,H44B,H44C), C51(H51A,H51B,
 H51C), C53(H53A,H53B,H53C), C56(H56A,H56B,H56C), C58(H58A,H58B,H58C), C60(H60A,
 H60B,H60C), C63(H63A,H63B,H63C), C64(H64A,H64B,H64C), C67(H67A,H67B,H67C),
 C71(H71A,H71B,H71C), C73(H73A,H73B,H73C), C82(H82A,H82B,H82C), C84(H84A,H84B,
 H84C), C96(H96A,H96B,H96C), C97(H97A,H97B,H97C), C98(H98A,H98B,H98C), C34(H34A,
 H34B), C13(H13A,H13B,H13C), C19(H19A,H19B,H19C), C20(H20A,H20B,H20C), C21(H21A,
 H21B,H21C), C23(H23A,H23B,H23C), C26(H26A,H26B,H26C), C27(H27A,H27B,H27C),
 C10(H10A,H10B,H10C), C8(H8A,H8B,H8C), C9(H9A,H9B,H9C), C37(H37A,H37B,H37C),
 C39(H39A,H39B,H39C), C41(H41A,H41B,H41C), C45(H45A,H45B,H45C), C46(H46A,H46B,
 H46C), C47(H47A,H47B,H47C), C48(H48A,H48B,H48C), C50(H50A,H50B,H50C), C52(H52A,
 H52B,H52C), C54(H54A,H54B,H54C), C57(H57A,H57B,H57C), C59(H59A,H59B,H59C),
 C61(H61A,H61B,H61C), C65(H65A,H65B,H65C), C66(H66A,H66B,H66C), C72(H72A,H72B,
 H72C), C74(H74A,H74B,H74C), C83(H83A,H83B,H83C), C94(H94A,H94B,H94C), C95(H95A,
 H95B,H95C), C70(H70A,H70B,H70C), C101(H10D,H10E,H10F), C02P(H02B,H02C,H02D),
 C86(H86A,H86B,H86C), C86(H86D,H86E,H86F), C25(H25A,H25B,H25C), C25(H25D,H25E,
 H25F), C78(H78A,H78B,H78C)
5.b Aromatic/amide H refined with riding coordinates:
 C01A(H01A), C01K(H01K), C01P(H01P), C01R(H01R), C01U(H01U), C02A(H02A),
 C02I(H02I), C02J(H02J), C02K(H02K), C02L(H02L), C02O(H02O), C02Q(H02Q),
 C02R(H02R), C02Z(H02Z), C023(H023), C025(H025), C026(H026), C028(H028),
 C029(H029), C034(H034), C036(H036), C039(H039), C88(H88), C92(H92), C2(H2),
 C4(H4)
5.c Fitted hexagon refined as free rotating group:
 C6(C1,C2,C3,C4,C5)
5.d Idealised tetrahedral OH refined as rotating group:
 O01X(H01X), O012(H012), O013(H013)
;
_smtbx_masks_void_probe_radius 1.2
_smtbx_masks_void_truncation_radius 1.2
_olex2_submission_special_instructions 'No special instructions were received'

loop_
_space_group_symop_operation_xyz
'x, y, z'
'-x+1/2, y+1/2, -z+1/2'
'-x, -y, -z'
'x-1/2, -y-1/2, z-1/2'

loop_
_atom_site_label
_atom_site_type_symbol
_atom_site_fract_x
_atom_site_fract_y
_atom_site_fract_z
_atom_site_U_iso_or_equiv
_atom_site_adp_type
_atom_site_occupancy
_atom_site_site_symmetry_order
_atom_site_calc_flag
_atom_site_refinement_flags_posn
_atom_site_refinement_flags_adp
_atom_site_refinement_flags_occupancy
_atom_site_disorder_assembly
_atom_site_disorder_group
Ag1 Ag 0.49338(4) 0.49024(2) 0.68866(4) 0.0968(3) Uani 1 1 d . . . . .
Ag Ag 0.22069(11) 0.43315(6) 0.47985(9) 0.0619(9) Uani 0.253(2) 1 d . . . . .
Ti3 Ti 0.64415(6) 0.49025(3) 0.65490(4) 0.0399(2) Uani 1 1 d . . . . .
Ti4 Ti 0.61475(6) 0.61516(3) 0.49477(4) 0.0400(2) Uani 1 1 d . . . . .
Ti5 Ti 0.48807(6) 0.62471(3) 0.54097(4) 0.0410(2) Uani 1 1 d . . . . .
Ti6 Ti 0.53023(6) 0.41232(3) 0.59820(4) 0.0396(2) Uani 1 1 d . . . . .
Ti7 Ti 0.70844(6) 0.56305(3) 0.63289(4) 0.0415(2) Uani 1 1 d . . . . .
Ti8 Ti 0.56420(6) 0.57377(3) 0.65906(5) 0.0460(3) Uani 1 1 d . . . . .
S5 S 0.62082(8) 0.35580(4) 0.68100(7) 0.0478(4) Uani 1 1 d . . . . .
S1 S 0.80631(8) 0.59888(4) 0.74105(7) 0.0486(4) Uani 1 1 d . . . . .
S2 S 0.68519(8) 0.47058(4) 0.78278(7) 0.0493(4) Uani 1 1 d . . . . .
S4 S 0.79266(9) 0.38267(4) 0.65384(7) 0.0530(4) Uani 1 1 d . . . . .
S3 S 0.91155(9) 0.51436(5) 0.60699(7) 0.0588(4) Uani 1 1 d . . . . .
S8 S 0.23818(10) 0.40728(5) 0.61536(9) 0.0631(4) Uani 1 1 d . . . . .
S6 S 0.50486(10) 0.45638(5) 0.78768(8) 0.0643(5) Uani 1 1 d . . . . .
S11 S 0.62034(10) 0.60740(6) 0.77606(8) 0.0675(5) Uani 1 1 d . . . . .
S10 S 0.50164(14) 0.70760(6) 0.57480(11) 0.0911(7) Uani 1 1 d . . . . .
S12 S 0.3726(2) 0.53531(7) 0.70968(16) 0.1263(12) Uani 1 1 d D . . . .
S9 S 0.24685(12) 0.63848(10) 0.50600(10) 0.1169(11) Uani 1 1 d D . . . .
S7 S 0.35814(8) 0.30824(4) 0.51154(6) 0.0468(4) Uani 1 1 d . . . . .
O00M O 0.7330(2) 0.52405(10) 0.71184(16) 0.0417(9) Uani 1 1 d . . . . .
O00N O 0.5317(2) 0.63189(10) 0.64256(16) 0.0421(9) Uani 1 1 d . . . . .
O00O O 0.6576(2) 0.51925(10) 0.59560(15) 0.0396(8) Uani 1 1 d . . . . .
O00P O 0.4697(2) 0.36311(10) 0.59173(16) 0.0417(9) Uani 1 1 d . . . . .
O00Q O 0.3281(2) 0.38325(11) 0.55315(18) 0.0474(9) Uani 1 1 d . . . . .
O00R O 0.5026(2) 0.57487(10) 0.57385(16) 0.0423(9) Uani 1 1 d . . . . .
O00S O 0.5603(2) 0.57294(10) 0.45778(16) 0.0409(9) Uani 1 1 d . . . . .
O00T O 0.5409(2) 0.42265(10) 0.68402(17) 0.0458(9) Uani 1 1 d . . . . .
O00U O 0.5698(2) 0.63733(10) 0.53893(17) 0.0439(9) Uani 1 1 d . . . . .
O00V O 0.5871(2) 0.52253(10) 0.67517(17) 0.0450(9) Uani 1 1 d . . . . .
O00W O 0.6495(2) 0.58817(10) 0.66135(18) 0.0460(9) Uani 1 1 d . . . . .
O00X O 0.8003(2) 0.54995(12) 0.63785(17) 0.0492(10) Uani 1 1 d . . . . .
O00Y O 0.5730(2) 0.45898(11) 0.60195(17) 0.0463(9) Uani 1 1 d . . . . .
O00Z O 0.4384(2) 0.61173(10) 0.45525(17) 0.0429(9) Uani 1 1 d . . . . .
O01X O 0.3692(4) 0.59399(19) 0.6119(5) 0.140(3) Uani 1 1 d . . . . .
H01X H 0.374555 0.616542 0.601562 0.209 Uiso 1 1 calc R U . . .
O010 O 0.6886(2) 0.59550(11) 0.56540(17) 0.0444(9) Uani 1 1 d . . . . .
O011 O 0.7059(2) 0.44577(11) 0.67350(17) 0.0581(12) Uani 1 1 d . . . . .
O012 O 0.3968(3) 0.42511(14) 0.6636(2) 0.0654(12) Uani 1 1 d . . . . .
H012 H 0.370195 0.410501 0.633921 0.098 Uiso 1 1 calc R U . . .
O013 O 0.8066(2) 0.46953(13) 0.6355(2) 0.0637(12) Uani 1 1 d . . . . .
H013 H 0.772966 0.455158 0.630918 0.096 Uiso 1 1 calc R U . . .
O014 O 0.4952(3) 0.56514(12) 0.6935(3) 0.0817(17) Uani 1 1 d . . . . .
O016 O 0.3997(3) 0.64500(17) 0.5330(2) 0.0837(17) Uani 1 1 d . . . . .
N2 N 0.1436(8) 0.3863(4) 0.4436(6) 0.169(4) Uani 1 1 d . U . . .
C01A C 0.7552(3) 0.52568(18) 0.8756(3) 0.0512(15) Uani 1 1 d . . . . .
H01A H 0.742926 0.510469 0.902899 0.061 Uiso 1 1 calc R U . . .
C01B C 0.4910(3) 0.32651(16) 0.6004(2) 0.0449(14) Uani 1 1 d . . . . .
C01C C 0.7891(3) 0.57007(16) 0.7954(2) 0.0441(13) Uani 1 1 d . . . . .
C01D C 0.4456(3) 0.29618(16) 0.5687(2) 0.0458(14) Uani 1 1 d . . . . .
C01E C 0.5619(3) 0.40122(16) 0.7373(3) 0.0449(14) Uani 1 1 d . . . . .
C01F C 0.7928(3) 0.56023(19) 0.8995(3) 0.0553(16) Uani 1 1 d . . . . .
C01G C 0.5631(3) 0.66165(16) 0.6814(3) 0.0468(14) Uani 1 1 d . . . . .
C01H C 0.9239(3) 0.53784(18) 0.6793(3) 0.0496(14) Uani 1 1 d . . . . .
C01I C 0.3145(3) 0.31507(17) 0.5600(3) 0.0501(15) Uani 1 1 d . . . . .
C01J C 0.5615(3) 0.31730(16) 0.6429(3) 0.0484(14) Uani 1 1 d . . . . .
C01K C 0.8088(3) 0.58171(17) 0.8572(3) 0.0505(15) Uani 1 1 d . . . . .
H01K H 0.834196 0.605170 0.871750 0.061 Uiso 1 1 calc R U . . .
C01L C 0.3032(3) 0.35362(17) 0.5724(3) 0.0490(14) Uani 1 1 d . . . . .
C01M C 0.8792(3) 0.57577(16) 0.7386(3) 0.0438(13) Uani 1 1 d . . . . .
C01N C 0.5469(4) 0.41229(18) 0.7880(3) 0.0538(16) Uani 1 1 d . . . . .
C01O C 0.7483(3) 0.43688(17) 0.7852(3) 0.0502(15) Uani 1 1 d . . . . .
C01P C 0.2894(4) 0.28446(19) 0.5816(3) 0.0611(17) Uani 1 1 d . . . . .
H01P H 0.297338 0.258821 0.571895 0.073 Uiso 1 1 calc R U . . .
C01Q C 0.5545(4) 0.69928(19) 0.6586(4) 0.0662(19) Uani 1 1 d . . . . .
C01R C 0.9907(4) 0.5420(2) 0.7290(3) 0.0600(17) Uani 1 1 d . . . . .
H01R H 1.028856 0.530589 0.724693 0.072 Uiso 1 1 calc R U . . .
C01S C 0.7494(3) 0.42814(17) 0.7267(2) 0.0495(15) Uani 1 1 d . . . . .
C01T C 0.2631(4) 0.35954(19) 0.6064(3) 0.0563(16) Uani 1 1 d . . . . .
C01U C 0.6229(4) 0.3454(2) 0.8000(3) 0.0605(17) Uani 1 1 d . . . . .
H01U H 0.650373 0.322975 0.803997 0.073 Uiso 1 1 calc R U . . .
C01V C 0.6061(4) 0.6555(2) 0.7465(3) 0.0587(17) Uani 1 1 d . . . . .
C01W C 0.4168(4) 0.44235(18) 0.7673(3) 0.0592(17) Uani 1 1 d . . . . .
C01Z C 1.0047(4) 0.5622(2) 0.7849(3) 0.0627(18) Uani 1 1 d . . . . .
C02A C 0.5703(4) 0.3889(2) 0.8423(3) 0.069(2) Uani 1 1 d . . . . .
H02A H 0.560580 0.396862 0.876354 0.083 Uiso 1 1 calc R U . . .
C02B C 0.4933(5) 0.57740(18) 0.7470(4) 0.066(2) Uani 1 1 d . . . . .
C02C C 0.6069(4) 0.3550(2) 0.8492(3) 0.0689(19) Uani 1 1 d . . . . .
C02D C 0.3714(4) 0.42913(18) 0.7073(3) 0.0594(17) Uani 1 1 d . . . . .
C02E C 0.5468(4) 0.5996(2) 0.7915(3) 0.0641(19) Uani 1 1 d . . . . .
C02F C 0.4364(5) 0.5674(2) 0.7591(4) 0.074(2) Uani 1 1 d . . . . .
C02G C 0.3015(4) 0.42079(19) 0.6935(3) 0.0609(17) Uani 1 1 d . . . . .
C02H C 0.8419(4) 0.3906(2) 0.8418(3) 0.069(2) Uani 1 1 d . . . . .
C02I C 0.3922(4) 0.4485(2) 0.8126(4) 0.070(2) Uani 1 1 d . . . . .
H02I H 0.423658 0.458146 0.853471 0.084 Uiso 1 1 calc R U . . .
C02J C 0.7936(4) 0.41765(19) 0.8415(3) 0.0616(18) Uani 1 1 d . . . . .
H02J H 0.791176 0.423213 0.880157 0.074 Uiso 1 1 calc R U . . .
C02K C 0.2803(4) 0.4274(2) 0.7408(4) 0.070(2) Uani 1 1 d . . . . .
H02K H 0.232878 0.422165 0.731183 0.084 Uiso 1 1 calc R U . . .
C02L C 0.4350(5) 0.5821(2) 0.8142(4) 0.080(2) Uani 1 1 d . . . . .
H02L H 0.396284 0.575676 0.822058 0.095 Uiso 1 1 calc R U . . .
C02M C 0.3237(4) 0.4410(2) 0.8000(4) 0.074(2) Uani 1 1 d . . . . .
C02N C 0.5369(5) 0.2489(2) 0.6237(4) 0.085(3) Uani 1 1 d . . . . .
C02O C 0.9652(4) 0.4407(2) 0.6237(4) 0.073(2) Uani 1 1 d . . . . .
H02O H 1.002150 0.452277 0.617623 0.087 Uiso 1 1 calc R U . . .
C02Q C 0.5442(5) 0.6131(3) 0.8467(3) 0.080(2) Uani 1 1 d . . . . .
H02Q H 0.582263 0.627758 0.876949 0.096 Uiso 1 1 calc R U . . .
C02R C 0.9135(4) 0.3854(2) 0.6428(4) 0.073(2) Uani 1 1 d . . . . .
H02R H 0.913810 0.358270 0.649291 0.087 Uiso 1 1 calc R U . . .
C02S C 0.3757(5) 0.6764(3) 0.5481(3) 0.081(3) Uani 1 1 d . . . . .
C02T C 0.4872(5) 0.6054(3) 0.8578(4) 0.086(3) Uani 1 1 d . . . . .
C02W C 0.4158(5) 0.7094(3) 0.5698(4) 0.081(3) Uani 1 1 d . . . . .
C02Z C 0.3915(6) 0.7428(3) 0.5860(4) 0.098(3) Uani 1 1 d . . . . .
H02Z H 0.421560 0.764637 0.600803 0.117 Uiso 1 1 calc R U . . .
C03A C 0.6287(5) 0.3306(3) 0.9104(4) 0.102(3) Uani 1 1 d . . . . .
C03D C 0.3250(7) 0.7450(3) 0.5809(5) 0.105(3) Uani 1 1 d . . . . .
C03H C 0.4809(6) 0.6206(4) 0.9173(4) 0.112(4) Uani 1 1 d . . . . .
C03I C 0.6277(7) 0.7238(3) 0.7667(6) 0.116(4) Uani 1 1 d D . . . .
C03O C 0.5453(7) 0.6436(5) 0.9603(5) 0.157(6) Uani 1 1 d . . . . .
H03A H 0.587795 0.627792 0.974252 0.235 Uiso 1 1 d R U . . .
H03B H 0.540325 0.652412 0.997823 0.235 Uiso 1 1 d R U . . .
H03C H 0.548815 0.665952 0.936323 0.235 Uiso 1 1 d R U . . .
C03R C 0.4754(7) 0.5865(4) 0.9551(5) 0.155(6) Uani 1 1 d . . . . .
H03D H 0.432298 0.572110 0.929300 0.233 Uiso 1 1 d R U . . .
H03E H 0.474548 0.595550 0.994490 0.233 Uiso 1 1 d R U . . .
H03F H 0.516148 0.569790 0.966020 0.233 Uiso 1 1 d R U . . .
C03T C 0.6768(8) 0.3582(4) 0.9701(5) 0.158(5) Uani 1 1 d . . . . .
H03G H 0.723837 0.360740 0.973000 0.237 Uiso 1 1 d R U . . .
H03H H 0.680217 0.346480 1.009560 0.237 Uiso 1 1 d R U . . .
H03I H 0.655047 0.383760 0.964360 0.237 Uiso 1 1 d R U . . .
C03V C 0.5668(7) 0.3227(4) 0.9216(6) 0.152(5) Uani 1 1 d . . . . .
H03J H 0.543108 0.347076 0.921282 0.228 Uiso 1 1 d R U . . .
H03K H 0.582138 0.310106 0.963262 0.228 Uiso 1 1 d R U . . .
H03L H 0.534158 0.305736 0.887862 0.228 Uiso 1 1 d R U . . .
C03W C 0.4124(7) 0.6440(4) 0.8944(5) 0.149(5) Uani 1 1 d . . . . .
H03M H 0.412975 0.665292 0.867152 0.223 Uiso 1 1 d R U . . .
H03N H 0.408615 0.654362 0.931672 0.223 Uiso 1 1 d R U . . .
H03O H 0.372035 0.627212 0.870052 0.223 Uiso 1 1 d R U . . .
C015 C 0.7523(3) 0.53557(16) 0.7719(2) 0.0443(13) Uani 1 1 d . . . . .
C017 C 0.5997(3) 0.36775(17) 0.7446(3) 0.0492(14) Uani 1 1 d . . . . .
C018 C 0.7355(3) 0.51323(16) 0.8141(2) 0.0466(14) Uani 1 1 d . . . . .
C019 C 0.8655(3) 0.55415(17) 0.6834(3) 0.0460(14) Uani 1 1 d . . . . .
C020 C 0.7961(3) 0.39917(17) 0.7266(3) 0.0526(15) Uani 1 1 d . . . . .
C021 C 0.8596(3) 0.44768(19) 0.6354(3) 0.0528(15) Uani 1 1 d . . . . .
C22 C 0.3000(5) 0.4489(4) 0.8524(5) 0.124(3) Uani 1 1 d D U . . .
C022 C 0.9134(3) 0.4647(2) 0.6248(3) 0.0564(16) Uani 1 1 d . . . . .
C023 C 0.4682(4) 0.25842(18) 0.5799(3) 0.068(2) Uani 1 1 d . . . . .
H023 H 0.436250 0.238324 0.557403 0.081 Uiso 1 1 calc R U . . .
C024 C 0.2525(4) 0.2903(2) 0.6173(4) 0.071(2) Uani 1 1 d . . . . .
C025 C 0.2396(4) 0.3277(2) 0.6277(3) 0.0671(19) Uani 1 1 d . . . . .
H025 H 0.213120 0.332245 0.650608 0.080 Uiso 1 1 calc R U . . .
C026 C 0.8413(4) 0.3813(2) 0.7836(3) 0.0649(18) Uani 1 1 d . . . . .
H026 H 0.872793 0.362157 0.782868 0.078 Uiso 1 1 calc R U . . .
C027 C 0.8599(3) 0.40799(19) 0.6455(3) 0.0560(16) Uani 1 1 d . . . . .
C028 C 0.9469(4) 0.57966(19) 0.7879(3) 0.0578(16) Uani 1 1 d . . . . .
H028 H 0.954110 0.594491 0.824513 0.069 Uiso 1 1 calc R U . . .
C029 C 0.5827(4) 0.27904(18) 0.6541(3) 0.070(2) Uani 1 1 d . . . . .
H029 H 0.629938 0.273296 0.683318 0.084 Uiso 1 1 calc R U . . .
C30 C 0.2985(8) 0.7813(4) 0.6013(7) 0.144(5) Uani 1 1 d D U . . .
C031 C 0.3053(5) 0.6775(3) 0.5407(4) 0.099(3) Uani 1 1 d . . . . .
C032 C 0.9659(4) 0.4018(3) 0.6308(5) 0.089(3) Uani 1 1 d . . . . .
C034 C 0.5892(6) 0.7296(2) 0.7040(7) 0.108(4) Uani 1 1 d . . . . .
H034 H 0.584525 0.755339 0.688400 0.130 Uiso 1 1 calc R U . . .
C036 C 0.6373(4) 0.6859(3) 0.7874(4) 0.088(3) Uani 1 1 d . . . . .
H036 H 0.666449 0.680646 0.831361 0.106 Uiso 1 1 calc R U . . .
C039 C 0.2831(6) 0.7128(4) 0.5576(4) 0.112(4) Uani 1 1 d . . . . .
H039 H 0.236326 0.714245 0.552267 0.134 Uiso 1 1 calc R U . . .
C041 C 0.6698(8) 0.2964(4) 0.9113(5) 0.156(6) Uani 1 1 d . . . . .
H04A H 0.639720 0.278390 0.877822 0.234 Uiso 1 1 d R U . . .
H04B H 0.687710 0.283660 0.953032 0.234 Uiso 1 1 d R U . . .
H04C H 0.709250 0.304310 0.903262 0.234 Uiso 1 1 d R U . . .
C43 C 0.8110(4) 0.5735(2) 0.9679(3) 0.076(2) Uani 1 1 d D U . . .
C49 C 0.8925(5) 0.3705(3) 0.9049(4) 0.096(3) Uani 1 1 d D U . . .
C55 C 1.0244(6) 0.3756(3) 0.6291(7) 0.130(3) Uani 1 1 d D U . . .
C62 C 1.0801(4) 0.5664(3) 0.8397(4) 0.088(2) Uani 1 1 d D U . . .
C68 C 0.2249(6) 0.2562(3) 0.6410(5) 0.105(3) Uani 1 1 d D U . . .
C81 C 0.5608(7) 0.2068(3) 0.6398(6) 0.141(5) Uani 1 1 d D U . . .
Ag2 Ag 0.32129(3) 0.59938(3) 0.43912(3) 0.0969(3) Uani 1 1 d . . . A 1
C35 C 0.0702(10) 0.5278(8) 0.5397(9) 0.143(7) Uani 0.590(6) 1 d . U P B 1
H35A H 0.040446 0.546535 0.507490 0.214 Uiso 0.590(6) 1 d R U P B 1
H35B H 0.104286 0.516875 0.526860 0.214 Uiso 0.590(6) 1 d R U P B 1
H35C H 0.040986 0.507115 0.543450 0.214 Uiso 0.590(6) 1 d R U P B 1
C85 C 0.1225(11) 0.5156(9) 0.6536(11) 0.132(8) Uani 0.590(6) 1 d . U P B 1
H85A H 0.147887 0.526016 0.696961 0.198 Uiso 0.590(6) 1 d R U P B 1
H85B H 0.149247 0.494036 0.648171 0.198 Uiso 0.590(6) 1 d R U P B 1
H85C H 0.076277 0.506316 0.646951 0.198 Uiso 0.590(6) 1 d R U P B 1
C90 C 0.7012(14) 0.7818(8) 0.7760(12) 0.135(7) Uani 0.566(15) 1 d D U P C 1
H90A H 0.662756 0.786300 0.733306 0.202 Uiso 0.566(15) 1 d R U P C 1
H90B H 0.740047 0.768860 0.772216 0.202 Uiso 0.566(15) 1 d R U P C 1
H90C H 0.717487 0.806550 0.798036 0.202 Uiso 0.566(15) 1 d R U P C 1
C33 C 0.6745(12) 0.7546(6) 0.8188(13) 0.144(6) Uani 0.566(15) 1 d D U P C 1
C11 C 1.0374(9) 0.3864(5) 0.5724(9) 0.129(5) Uani 0.648(11) 1 d D U P D 1
H11A H 1.048430 0.413961 0.574283 0.193 Uiso 0.648(11) 1 d R U P D 1
H11B H 0.995510 0.380781 0.532323 0.193 Uiso 0.648(11) 1 d R U P D 1
H11C H 1.077060 0.371221 0.574163 0.193 Uiso 0.648(11) 1 d R U P D 1
C12 C 0.2184(8) 0.4356(7) 0.8269(8) 0.123(5) Uani 0.655(12) 1 d D U P E 1
H12A H 0.186575 0.452581 0.792681 0.184 Uiso 0.655(12) 1 d R U P E 1
H12B H 0.205685 0.435721 0.862251 0.184 Uiso 0.655(12) 1 d R U P E 1
H12C H 0.214775 0.409231 0.810461 0.184 Uiso 0.655(12) 1 d R U P E 1
C14 C 0.3488(12) 0.8146(5) 0.6165(12) 0.148(7) Uani 0.546(13) 1 d D U P F 1
H14A H 0.363321 0.817280 0.582454 0.223 Uiso 0.546(13) 1 d R U P F 1
H14B H 0.390151 0.809890 0.657294 0.223 Uiso 0.546(13) 1 d R U P F 1
H14C H 0.325431 0.838310 0.619414 0.223 Uiso 0.546(13) 1 d R U P F 1
C15 C 0.3414(10) 0.4231(7) 0.9083(8) 0.143(5) Uani 0.655(12) 1 d D U P E 1
H15A H 0.339223 0.395980 0.895421 0.214 Uiso 0.655(12) 1 d R U P E 1
H15B H 0.323143 0.425500 0.939781 0.214 Uiso 0.655(12) 1 d R U P E 1
H15C H 0.390273 0.431940 0.927351 0.214 Uiso 0.655(12) 1 d R U P E 1
C16 C 0.9434(8) 0.3435(5) 0.8958(6) 0.120(5) Uani 0.793(13) 1 d D U P G 1
H16A H 0.919439 0.319604 0.874940 0.181 Uiso 0.793(13) 1 d R U P G 1
H16B H 0.982039 0.337474 0.937761 0.181 Uiso 0.793(13) 1 d R U P G 1
H16C H 0.961959 0.356294 0.869280 0.181 Uiso 0.793(13) 1 d R U P G 1
C17 C 0.1834(7) 0.5604(4) 0.6124(6) 0.074(3) Uani 0.590(6) 1 d D U P B 1
C18 C 0.5663(12) 0.1968(5) 0.7092(9) 0.155(7) Uani 0.666(11) 1 d D U P H 1
H18A H 0.588532 0.171567 0.723564 0.232 Uiso 0.666(11) 1 d R U P H 1
H18B H 0.519492 0.196627 0.707344 0.232 Uiso 0.666(11) 1 d R U P H 1
H18C H 0.595072 0.216817 0.739154 0.232 Uiso 0.666(11) 1 d R U P H 1
C24 C 0.2674(18) 0.7715(7) 0.6458(14) 0.152(7) Uani 0.546(13) 1 d D U P F 1
H24A H 0.241630 0.793912 0.649986 0.227 Uiso 0.546(13) 1 d R U P F 1
H24B H 0.305850 0.765102 0.687676 0.227 Uiso 0.546(13) 1 d R U P F 1
H24C H 0.235550 0.749402 0.629516 0.227 Uiso 0.546(13) 1 d R U P F 1
C29 C 0.2344(16) 0.7996(9) 0.5355(14) 0.170(8) Uani 0.546(13) 1 d D U P F 1
H29A H 0.196795 0.780297 0.518369 0.255 Uiso 0.546(13) 1 d R U P F 1
H29B H 0.251265 0.805037 0.503629 0.255 Uiso 0.546(13) 1 d R U P F 1
H29C H 0.216395 0.823407 0.545279 0.255 Uiso 0.546(13) 1 d R U P F 1
C38 C 0.8534(10) 0.5432(4) 1.0151(5) 0.118(5) Uani 0.768(12) 1 d D U P I 1
H38A H 0.894349 0.536032 1.008893 0.177 Uiso 0.768(12) 1 d R U P I 1
H38B H 0.823889 0.520432 1.009213 0.177 Uiso 0.768(12) 1 d R U P I 1
H38C H 0.869039 0.553442 1.058413 0.177 Uiso 0.768(12) 1 d R U P I 1
C40 C 0.7439(6) 0.5845(4) 0.9714(5) 0.099(4) Uani 0.768(12) 1 d D U P I 1
H40A H 0.716316 0.561157 0.967886 0.148 Uiso 0.768(12) 1 d R U P I 1
H40B H 0.716506 0.602067 0.936076 0.148 Uiso 0.768(12) 1 d R U P I 1
H40C H 0.755246 0.597337 1.012186 0.148 Uiso 0.768(12) 1 d R U P I 1
C42 C 0.8536(7) 0.6125(4) 0.9843(5) 0.091(4) Uani 0.768(12) 1 d D U P I 1
H42A H 0.868691 0.618849 1.029361 0.137 Uiso 0.768(12) 1 d R U P I 1
H42B H 0.823951 0.633329 0.957281 0.137 Uiso 0.768(12) 1 d R U P I 1
H42C H 0.894911 0.609409 0.976701 0.137 Uiso 0.768(12) 1 d R U P I 1
C44 C 0.9380(7) 0.4017(4) 0.9525(5) 0.100(4) Uani 0.793(13) 1 d D U P G 1
H44A H 0.966407 0.415230 0.935635 0.151 Uiso 0.793(13) 1 d R U P G 1
H44B H 0.968967 0.389530 0.993475 0.151 Uiso 0.793(13) 1 d R U P G 1
H44C H 0.906957 0.420130 0.959015 0.151 Uiso 0.793(13) 1 d R U P G 1
C51 C 1.0926(8) 0.3863(6) 0.6896(9) 0.120(5) Uani 0.648(11) 1 d D U P D 1
H51A H 1.086832 0.377551 0.726724 0.181 Uiso 0.648(11) 1 d R U P D 1
H51B H 1.133182 0.373321 0.689054 0.181 Uiso 0.648(11) 1 d R U P D 1
H51C H 1.100202 0.414351 0.692254 0.181 Uiso 0.648(11) 1 d R U P D 1
C53 C 1.0174(11) 0.3327(5) 0.6422(14) 0.154(6) Uani 0.648(11) 1 d D U P D 1
H53A H 0.975883 0.322480 0.605695 0.231 Uiso 0.648(11) 1 d R U P D 1
H53B H 1.011573 0.329860 0.681225 0.231 Uiso 0.648(11) 1 d R U P D 1
H53C H 1.059073 0.318320 0.646925 0.231 Uiso 0.648(11) 1 d R U P D 1
C56 C 1.0777(10) 0.5548(7) 0.9022(7) 0.114(5) Uani 0.616(17) 1 d D U P J 1
H56A H 1.041610 0.570244 0.906478 0.171 Uiso 0.616(17) 1 d R U P J 1
H56B H 1.123460 0.559894 0.938598 0.171 Uiso 0.616(17) 1 d R U P J 1
H56C H 1.066330 0.527304 0.901378 0.171 Uiso 0.616(17) 1 d R U P J 1
C58 C 1.1337(8) 0.5418(7) 0.8327(9) 0.115(6) Uani 0.616(17) 1 d D U P J 1
H58A H 1.178106 0.543364 0.871964 0.172 Uiso 0.616(17) 1 d R U P J 1
H58B H 1.140336 0.552214 0.796854 0.172 Uiso 0.616(17) 1 d R U P J 1
H58C H 1.118846 0.514724 0.824104 0.172 Uiso 0.616(17) 1 d R U P J 1
C60 C 1.1001(9) 0.6100(5) 0.8426(10) 0.121(6) Uani 0.616(17) 1 d D U P J 1
H60A H 1.102335 0.618179 0.803589 0.181 Uiso 0.616(17) 1 d R U P J 1
H60B H 1.145985 0.613689 0.879489 0.181 Uiso 0.616(17) 1 d R U P J 1
H60C H 1.064745 0.625349 0.848379 0.181 Uiso 0.616(17) 1 d R U P J 1
C63 C 0.235(3) 0.2163(9) 0.622(3) 0.116(9) Uani 0.38(2) 1 d D U P K 1
H63A H 0.209806 0.215458 0.575070 0.173 Uiso 0.38(2) 1 d R U P K 1
H63B H 0.217446 0.196168 0.640010 0.173 Uiso 0.38(2) 1 d R U P K 1
H63C H 0.285466 0.212038 0.635320 0.173 Uiso 0.38(2) 1 d R U P K 1
C64 C 0.1454(13) 0.2600(10) 0.630(2) 0.133(7) Uani 0.38(2) 1 d D U P K 1
H64A H 0.139360 0.283660 0.650016 0.200 Uiso 0.38(2) 1 d R U P K 1
H64B H 0.132000 0.237580 0.647696 0.200 Uiso 0.38(2) 1 d R U P K 1
H64C H 0.115480 0.261180 0.583736 0.200 Uiso 0.38(2) 1 d R U P K 1
C67 C 0.2718(17) 0.2568(8) 0.7177(8) 0.106(6) Uani 0.38(2) 1 d D U P K 1
H67A H 0.320239 0.249960 0.727631 0.160 Uiso 0.38(2) 1 d R U P K 1
H67B H 0.270988 0.282570 0.734781 0.160 Uiso 0.38(2) 1 d R U P K 1
H67C H 0.253128 0.237860 0.737131 0.160 Uiso 0.38(2) 1 d R U P K 1
C71 C 0.5211(8) 0.1790(3) 0.5960(6) 0.103(5) Uani 0.666(11) 1 d D U P H 1
H71A H 0.507033 0.188035 0.552247 0.155 Uiso 0.666(11) 1 d R U P H 1
H71B H 0.479153 0.173885 0.601827 0.155 Uiso 0.666(11) 1 d R U P H 1
H71C H 0.548783 0.155315 0.603677 0.155 Uiso 0.666(11) 1 d R U P H 1
C73 C 0.6404(9) 0.2018(4) 0.6576(11) 0.158(7) Uani 0.666(11) 1 d D U P H 1
H73A H 0.645475 0.205708 0.618396 0.237 Uiso 0.666(11) 1 d R U P H 1
H73B H 0.669235 0.220778 0.689796 0.237 Uiso 0.666(11) 1 d R U P H 1
H73C H 0.655765 0.175678 0.673896 0.237 Uiso 0.666(11) 1 d R U P H 1
C76 C 0.1132(8) 0.5468(7) 0.6061(7) 0.114(5) Uani 0.590(6) 1 d . U P B 1
C82 C 0.8479(7) 0.3528(4) 0.9347(6) 0.116(4) Uani 0.793(13) 1 d D U P G 1
H82A H 0.816705 0.372052 0.939197 0.173 Uiso 0.793(13) 1 d R U P G 1
H82B H 0.878845 0.342022 0.976757 0.173 Uiso 0.793(13) 1 d R U P G 1
H82C H 0.819675 0.331972 0.906337 0.173 Uiso 0.793(13) 1 d R U P G 1
C84 C 0.3054(10) 0.4913(6) 0.8669(9) 0.141(6) Uani 0.655(12) 1 d D U P E 1
H84A H 0.353968 0.500111 0.882556 0.212 Uiso 0.655(12) 1 d R U P E 1
H84B H 0.289458 0.496241 0.899516 0.212 Uiso 0.655(12) 1 d R U P E 1
H84C H 0.275248 0.505341 0.827716 0.212 Uiso 0.655(12) 1 d R U P E 1
C87 C 0.2478(7) 0.5999(4) 0.5722(6) 0.067(3) Uani 0.590(6) 1 d . U P B 1
C88 C 0.2445(7) 0.5470(4) 0.6569(6) 0.073(2) Uani 0.590(6) 1 d . U P B 1
H88 H 0.248353 0.528439 0.688259 0.087 Uiso 0.590(6) 1 calc R U P B 1
C89 C 0.3033(7) 0.5633(4) 0.6524(6) 0.080(3) Uani 0.590(6) 1 d D U P B 1
C92 C 0.1853(7) 0.5858(4) 0.5714(6) 0.075(3) Uani 0.590(6) 1 d D U P B 1
H92 H 0.141884 0.595289 0.539299 0.090 Uiso 0.590(6) 1 calc R U P B 1
C96 C 0.7184(16) 0.7385(7) 0.8851(11) 0.175(9) Uani 0.566(15) 1 d D U P C 1
H96A H 0.757783 0.724085 0.884701 0.262 Uiso 0.566(15) 1 d R U P C 1
H96B H 0.690463 0.721235 0.897841 0.262 Uiso 0.566(15) 1 d R U P C 1
H96C H 0.736523 0.759905 0.915631 0.262 Uiso 0.566(15) 1 d R U P C 1
C97 C 0.6187(13) 0.7777(6) 0.8271(14) 0.137(6) Uani 0.566(15) 1 d D U P C 1
H97A H 0.584853 0.787127 0.784911 0.205 Uiso 0.566(15) 1 d R U P C 1
H97B H 0.641043 0.799797 0.855191 0.205 Uiso 0.566(15) 1 d R U P C 1
H97C H 0.594223 0.761957 0.845581 0.205 Uiso 0.566(15) 1 d R U P C 1
C98 C 0.0751(10) 0.5833(7) 0.6193(10) 0.122(5) Uani 0.590(6) 1 d . U P B 1
H98A H 0.076191 0.605428 0.593575 0.184 Uiso 0.590(6) 1 d R U P B 1
H98B H 0.099991 0.589978 0.664755 0.184 Uiso 0.590(6) 1 d R U P B 1
H98C H 0.026311 0.576778 0.608185 0.184 Uiso 0.590(6) 1 d R U P B 1
N3 N 0.2716(7) 0.4831(4) 0.5272(6) 0.157(4) Uani 1 1 d . U . L 2
C34 C 0.3289(7) 0.5418(3) 0.4962(6) 0.133(4) Uani 1 1 d . U . L 2
H34A H 0.305792 0.566115 0.497051 0.199 Uiso 1 1 d R U . L 2
H34B H 0.323722 0.537325 0.452941 0.199 Uiso 1 1 d R U . L 2
C31 C 0.2993(9) 0.5133(5) 0.5135(7) 0.157(4) Uani 1 1 d . U . L 2
C32 C 0.6480(16) 0.7653(6) 0.7974(13) 0.138(6) Uani 0.434(15) 1 d D U P C 2
C13 C 0.2198(15) 0.2666(5) 0.7033(9) 0.116(5) Uani 0.62(2) 1 d D U P K 2
H13A H 0.195067 0.245841 0.713160 0.174 Uiso 0.62(2) 1 d R U P K 2
H13B H 0.194067 0.290951 0.697610 0.174 Uiso 0.62(2) 1 d R U P K 2
H13C H 0.267187 0.269411 0.738520 0.174 Uiso 0.62(2) 1 d R U P K 2
C19 C 0.2269(15) 0.4622(15) 0.8260(17) 0.133(7) Uani 0.345(12) 1 d D U P E 2
H19A H 0.219600 0.490255 0.821440 0.199 Uiso 0.345(12) 1 d R U P E 2
H19B H 0.210540 0.452365 0.856250 0.199 Uiso 0.345(12) 1 d R U P E 2
H19C H 0.200480 0.449805 0.784380 0.199 Uiso 0.345(12) 1 d R U P E 2
C20 C 0.282(2) 0.4052(8) 0.8680(17) 0.145(7) Uani 0.345(12) 1 d D U P E 2
H20A H 0.240155 0.391688 0.836522 0.218 Uiso 0.345(12) 1 d R U P E 2
H20B H 0.278595 0.407597 0.908322 0.218 Uiso 0.345(12) 1 d R U P E 2
H20C H 0.323965 0.390498 0.875272 0.218 Uiso 0.345(12) 1 d R U P E 2
C21 C 0.3540(14) 0.4639(12) 0.9153(10) 0.123(6) Uani 0.345(12) 1 d D U P E 2
H21A H 0.388787 0.443720 0.937401 0.184 Uiso 0.345(12) 1 d R U P E 2
H21B H 0.331397 0.471720 0.941721 0.184 Uiso 0.345(12) 1 d R U P E 2
H21C H 0.377387 0.486240 0.907571 0.184 Uiso 0.345(12) 1 d R U P E 2
C23 C 0.2188(15) 0.7708(8) 0.5945(19) 0.162(8) Uani 0.454(13) 1 d D U P F 2
H23A H 0.201095 0.792997 0.608965 0.243 Uiso 0.454(13) 1 d R U P F 2
H23B H 0.220025 0.748017 0.619725 0.243 Uiso 0.454(13) 1 d R U P F 2
H23C H 0.187745 0.765897 0.549195 0.243 Uiso 0.454(13) 1 d R U P F 2
C26 C 0.3378(16) 0.7846(8) 0.6736(10) 0.150(7) Uani 0.454(13) 1 d D U P F 2
H26A H 0.321604 0.807379 0.688049 0.226 Uiso 0.454(13) 1 d R U P F 2
H26B H 0.328294 0.761298 0.692130 0.226 Uiso 0.454(13) 1 d R U P F 2
H26C H 0.388384 0.786768 0.687320 0.226 Uiso 0.454(13) 1 d R U P F 2
C27 C 0.278(2) 0.8108(9) 0.5507(17) 0.157(8) Uani 0.454(13) 1 d D U P F 2
H27A H 0.252301 0.798292 0.509004 0.235 Uiso 0.454(13) 1 d R U P F 2
H27B H 0.320211 0.823222 0.553004 0.235 Uiso 0.454(13) 1 d R U P F 2
H27C H 0.247711 0.830352 0.556224 0.235 Uiso 0.454(13) 1 d R U P F 2
C10 C 0.1826(14) 0.6453(9) 0.7336(11) 0.119(7) Uani 0.410(6) 1 d . U P B 2
H10A H 0.172460 0.625566 0.758405 0.179 Uiso 0.410(6) 1 d R U P B 2
H10B H 0.168850 0.670716 0.742615 0.179 Uiso 0.410(6) 1 d R U P B 2
H10C H 0.232880 0.645226 0.745645 0.179 Uiso 0.410(6) 1 d R U P B 2
C7 C 0.1416(14) 0.6344(8) 0.6632(12) 0.107(6) Uani 0.410(6) 1 d . U P B 2
C8 C 0.0947(15) 0.6699(8) 0.6220(13) 0.124(8) Uani 0.410(6) 1 d . U P B 2
H8A H 0.116835 0.680554 0.596713 0.185 Uiso 0.410(6) 1 d R U P B 2
H8B H 0.093395 0.689774 0.651333 0.185 Uiso 0.410(6) 1 d R U P B 2
H8C H 0.046705 0.661734 0.593343 0.185 Uiso 0.410(6) 1 d R U P B 2
C9 C 0.0920(15) 0.6022(9) 0.6549(13) 0.116(6) Uani 0.410(6) 1 d . U P B 2
H9A H 0.067940 0.594162 0.609976 0.174 Uiso 0.410(6) 1 d R U P B 2
H9B H 0.057250 0.610182 0.669126 0.174 Uiso 0.410(6) 1 d R U P B 2
H9C H 0.119470 0.580451 0.681136 0.174 Uiso 0.410(6) 1 d R U P B 2
C37 C 0.7221(15) 0.7766(10) 0.8084(17) 0.137(8) Uani 0.434(15) 1 d D U P C 2
H37A H 0.719406 0.791625 0.771912 0.205 Uiso 0.434(15) 1 d R U P C 2
H37B H 0.750826 0.753465 0.813752 0.205 Uiso 0.434(15) 1 d R U P C 2
H37C H 0.743506 0.792355 0.847262 0.205 Uiso 0.434(15) 1 d R U P C 2
C39 C 0.774(2) 0.6128(9) 0.9640(16) 0.099(7) Uani 0.232(12) 1 d D U P I 2
H39A H 0.737450 0.609152 0.977551 0.148 Uiso 0.232(12) 1 d R U P I 2
H39B H 0.753230 0.622132 0.919711 0.148 Uiso 0.232(12) 1 d R U P I 2
H39C H 0.808310 0.631862 0.991821 0.148 Uiso 0.232(12) 1 d R U P I 2
C41 C 0.8836(16) 0.5897(15) 0.9971(18) 0.104(8) Uani 0.232(12) 1 d D U P I 2
H41A H 0.892964 0.602790 1.037205 0.156 Uiso 0.232(12) 1 d R U P I 2
H41B H 0.889064 0.608140 0.967805 0.156 Uiso 0.232(12) 1 d R U P I 2
H41C H 0.916794 0.568350 1.005725 0.156 Uiso 0.232(12) 1 d R U P I 2
C45 C 0.4946(16) 0.1881(8) 0.6535(18) 0.149(8) Uani 0.334(11) 1 d D U P H 2
H45A H 0.466360 0.171325 0.617310 0.223 Uiso 0.334(11) 1 d R U P H 2
H45B H 0.465040 0.208905 0.656590 0.223 Uiso 0.334(11) 1 d R U P H 2
H45C H 0.513970 0.172995 0.693080 0.223 Uiso 0.334(11) 1 d R U P H 2
C46 C 0.901(3) 0.3911(15) 0.9650(14) 0.103(8) Uani 0.207(13) 1 d D U P G 2
H46A H 0.916850 0.418060 0.972392 0.154 Uiso 0.207(13) 1 d R U P G 2
H46B H 0.930260 0.375590 1.002583 0.154 Uiso 0.207(13) 1 d R U P G 2
H46C H 0.851930 0.389820 0.957513 0.154 Uiso 0.207(13) 1 d R U P G 2
C47 C 0.867(2) 0.3275(8) 0.8979(18) 0.112(8) Uani 0.207(13) 1 d D U P G 2
H47A H 0.815731 0.325339 0.873700 0.168 Uiso 0.207(13) 1 d R U P G 2
H47B H 0.882231 0.316179 0.940480 0.168 Uiso 0.207(13) 1 d R U P G 2
H47C H 0.889111 0.313729 0.875290 0.168 Uiso 0.207(13) 1 d R U P G 2
C48 C 0.9612(16) 0.3659(15) 0.900(2) 0.117(9) Uani 0.207(13) 1 d D U P G 2
H48A H 0.953104 0.352871 0.859694 0.175 Uiso 0.207(13) 1 d R U P G 2
H48B H 0.995354 0.351211 0.936074 0.175 Uiso 0.207(13) 1 d R U P G 2
H48C H 0.979304 0.391981 0.900024 0.175 Uiso 0.207(13) 1 d R U P G 2
C50 C 0.9870(13) 0.3412(8) 0.5847(16) 0.108(6) Uani 0.352(11) 1 d D U P D 2
H50A H 0.951941 0.351862 0.544038 0.162 Uiso 0.352(11) 1 d R U P D 2
H50B H 0.963651 0.324442 0.603068 0.162 Uiso 0.352(11) 1 d R U P D 2
H50C H 1.021431 0.326052 0.577148 0.162 Uiso 0.352(11) 1 d R U P D 2
C52 C 1.0644(18) 0.3575(11) 0.6966(14) 0.150(8) Uani 0.352(11) 1 d D U P D 2
H52A H 1.084792 0.377063 0.730186 0.225 Uiso 0.352(11) 1 d R U P D 2
H52B H 1.101432 0.340163 0.698076 0.225 Uiso 0.352(11) 1 d R U P D 2
H52C H 1.029272 0.342493 0.703306 0.225 Uiso 0.352(11) 1 d R U P D 2
C54 C 1.0864(15) 0.3972(9) 0.634(2) 0.144(8) Uani 0.352(11) 1 d D U P D 2
H54A H 1.075877 0.416433 0.600536 0.216 Uiso 0.352(11) 1 d R U P D 2
H54B H 1.121697 0.379073 0.634416 0.216 Uiso 0.352(11) 1 d R U P D 2
H54C H 1.104667 0.410263 0.675886 0.216 Uiso 0.352(11) 1 d R U P D 2
C57 C 1.1113(14) 0.5250(7) 0.8499(13) 0.104(7) Uani 0.384(17) 1 d D U P J 2
H57A H 1.090073 0.508317 0.870216 0.156 Uiso 0.384(17) 1 d R U P J 2
H57B H 1.162013 0.526827 0.877316 0.156 Uiso 0.384(17) 1 d R U P J 2
H57C H 1.102753 0.514097 0.808376 0.156 Uiso 0.384(17) 1 d R U P J 2
C59 C 1.1215(13) 0.5901(11) 0.8139(13) 0.119(7) Uani 0.384(17) 1 d D U P J 2
H59A H 1.125292 0.578028 0.777675 0.178 Uiso 0.384(17) 1 d R U P J 2
H59B H 1.168642 0.594518 0.848665 0.178 Uiso 0.384(17) 1 d R U P J 2
H59C H 1.096782 0.614838 0.800335 0.178 Uiso 0.384(17) 1 d R U P J 2
C61 C 1.0826(14) 0.5812(11) 0.9022(11) 0.107(7) Uani 0.384(17) 1 d D U P J 2
H61A H 1.078893 0.609426 0.900459 0.161 Uiso 0.384(17) 1 d R U P J 2
H61B H 1.127023 0.573546 0.938239 0.161 Uiso 0.384(17) 1 d R U P J 2
H61C H 1.043343 0.570226 0.907749 0.161 Uiso 0.384(17) 1 d R U P J 2
C65 C 0.1410(8) 0.2548(5) 0.5903(9) 0.111(5) Uani 0.62(2) 1 d D U P K 2
H65A H 0.116742 0.235933 0.604540 0.167 Uiso 0.62(2) 1 d R U P K 2
H65B H 0.136382 0.247213 0.548260 0.167 Uiso 0.62(2) 1 d R U P K 2
H65C H 0.120052 0.280413 0.587290 0.167 Uiso 0.62(2) 1 d R U P K 2
C66 C 0.2563(17) 0.2186(5) 0.6353(18) 0.111(6) Uani 0.62(2) 1 d D U P K 2
H66A H 0.305862 0.217608 0.666810 0.166 Uiso 0.62(2) 1 d R U P K 2
H66B H 0.252472 0.215848 0.592240 0.166 Uiso 0.62(2) 1 d R U P K 2
H66C H 0.230742 0.197548 0.643520 0.166 Uiso 0.62(2) 1 d R U P K 2
C72 C 0.570(2) 0.1978(10) 0.5860(14) 0.158(9) Uani 0.334(11) 1 d D U P H 2
H72A H 0.610385 0.210223 0.583450 0.237 Uiso 0.334(11) 1 d R U P H 2
H72B H 0.527015 0.204673 0.548231 0.237 Uiso 0.334(11) 1 d R U P H 2
H72C H 0.576655 0.169703 0.587671 0.237 Uiso 0.334(11) 1 d R U P H 2
C74 C 0.6175(17) 0.2033(8) 0.7077(16) 0.135(9) Uani 0.334(11) 1 d D U P H 2
H74A H 0.607627 0.181060 0.728212 0.203 Uiso 0.334(11) 1 d R U P H 2
H74B H 0.619287 0.226820 0.731652 0.203 Uiso 0.334(11) 1 d R U P H 2
H74C H 0.662817 0.199570 0.707192 0.203 Uiso 0.334(11) 1 d R U P H 2
C83 C 0.799(3) 0.5411(9) 1.0058(15) 0.093(6) Uani 0.232(12) 1 d D U P I 2
H83A H 0.818870 0.516721 1.000343 0.139 Uiso 0.232(12) 1 d R U P I 2
H83B H 0.747940 0.538351 0.989183 0.139 Uiso 0.232(12) 1 d R U P I 2
H83C H 0.819650 0.547702 1.051393 0.139 Uiso 0.232(12) 1 d R U P I 2
C94 C 0.669(2) 0.7555(9) 0.8668(13) 0.162(8) Uani 0.434(15) 1 d D U P C 2
H94A H 0.683542 0.779376 0.891869 0.243 Uiso 0.434(15) 1 d R U P C 2
H94B H 0.708042 0.737076 0.882749 0.243 Uiso 0.434(15) 1 d R U P C 2
H94C H 0.628952 0.744246 0.870819 0.243 Uiso 0.434(15) 1 d R U P C 2
C95 C 0.5814(12) 0.7942(6) 0.7741(14) 0.116(7) Uani 0.434(15) 1 d D U P C 2
H95A H 0.562146 0.800350 0.728435 0.174 Uiso 0.434(15) 1 d R U P C 2
H95B H 0.545286 0.781490 0.782395 0.174 Uiso 0.434(15) 1 d R U P C 2
H95C H 0.596496 0.818040 0.799115 0.174 Uiso 0.434(15) 1 d R U P C 2
N7 N 0.1438(18) 0.5080(7) 0.5676(13) 0.150(8) Uani 0.410(6) 1 d . U P B 3
C69 C 0.135(2) 0.5014(9) 0.6170(17) 0.137(7) Uani 0.410(6) 1 d . U P B 3
C70 C 0.131(3) 0.5007(11) 0.669(2) 0.139(9) Uani 0.410(6) 1 d . U P B 3
H70A H 0.082499 0.497752 0.661745 0.209 Uiso 0.410(6) 1 d R U P B 3
H70B H 0.150899 0.524482 0.693005 0.209 Uiso 0.410(6) 1 d R U P B 3
H70C H 0.160489 0.478492 0.693335 0.209 Uiso 0.410(6) 1 d R U P B 3
C6 C 0.3059(4) 0.5909(2) 0.6101(4) 0.0826(19) Uani 1 1 d DG U . . .
C1 C 0.2611(6) 0.6195(3) 0.5718(4) 0.076(4) Uani 0.410(6) 1 d G U P B 2
C2 C 0.2070(6) 0.6331(3) 0.5841(6) 0.096(5) Uani 0.410(6) 1 d G U P B 2
H2 H 0.176387 0.652655 0.557872 0.115 Uiso 0.410(6) 1 calc R U P B 2
C3 C 0.1977(5) 0.6179(4) 0.6348(6) 0.082(4) Uani 0.410(6) 1 d DG U P B 2
C4 C 0.2425(6) 0.5893(4) 0.6731(5) 0.078(3) Uani 0.410(6) 1 d DG U P B 2
H4 H 0.236212 0.578937 0.707768 0.093 Uiso 0.410(6) 1 calc R U P B 2
C5 C 0.2966(5) 0.5757(3) 0.6608(4) 0.083(4) Uani 0.410(6) 1 d DG U P B 2
N4 N 0.7558(9) 0.2601(4) 0.8322(8) 0.212(5) Uani 1 1 d . U . . .
C100 C 0.7695(9) 0.2269(4) 0.8363(8) 0.157(4) Uani 1 1 d . U . . .
C101 C 0.7853(5) 0.1863(2) 0.8398(4) 0.092(3) Uani 1 1 d . U . . .
H10D H 0.752939 0.171990 0.851204 0.138 Uiso 1 1 d R U . . .
H10E H 0.779749 0.177600 0.797954 0.138 Uiso 1 1 d R U . . .
H10F H 0.833719 0.181730 0.872084 0.138 Uiso 1 1 d R U . . .
N04A N 0.4668(10) 0.7236(5) 0.8062(9) 0.252(10) Uani 1 1 d . . . . .
C02P C 0.4087(5) 0.6734(2) 0.7173(4) 0.087(2) Uani 1 1 d . . . . .
H02B H 0.401445 0.684495 0.676316 0.130 Uiso 1 1 d R U . . .
H02C H 0.363315 0.665905 0.715016 0.130 Uiso 1 1 d R U . . .
H02D H 0.438965 0.650595 0.726726 0.130 Uiso 1 1 d R U . . .
C03U C 0.4395(7) 0.7012(4) 0.7657(7) 0.133(4) Uani 1 1 d . . . . .
C86 C 0.4320(6) 0.3249(3) 0.7306(5) 0.116(3) Uani 1 1 d D U . . .
H86A H 0.433319 0.349934 0.711567 0.174 Uiso 0.496(12) 1 d R U P M 1
H86B H 0.400349 0.307414 0.697227 0.174 Uiso 0.496(12) 1 d R U P M 1
H86C H 0.479339 0.330114 0.750817 0.174 Uiso 0.496(12) 1 d R U P M 1
H86D H 0.442319 0.334444 0.696347 0.174 Uiso 0.504(12) 1 d R U P M 2
H86E H 0.457139 0.340674 0.769067 0.174 Uiso 0.504(12) 1 d R U P M 2
H86F H 0.381429 0.326574 0.717007 0.174 Uiso 0.504(12) 1 d R U P M 2
N6 N 0.3821(14) 0.3354(7) 0.8137(11) 0.168(8) Uani 0.496(12) 1 d D U P M 1
C36 C 0.4055(14) 0.3311(8) 0.7765(12) 0.132(6) Uani 0.496(12) 1 d D U P M 1
N98 N 0.4640(17) 0.2530(7) 0.7618(14) 0.209(11) Uani 0.504(12) 1 d D U P M 2
C99 C 0.4550(15) 0.2857(7) 0.7445(13) 0.143(6) Uani 0.504(12) 1 d D U P M 2
C25 C 0.9193(6) 0.4773(3) 0.8083(4) 0.105(3) Uani 1 1 d D U . . .
H25A H 0.885309 0.481664 0.763611 0.158 Uiso 0.683(11) 1 d R U P N 1
H25B H 0.938440 0.502214 0.828721 0.158 Uiso 0.683(11) 1 d R U P N 1
H25C H 0.896069 0.464534 0.830921 0.158 Uiso 0.683(11) 1 d R U P N 1
H25D H 0.869269 0.471364 0.783911 0.158 Uiso 0.317(11) 1 d R U P N 2
H25E H 0.946810 0.453584 0.815311 0.158 Uiso 0.317(11) 1 d R U P N 2
H25F H 0.933150 0.495834 0.784331 0.158 Uiso 0.317(11) 1 d R U P N 2
N1 N 1.0214(8) 0.4308(6) 0.8159(7) 0.151(6) Uani 0.683(11) 1 d D U P N 1
C75 C 0.9773(10) 0.4517(5) 0.8116(7) 0.113(4) Uani 0.683(11) 1 d D U P N 1
N76 N 0.9519(18) 0.5063(10) 0.9235(12) 0.144(10) Uani 0.317(11) 1 d D U P N 2
C28 C 0.9329(18) 0.4937(9) 0.8723(12) 0.108(6) Uani 0.317(11) 1 d D U P N 2
C77 C 0.1377(13) 0.3607(7) 0.4084(11) 0.221(6) Uani 1 1 d . U . . .
C78 C 0.1483(15) 0.3316(7) 0.3716(12) 0.320(12) Uani 1 1 d . U . . .
H78A H 0.193342 0.334416 0.370321 0.480 Uiso 1 1 d R U . . .
H78B H 0.109892 0.334006 0.328271 0.480 Uiso 1 1 d R U . . .
H78C H 0.146082 0.306196 0.389081 0.480 Uiso 1 1 d R U . . .
O1 O 0.4745(6) 0.5040(3) 0.5153(4) 0.057(5) Uani 0.379(15) 1 d . . . O -1

loop_
_atom_site_aniso_label
_atom_site_aniso_U_11
_atom_site_aniso_U_22
_atom_site_aniso_U_33
_atom_site_aniso_U_23
_atom_site_aniso_U_13
_atom_site_aniso_U_12
Ag1 0.1472(7) 0.0454(3) 0.1667(7) 0.0111(3) 0.1317(6) 0.0046(3)
Ag 0.0679(15) 0.0652(14) 0.0635(13) -0.0001(9) 0.0393(11) -0.0008(10)
Ti3 0.0501(6) 0.0365(5) 0.0367(5) 0.0004(4) 0.0226(5) 0.0015(4)
Ti4 0.0483(6) 0.0370(5) 0.0436(5) 0.0042(4) 0.0285(5) -0.0007(4)
Ti5 0.0507(6) 0.0399(5) 0.0415(5) -0.0027(4) 0.0288(5) 0.0011(5)
Ti6 0.0505(6) 0.0371(5) 0.0405(5) -0.0005(4) 0.0287(5) -0.0013(4)
Ti7 0.0461(6) 0.0415(5) 0.0405(5) 0.0027(4) 0.0227(5) -0.0012(5)
Ti8 0.0685(8) 0.0365(5) 0.0475(6) -0.0009(4) 0.0389(5) 0.0029(5)
S5 0.0547(9) 0.0486(8) 0.0455(7) -0.0044(6) 0.0273(7) -0.0004(7)
S1 0.0562(10) 0.0431(8) 0.0559(8) -0.0026(6) 0.0336(7) -0.0062(7)
S2 0.0569(10) 0.0465(8) 0.0486(8) -0.0006(6) 0.0273(7) -0.0070(7)
S4 0.0580(10) 0.0515(9) 0.0449(8) 0.0006(6) 0.0191(7) 0.0100(7)
S3 0.0546(10) 0.0823(12) 0.0482(8) -0.0037(7) 0.0309(8) -0.0005(8)
S8 0.0628(11) 0.0637(10) 0.0838(12) 0.0034(8) 0.0514(10) 0.0018(8)
S6 0.0795(13) 0.0629(10) 0.0732(10) -0.0225(8) 0.0546(10) -0.0125(9)
S11 0.0748(12) 0.0892(13) 0.0515(9) 0.0159(8) 0.0400(9) 0.0275(10)
S10 0.1237(19) 0.0826(13) 0.1106(16) 0.0545(12) 0.0914(15) 0.0517(13)
S12 0.211(3) 0.0768(15) 0.176(3) -0.0346(16) 0.163(3) -0.0588(18)
S9 0.0596(13) 0.219(3) 0.0614(12) -0.0432(15) 0.0177(10) 0.0291(16)
S7 0.0558(9) 0.0447(8) 0.0454(7) 0.0007(6) 0.0275(7) -0.0057(7)
O00M 0.053(2) 0.041(2) 0.0368(19) -0.0033(15) 0.0249(18) -0.0036(18)
O00N 0.056(2) 0.037(2) 0.0403(19) -0.0032(16) 0.0277(18) 0.0006(18)
O00O 0.046(2) 0.041(2) 0.0345(18) 0.0015(15) 0.0213(17) 0.0038(17)
O00P 0.052(2) 0.036(2) 0.044(2) 0.0029(15) 0.0279(18) 0.0015(17)
O00Q 0.055(3) 0.045(2) 0.055(2) 0.0112(18) 0.036(2) -0.0015(19)
O00R 0.060(3) 0.0366(19) 0.0419(19) -0.0052(15) 0.0331(19) -0.0043(18)
O00S 0.047(2) 0.038(2) 0.046(2) 0.0039(16) 0.0286(18) 0.0012(17)
O00T 0.063(3) 0.040(2) 0.047(2) 0.0011(17) 0.035(2) 0.0022(19)
O00U 0.052(2) 0.042(2) 0.043(2) -0.0031(16) 0.0271(18) -0.0021(18)
O00V 0.057(3) 0.040(2) 0.050(2) 0.0001(16) 0.0346(19) -0.0019(18)
O00W 0.056(3) 0.039(2) 0.057(2) -0.0025(17) 0.038(2) -0.0046(18)
O00X 0.041(2) 0.068(3) 0.040(2) 0.0022(18) 0.0190(18) 0.004(2)
O00Y 0.057(3) 0.044(2) 0.045(2) -0.0038(16) 0.0286(19) -0.0070(19)
O00Z 0.052(2) 0.043(2) 0.043(2) -0.0011(16) 0.0296(18) -0.0005(18)
O01X 0.138(6) 0.086(4) 0.280(10) 0.057(5) 0.171(7) 0.037(4)
O010 0.042(2) 0.052(2) 0.046(2) 0.0067(17) 0.0259(18) -0.0012(18)
O011 0.081(3) 0.045(2) 0.033(2) 0.0050(16) 0.013(2) 0.019(2)
O012 0.073(3) 0.076(3) 0.075(3) -0.020(2) 0.058(3) -0.018(3)
O013 0.052(3) 0.065(3) 0.087(3) 0.004(2) 0.042(3) 0.007(2)
O014 0.148(5) 0.045(3) 0.107(4) -0.015(2) 0.107(4) -0.016(3)
O016 0.059(3) 0.126(4) 0.058(3) -0.027(3) 0.018(2) 0.035(3)
N2 0.236(11) 0.132(10) 0.141(9) 0.006(7) 0.087(9) -0.001(9)
C01A 0.058(4) 0.061(4) 0.042(3) -0.001(3) 0.029(3) -0.005(3)
C01B 0.057(4) 0.042(3) 0.042(3) -0.003(2) 0.028(3) -0.004(3)
C01C 0.049(4) 0.048(3) 0.040(3) -0.006(2) 0.024(3) -0.007(3)
C01D 0.059(4) 0.042(3) 0.039(3) 0.003(2) 0.025(3) 0.001(3)
C01E 0.052(4) 0.046(3) 0.048(3) -0.005(2) 0.032(3) -0.003(3)
C01F 0.052(4) 0.072(4) 0.041(3) -0.013(3) 0.020(3) -0.006(3)
C01G 0.060(4) 0.041(3) 0.053(3) -0.008(3) 0.036(3) -0.002(3)
C01H 0.045(4) 0.063(4) 0.046(3) 0.001(3) 0.025(3) -0.001(3)
C01I 0.058(4) 0.052(4) 0.052(3) 0.004(3) 0.036(3) -0.009(3)
C01J 0.054(4) 0.043(3) 0.044(3) -0.003(2) 0.019(3) -0.002(3)
C01K 0.058(4) 0.047(3) 0.051(3) -0.012(3) 0.028(3) -0.009(3)
C01L 0.053(4) 0.050(4) 0.050(3) 0.002(3) 0.028(3) -0.005(3)
C01M 0.043(3) 0.049(3) 0.046(3) 0.005(2) 0.026(3) -0.005(3)
C01N 0.066(4) 0.061(4) 0.046(3) -0.007(3) 0.036(3) -0.010(3)
C01O 0.056(4) 0.050(3) 0.043(3) 0.000(3) 0.020(3) -0.005(3)
C01P 0.079(5) 0.055(4) 0.061(4) -0.002(3) 0.041(4) -0.012(3)
C01Q 0.085(5) 0.047(4) 0.098(5) 0.000(3) 0.068(5) 0.006(4)
C01R 0.049(4) 0.081(5) 0.051(4) 0.002(3) 0.024(3) 0.006(3)
C01S 0.063(4) 0.046(3) 0.035(3) 0.001(2) 0.018(3) -0.004(3)
C01T 0.058(4) 0.059(4) 0.068(4) 0.005(3) 0.042(3) -0.007(3)
C01U 0.064(4) 0.070(4) 0.048(3) 0.007(3) 0.026(3) 0.000(3)
C01V 0.061(4) 0.069(4) 0.054(4) -0.018(3) 0.032(3) -0.003(3)
C01W 0.077(5) 0.054(4) 0.072(4) -0.005(3) 0.056(4) -0.005(3)
C01Z 0.052(4) 0.078(5) 0.053(4) -0.001(3) 0.019(3) -0.006(4)
C02A 0.075(5) 0.096(6) 0.046(4) -0.006(3) 0.036(3) -0.013(4)
C02B 0.113(6) 0.045(4) 0.080(5) 0.017(3) 0.078(5) 0.020(4)
C02C 0.079(5) 0.084(5) 0.050(4) 0.011(3) 0.035(4) 0.006(4)
C02D 0.076(5) 0.050(4) 0.077(4) -0.008(3) 0.057(4) -0.003(3)
C02E 0.083(5) 0.075(5) 0.056(4) 0.022(3) 0.050(4) 0.029(4)
C02F 0.119(7) 0.055(4) 0.086(5) 0.025(3) 0.081(5) 0.029(4)
C02G 0.070(5) 0.057(4) 0.083(5) 0.004(3) 0.059(4) 0.003(3)
C02H 0.067(5) 0.088(5) 0.039(3) 0.013(3) 0.012(3) 0.014(4)
C02I 0.084(6) 0.076(5) 0.074(4) -0.004(4) 0.056(4) 0.002(4)
C02J 0.073(5) 0.065(4) 0.039(3) 0.011(3) 0.019(3) 0.003(4)
C02K 0.077(5) 0.082(5) 0.080(5) 0.015(4) 0.060(4) 0.016(4)
C02L 0.102(7) 0.095(6) 0.071(5) 0.030(4) 0.066(5) 0.037(5)
C02M 0.070(5) 0.099(6) 0.074(5) 0.011(4) 0.051(4) 0.018(4)
C02N 0.093(6) 0.044(4) 0.077(5) -0.007(3) 0.001(4) 0.015(4)
C02O 0.050(4) 0.087(6) 0.089(5) -0.016(4) 0.039(4) -0.001(4)
C02Q 0.083(6) 0.114(6) 0.050(4) 0.014(4) 0.038(4) 0.036(5)
C02R 0.052(5) 0.075(5) 0.084(5) -0.018(4) 0.023(4) 0.010(4)
C02S 0.079(6) 0.115(7) 0.052(4) 0.004(4) 0.033(4) 0.052(5)
C02T 0.101(7) 0.123(7) 0.057(4) 0.020(5) 0.056(5) 0.038(6)
C02W 0.107(7) 0.092(6) 0.071(5) 0.038(4) 0.064(5) 0.054(5)
C02Z 0.137(9) 0.085(6) 0.110(7) 0.042(5) 0.090(6) 0.061(6)
C03A 0.108(7) 0.140(9) 0.063(5) 0.036(5) 0.042(5) 0.015(6)
C03D 0.125(9) 0.119(8) 0.092(7) 0.017(6) 0.066(7) 0.061(7)
C03H 0.116(8) 0.180(10) 0.069(5) 0.016(6) 0.067(6) 0.047(8)
C03I 0.152(10) 0.104(8) 0.134(9) -0.072(7) 0.101(9) -0.058(7)
C03O 0.170(13) 0.246(16) 0.086(7) -0.049(9) 0.086(8) -0.014(11)
C03R 0.170(12) 0.253(16) 0.073(6) 0.048(8) 0.080(7) 0.046(11)
C03T 0.208(15) 0.173(12) 0.073(7) 0.004(7) 0.045(8) -0.007(11)
C03V 0.207(14) 0.163(11) 0.140(10) 0.079(9) 0.127(10) 0.042(10)
C03W 0.162(11) 0.219(14) 0.103(7) -0.008(8) 0.093(8) 0.071(10)
C015 0.050(4) 0.048(3) 0.041(3) -0.004(2) 0.026(3) -0.003(3)
C017 0.053(4) 0.057(4) 0.042(3) -0.002(3) 0.025(3) -0.005(3)
C018 0.056(4) 0.050(3) 0.037(3) -0.001(2) 0.023(3) -0.002(3)
C019 0.050(4) 0.053(3) 0.041(3) 0.005(2) 0.026(3) -0.004(3)
C020 0.059(4) 0.051(4) 0.039(3) 0.003(3) 0.014(3) 0.002(3)
C021 0.046(4) 0.065(4) 0.046(3) -0.003(3) 0.020(3) 0.012(3)
C22 0.101(6) 0.224(11) 0.086(5) 0.006(6) 0.076(5) 0.018(7)
C022 0.041(4) 0.077(4) 0.054(3) -0.011(3) 0.024(3) -0.001(3)
C023 0.084(5) 0.039(4) 0.059(4) -0.008(3) 0.013(4) -0.007(3)
C024 0.098(6) 0.058(4) 0.080(5) 0.005(3) 0.060(5) -0.019(4)
C025 0.081(5) 0.064(4) 0.082(5) 0.000(4) 0.060(4) -0.012(4)
C026 0.070(5) 0.064(4) 0.047(4) 0.010(3) 0.014(3) 0.016(4)
C027 0.046(4) 0.067(4) 0.047(3) -0.008(3) 0.014(3) 0.010(3)
C028 0.064(5) 0.065(4) 0.051(3) -0.006(3) 0.031(3) -0.006(3)
C029 0.078(5) 0.042(4) 0.064(4) -0.005(3) 0.009(4) 0.013(3)
C30 0.196(12) 0.117(7) 0.182(9) 0.043(7) 0.142(10) 0.090(8)
C031 0.071(6) 0.163(9) 0.062(4) -0.015(5) 0.030(4) 0.048(6)
C032 0.045(5) 0.099(7) 0.123(7) -0.030(5) 0.038(5) 0.006(4)
C034 0.149(10) 0.035(4) 0.207(12) -0.031(6) 0.140(10) -0.025(5)
C036 0.076(6) 0.116(8) 0.078(5) -0.049(5) 0.040(4) -0.029(5)
C039 0.085(7) 0.185(12) 0.060(5) -0.001(6) 0.029(5) 0.076(8)
C041 0.239(15) 0.152(10) 0.106(8) 0.078(8) 0.102(9) 0.098(11)
C43 0.098(5) 0.094(5) 0.042(3) -0.024(3) 0.035(3) -0.021(4)
C49 0.101(6) 0.113(6) 0.052(4) 0.035(4) 0.013(4) 0.039(5)
C55 0.084(6) 0.117(7) 0.203(9) -0.019(7) 0.078(6) 0.026(5)
C62 0.051(4) 0.140(7) 0.063(4) -0.029(4) 0.016(3) -0.001(4)
C68 0.163(8) 0.076(5) 0.142(7) -0.001(5) 0.127(6) -0.029(5)
C81 0.150(8) 0.051(5) 0.137(7) -0.014(5) -0.012(7) 0.022(5)
Ag2 0.0519(4) 0.1632(7) 0.0672(4) 0.0166(4) 0.0195(3) 0.0006(4)
C35 0.080(10) 0.255(18) 0.096(10) -0.036(12) 0.042(9) -0.058(12)
C85 0.060(10) 0.23(2) 0.107(14) 0.002(13) 0.042(9) -0.057(12)
C90 0.115(13) 0.099(10) 0.204(15) -0.079(12) 0.085(12) -0.066(9)
C33 0.141(12) 0.115(9) 0.182(12) -0.082(10) 0.078(10) -0.035(8)
C11 0.096(8) 0.148(9) 0.173(10) -0.043(8) 0.089(7) 0.021(7)
C12 0.093(8) 0.219(14) 0.092(7) 0.011(10) 0.074(7) 0.018(10)
C14 0.215(15) 0.096(10) 0.194(12) 0.018(10) 0.145(12) 0.087(11)
C15 0.121(10) 0.257(14) 0.076(8) 0.025(9) 0.068(7) 0.020(11)
C16 0.128(9) 0.129(9) 0.063(6) 0.027(7) 0.007(6) 0.064(8)
C17 0.061(5) 0.094(5) 0.071(5) -0.011(4) 0.035(4) -0.006(4)
C18 0.183(13) 0.075(8) 0.132(10) 0.005(8) 0.005(11) 0.017(10)
C24 0.218(16) 0.133(11) 0.170(13) 0.034(11) 0.146(12) 0.091(12)
C29 0.211(17) 0.121(12) 0.201(13) 0.051(11) 0.112(14) 0.092(12)
C38 0.149(10) 0.116(8) 0.045(5) -0.015(5) 0.006(7) -0.007(8)
C40 0.117(8) 0.141(9) 0.061(5) -0.042(6) 0.061(5) -0.027(7)
C42 0.110(8) 0.105(8) 0.054(5) -0.035(5) 0.033(5) -0.011(7)
C44 0.089(8) 0.146(9) 0.046(5) 0.013(5) 0.013(5) 0.028(7)
C51 0.080(8) 0.117(9) 0.183(11) 0.015(9) 0.076(8) 0.024(7)
C53 0.112(9) 0.129(9) 0.217(12) -0.015(9) 0.071(9) 0.026(8)
C56 0.077(8) 0.162(12) 0.065(7) -0.014(9) -0.001(6) 0.001(10)
C58 0.057(8) 0.166(12) 0.093(9) -0.030(9) 0.009(7) 0.012(8)
C60 0.061(8) 0.140(11) 0.126(10) -0.034(9) 0.011(7) -0.032(8)
C63 0.167(17) 0.067(11) 0.152(15) -0.002(11) 0.107(14) -0.034(12)
C64 0.168(12) 0.104(11) 0.163(12) 0.006(11) 0.107(11) -0.032(10)
C67 0.184(14) 0.078(11) 0.121(11) -0.002(9) 0.126(11) -0.033(12)
C71 0.144(10) 0.019(5) 0.101(8) -0.016(5) 0.014(7) 0.008(6)
C73 0.155(11) 0.063(7) 0.168(11) -0.002(9) -0.005(10) 0.042(8)
C76 0.060(7) 0.219(14) 0.087(8) -0.016(9) 0.056(7) -0.033(9)
C82 0.114(8) 0.136(9) 0.077(6) 0.068(6) 0.025(6) 0.035(7)
C84 0.120(10) 0.225(14) 0.113(9) -0.046(9) 0.081(8) 0.024(10)
C87 0.055(5) 0.085(5) 0.067(5) -0.010(5) 0.033(4) -0.016(5)
C88 0.065(4) 0.094(5) 0.075(4) -0.012(4) 0.045(4) -0.014(4)
C89 0.075(4) 0.102(5) 0.080(4) -0.034(4) 0.049(4) -0.023(4)
C92 0.056(5) 0.095(5) 0.074(5) -0.016(4) 0.029(4) -0.006(4)
C96 0.172(16) 0.141(14) 0.178(15) -0.104(12) 0.049(14) -0.035(12)
C97 0.141(13) 0.104(11) 0.172(13) -0.085(10) 0.077(11) -0.025(9)
C98 0.078(9) 0.196(15) 0.120(11) -0.017(10) 0.068(9) -0.007(10)
N3 0.161(8) 0.165(8) 0.171(8) 0.000(7) 0.097(6) -0.037(7)
C34 0.202(10) 0.101(7) 0.115(7) -0.014(6) 0.089(7) -0.004(7)
C31 0.177(7) 0.160(8) 0.154(7) -0.006(6) 0.092(6) 0.007(6)
C32 0.132(11) 0.112(9) 0.182(12) -0.086(10) 0.080(10) -0.037(9)
C13 0.165(11) 0.109(9) 0.131(8) 0.012(7) 0.119(8) -0.032(8)
C19 0.103(11) 0.226(16) 0.102(10) -0.017(13) 0.075(9) 0.035(13)
C20 0.126(12) 0.234(15) 0.101(11) 0.018(12) 0.073(10) 0.006(12)
C21 0.114(11) 0.228(15) 0.069(9) -0.010(11) 0.078(8) 0.020(12)
C23 0.202(16) 0.124(11) 0.199(14) 0.041(12) 0.125(13) 0.091(12)
C26 0.218(15) 0.110(11) 0.180(12) 0.005(11) 0.140(13) 0.081(12)
C27 0.210(17) 0.102(11) 0.204(13) 0.052(11) 0.133(14) 0.076(12)
C10 0.129(16) 0.151(17) 0.102(13) -0.024(13) 0.072(13) 0.002(14)
C7 0.114(13) 0.132(14) 0.102(11) -0.017(10) 0.071(10) 0.010(11)
C8 0.134(17) 0.129(17) 0.133(16) -0.013(13) 0.083(13) 0.031(14)
C9 0.103(13) 0.166(16) 0.101(12) -0.034(11) 0.065(11) -0.007(12)
C37 0.121(14) 0.105(11) 0.189(16) -0.082(13) 0.074(13) -0.054(11)
C39 0.117(12) 0.114(12) 0.061(10) -0.041(10) 0.036(10) -0.016(11)
C41 0.123(12) 0.112(12) 0.052(10) -0.025(11) 0.017(11) -0.016(12)
C45 0.169(13) 0.055(10) 0.144(12) 0.006(10) 0.001(12) 0.022(11)
C46 0.110(13) 0.132(12) 0.052(11) 0.025(11) 0.024(11) 0.039(12)
C47 0.117(12) 0.120(12) 0.061(11) 0.057(11) 0.006(11) 0.036(12)
C48 0.113(12) 0.128(13) 0.061(11) 0.026(12) -0.003(11) 0.039(12)
C50 0.085(10) 0.101(11) 0.174(13) -0.031(10) 0.091(10) 0.031(9)
C52 0.097(12) 0.136(12) 0.210(14) -0.011(12) 0.063(11) 0.039(11)
C54 0.099(11) 0.141(12) 0.198(13) -0.016(12) 0.071(11) 0.027(11)
C57 0.050(10) 0.158(13) 0.077(10) -0.018(10) 0.005(8) 0.012(10)
C59 0.058(10) 0.166(13) 0.106(11) -0.017(11) 0.013(9) -0.021(10)
C61 0.060(9) 0.151(13) 0.078(9) -0.035(11) 0.002(8) -0.005(11)
C65 0.128(9) 0.097(8) 0.158(11) 0.000(8) 0.108(8) -0.034(7)
C66 0.171(15) 0.062(8) 0.151(14) 0.018(8) 0.120(11) -0.029(9)
C72 0.161(13) 0.061(10) 0.159(13) -0.012(11) -0.009(12) 0.045(11)
C74 0.142(14) 0.050(9) 0.130(12) 0.010(10) -0.013(13) 0.041(11)
C83 0.125(12) 0.124(12) 0.038(9) -0.026(9) 0.044(10) -0.020(12)
C94 0.158(14) 0.129(12) 0.179(14) -0.097(12) 0.058(13) -0.016(11)
C95 0.112(12) 0.086(10) 0.161(13) -0.076(10) 0.071(10) -0.021(9)
N7 0.21(2) 0.131(14) 0.135(16) -0.007(12) 0.096(16) 0.019(13)
C69 0.193(19) 0.122(13) 0.130(15) 0.010(12) 0.103(15) 0.014(13)
C70 0.19(2) 0.124(15) 0.130(17) 0.018(14) 0.096(16) 0.009(14)
C6 0.075(4) 0.098(4) 0.084(4) -0.028(3) 0.043(3) -0.027(3)
C1 0.070(7) 0.108(8) 0.056(6) -0.024(7) 0.034(6) -0.036(7)
C2 0.085(8) 0.105(8) 0.068(7) -0.001(7) 0.008(7) -0.027(7)
C3 0.066(6) 0.101(7) 0.074(6) -0.010(6) 0.028(5) -0.013(6)
C4 0.067(5) 0.098(5) 0.076(5) -0.015(5) 0.039(4) -0.016(5)
C5 0.075(5) 0.108(6) 0.079(5) -0.029(5) 0.047(5) -0.027(5)
N4 0.265(14) 0.124(9) 0.269(13) 0.001(10) 0.141(11) 0.030(10)
C100 0.202(11) 0.114(8) 0.187(10) 0.006(8) 0.115(9) 0.011(9)
C101 0.123(7) 0.073(5) 0.082(5) 0.002(4) 0.048(5) -0.002(5)
N04A 0.255(19) 0.260(19) 0.275(19) -0.167(16) 0.149(16) -0.081(15)
C02P 0.109(7) 0.078(5) 0.076(5) 0.012(4) 0.044(5) 0.026(5)
C03U 0.143(11) 0.134(10) 0.137(10) -0.009(9) 0.075(9) 0.016(9)
C86 0.130(8) 0.120(7) 0.106(6) 0.011(6) 0.060(6) -0.020(6)
N6 0.190(17) 0.158(15) 0.154(15) 0.030(13) 0.077(13) -0.003(14)
C36 0.148(11) 0.129(10) 0.118(10) 0.012(9) 0.058(9) -0.014(9)
N98 0.216(18) 0.163(17) 0.195(17) 0.007(16) 0.044(15) 0.001(17)
C99 0.151(11) 0.133(10) 0.130(10) 0.004(10) 0.050(9) -0.012(11)
C25 0.109(7) 0.116(7) 0.076(5) 0.007(5) 0.028(5) -0.014(5)
N1 0.111(11) 0.187(14) 0.108(9) 0.007(9) 0.007(9) 0.004(10)
C75 0.111(9) 0.131(10) 0.078(6) 0.001(7) 0.026(7) -0.019(7)
N76 0.127(17) 0.157(18) 0.109(16) 0.004(15) 0.018(15) 0.006(15)
C28 0.110(11) 0.124(11) 0.078(9) 0.005(9) 0.030(9) -0.006(10)
C77 0.275(12) 0.165(12) 0.183(12) -0.006(9) 0.069(11) -0.013(12)
C78 0.358(19) 0.234(19) 0.262(19) -0.026(16) 0.046(18) -0.047(18)
O1 0.069(9) 0.044(7) 0.035(6) 0.003(4) 0.003(5) -0.007(5)

loop_
_atom_type_symbol
_atom_type_description
_atom_type_scat_dispersion_real
_atom_type_scat_dispersion_imag
_atom_type_scat_source
C C 0.0300 0.0067 'International Tables Vol C Tables 4.2.6.8 and 6.1.1.4'
H H 0.0000 0.0000 'International Tables Vol C Tables 4.2.6.8 and 6.1.1.4'
Ag Ag 0.0782 3.3823 'International Tables Vol C Tables 4.2.6.8 and 6.1.1.4'
N N 0.0241 0.0134 'International Tables Vol C Tables 4.2.6.8 and 6.1.1.4'
O O 0.0389 0.0241 'International Tables Vol C Tables 4.2.6.8 and 6.1.1.4'
S S 0.2925 0.4295 'International Tables Vol C Tables 4.2.6.8 and 6.1.1.4'
Ti Ti 0.3343 1.4243 'International Tables Vol C Tables 4.2.6.8 and 6.1.1.4'

loop_
_geom_angle_atom_site_label_1
_geom_angle_atom_site_label_2
_geom_angle_atom_site_label_3
_geom_angle
_geom_angle_site_symmetry_1
_geom_angle_site_symmetry_3
_geom_angle_publ_flag
S6 Ag1 O00T 74.78(9) . . ?
S6 Ag1 O014 115.67(11) . . ?
O00T Ag1 O014 155.86(15) . . ?
O00V Ag1 S6 126.18(11) . . ?
O00V Ag1 O00T 92.88(12) . . ?
O00V Ag1 O014 63.20(14) . . ?
N3 Ag N2 160.8(5) . . ?
Ti7 Ti3 Ti8 64.23(3) . . ?
S2 Ti3 Ti7 115.95(5) . . ?
S2 Ti3 Ti8 95.52(4) . . ?
O00M Ti3 Ti7 45.49(10) . . ?
O00M Ti3 Ti8 80.15(11) . . ?
O00M Ti3 S2 72.50(10) . . ?
O00O Ti3 Ti7 34.77(11) . . ?
O00O Ti3 Ti8 78.84(11) . . ?
O00O Ti3 S2 149.45(13) . . ?
O00O Ti3 O00M 76.95(15) . . ?
O00O Ti3 O00V 101.90(16) . . ?
O00O Ti3 O011 106.36(18) . . ?
O00V Ti3 Ti7 86.66(12) . . ?
O00V Ti3 Ti8 23.68(11) . . ?
O00V Ti3 S2 78.42(12) . . ?
O00V Ti3 O00M 90.56(16) . . ?
O00V Ti3 O011 150.70(17) . . ?
O00Y Ti3 Ti7 133.03(12) . . ?
O00Y Ti3 Ti8 104.53(13) . . ?
O00Y Ti3 S2 110.33(12) . . ?
O00Y Ti3 O00M 174.01(16) . . ?
O00Y Ti3 O00O 100.11(16) . . ?
O00Y Ti3 O00V 95.17(18) . . ?
O00Y Ti3 O011 87.45(18) . . ?
O011 Ti3 Ti7 112.61(15) . . ?
O011 Ti3 Ti8 166.09(12) . . ?
O011 Ti3 S2 73.36(12) . . ?
O011 Ti3 O00M 88.40(17) . . ?
Ti6 Ti4 Ti5 63.33(3) 3_666 . ?
S7 Ti4 Ti5 98.21(5) 3_666 . ?
S7 Ti4 Ti6 116.04(5) 3_666 3_666 ?
O00P Ti4 Ti5 79.30(10) 3_666 . ?
O00P Ti4 Ti6 44.01(10) 3_666 3_666 ?
O00P Ti4 S7 73.60(10) 3_666 3_666 ?
O00Q Ti4 Ti5 164.85(12) 3_666 . ?
O00Q Ti4 Ti6 106.83(13) 3_666 3_666 ?
O00Q Ti4 S7 75.22(11) 3_666 3_666 ?
O00Q Ti4 O00P 85.71(15) 3_666 3_666 ?
O00S Ti4 Ti5 78.39(12) . . ?
O00S Ti4 Ti6 34.94(12) . 3_666 ?
O00S Ti4 S7 148.93(12) . 3_666 ?
O00S Ti4 O00P 75.44(15) . 3_666 ?
O00S Ti4 O00Q 100.05(16) . 3_666 ?
O00S Ti4 O00U 102.52(17) . . ?
O00S Ti4 O010 103.71(17) . . ?
O00U Ti4 Ti5 24.23(12) . . ?
O00U Ti4 Ti6 85.06(12) . 3_666 ?
O00U Ti4 S7 78.73(12) . 3_666 ?
O00U Ti4 O00P 87.51(15) . 3_666 ?
O00U Ti4 O00Q 153.95(16) . 3_666 ?
O010 Ti4 Ti5 103.71(12) . . ?
O010 Ti4 Ti6 136.10(13) . 3_666 ?
O010 Ti4 S7 107.06(13) . 3_666 ?
O010 Ti4 O00P 176.71(16) . 3_666 ?
O010 Ti4 O00Q 91.33(17) . 3_666 ?
O010 Ti4 O00U 95.79(17) . . ?
Ti4 Ti5 Ti6 53.63(3) . 3_666 ?
Ti4 Ti5 Ag2 119.44(4) . . ?
Ti6 Ti5 Ag2 65.86(3) 3_666 . ?
Ti8 Ti5 Ti4 93.31(4) . . ?
Ti8 Ti5 Ti6 116.11(4) . 3_666 ?
Ti8 Ti5 Ag2 116.71(4) . . ?
S10 Ti5 Ti4 100.74(5) . . ?
S10 Ti5 Ti6 125.83(5) . 3_666 ?
S10 Ti5 Ti8 111.67(6) . . ?
S10 Ti5 Ag2 112.65(6) . . ?
O00N Ti5 Ti4 111.06(11) . . ?
O00N Ti5 Ti6 157.56(11) . 3_666 ?
O00N Ti5 Ti8 43.49(10) . . ?
O00N Ti5 S10 69.45(10) . . ?
O00N Ti5 Ag2 127.26(11) . . ?
O00R Ti5 Ti4 91.94(12) . . ?
O00R Ti5 Ti6 88.42(11) . 3_666 ?
O00R Ti5 Ti8 33.70(11) . . ?
O00R Ti5 S10 144.35(12) . . ?
O00R Ti5 O00N 74.90(14) . . ?
O00R Ti5 O016 110.5(2) . . ?
O00R Ti5 Ag2 88.73(13) . . ?
O00U Ti5 Ti4 24.88(11) . . ?
O00U Ti5 Ti6 76.15(11) . 3_666 ?
O00U Ti5 Ti8 92.12(12) . . ?
O00U Ti5 S10 78.13(12) . . ?
O00U Ti5 O00N 93.35(16) . . ?
O00U Ti5 O00R 104.54(17) . . ?
O00U Ti5 O00Z 96.74(16) . . ?
O00U Ti5 O016 144.3(2) . . ?
O00U Ti5 Ag2 139.38(12) . . ?
O00Z Ti5 Ti4 77.14(12) . . ?
O00Z Ti5 Ti6 25.38(12) . 3_666 ?
O00Z Ti5 Ti8 130.64(12) . . ?
O00Z Ti5 S10 117.68(13) . . ?
O00Z Ti5 O00N 168.69(16) . . ?
O00Z Ti5 O00R 97.53(16) . . ?
O00Z Ti5 O016 85.75(18) . . ?
O00Z Ti5 Ag2 42.94(12) . . ?
O016 Ti5 Ti4 153.49(17) . . ?
O016 Ti5 Ti6 111.14(14) . 3_666 ?
O016 Ti5 Ti8 113.19(17) . . ?
O016 Ti5 S10 69.42(19) . . ?
O016 Ti5 O00N 89.05(17) . . ?
O016 Ti5 Ag2 50.11(15) . . ?
Ti4 Ti6 Ti5 63.03(3) 3_666 3_666 ?
S5 Ti6 Ti4 116.06(5) . 3_666 ?
S5 Ti6 Ti5 98.46(4) . 3_666 ?
O00P Ti6 Ti4 45.33(10) . 3_666 ?
O00P Ti6 Ti5 79.70(10) . 3_666 ?
O00P Ti6 S5 72.31(11) . . ?
O00S Ti6 Ti4 34.35(11) 3_666 3_666 ?
O00S Ti6 Ti5 77.84(11) 3_666 3_666 ?
O00S Ti6 S5 148.38(12) 3_666 . ?
O00S Ti6 O00P 76.16(15) 3_666 . ?
O00S Ti6 O00T 106.22(16) 3_666 . ?
O00S Ti6 O00Z 102.90(16) 3_666 3_666 ?
O00T Ti6 Ti4 113.97(13) . 3_666 ?
O00T Ti6 Ti5 168.10(11) . 3_666 ?
O00T Ti6 S5 72.10(12) . . ?
O00T Ti6 O00P 90.32(15) . . ?
O00Y Ti6 Ti4 129.47(13) . 3_666 ?
O00Y Ti6 Ti5 102.74(11) . 3_666 ?
O00Y Ti6 S5 113.90(14) . . ?
O00Y Ti6 O00P 172.59(17) . . ?
O00Y Ti6 O00S 97.41(17) . 3_666 ?
O00Y Ti6 O00T 87.96(16) . . ?
O00Y Ti6 O00Z 96.01(16) . 3_666 ?
O00Z Ti6 Ti4 86.31(13) 3_666 3_666 ?
O00Z Ti6 Ti5 25.31(12) 3_666 3_666 ?
O00Z Ti6 S5 79.02(12) 3_666 . ?
O00Z Ti6 O00P 89.09(15) 3_666 . ?
O00Z Ti6 O00T 149.83(17) 3_666 . ?
S1 Ti7 Ti3 115.72(5) . . ?
O00M Ti7 Ti3 44.35(10) . . ?
O00M Ti7 S1 72.63(10) . . ?
O00O Ti7 Ti3 34.70(10) . . ?
O00O Ti7 S1 148.25(12) . . ?
O00O Ti7 O00M 75.80(14) . . ?
O00O Ti7 O00W 101.73(17) . . ?
O00O Ti7 O00X 101.41(17) . . ?
O00W Ti7 Ti3 84.14(11) . . ?
O00W Ti7 S1 79.44(13) . . ?
O00W Ti7 O00M 85.90(15) . . ?
O00W Ti7 O00X 153.47(18) . . ?
O00X Ti7 Ti3 108.35(13) . . ?
O00X Ti7 S1 74.06(12) . . ?
O00X Ti7 O00M 87.36(15) . . ?
O010 Ti7 Ti3 135.57(13) . . ?
O010 Ti7 S1 107.70(13) . . ?
O010 Ti7 O00M 178.88(17) . . ?
O010 Ti7 O00O 103.80(16) . . ?
O010 Ti7 O00W 95.21(17) . . ?
O010 Ti7 O00X 91.71(17) . . ?
Ti5 Ti8 Ti3 122.46(4) . . ?
S11 Ti8 Ti3 113.41(5) . . ?
S11 Ti8 Ti5 118.67(5) . . ?
O00N Ti8 Ti3 160.10(11) . . ?
O00N Ti8 Ti5 44.46(9) . . ?
O00N Ti8 S11 74.60(10) . . ?
O00R Ti8 Ti3 96.34(12) . . ?
O00R Ti8 Ti5 34.27(11) . . ?
O00R Ti8 S11 150.13(13) . . ?
O00R Ti8 O00N 76.38(15) . . ?
O00R Ti8 O00V 103.81(17) . . ?
O00R Ti8 O00W 103.81(17) . . ?
O00R Ti8 O014 98.4(2) . . ?
O00V Ti8 Ti3 24.10(11) . . ?
O00V Ti8 Ti5 136.71(12) . . ?
O00V Ti8 S11 104.59(13) . . ?
O00V Ti8 O00N 175.65(17) . . ?
O00V Ti8 O00W 94.95(17) . . ?
O00V Ti8 O014 87.07(18) . . ?
O00W Ti8 Ti3 74.40(12) . . ?
O00W Ti8 Ti5 89.21(12) . . ?
O00W Ti8 S11 82.77(13) . . ?
O00W Ti8 O00N 89.20(16) . . ?
O00W Ti8 O014 156.5(2) . . ?
O014 Ti8 Ti3 110.94(14) . . ?
O014 Ti8 Ti5 105.30(18) . . ?
O014 Ti8 S11 74.12(16) . . ?
O014 Ti8 O00N 88.60(17) . . ?
C01J S5 Ti6 93.6(2) . . ?
C01J S5 C017 101.6(3) . . ?
C017 S5 Ti6 93.5(2) . . ?
C01C S1 Ti7 95.21(19) . . ?
C01M S1 Ti7 94.58(19) . . ?
C01M S1 C01C 103.7(3) . . ?
C01O S2 Ti3 93.57(19) . . ?
C01O S2 C018 103.0(3) . . ?
C018 S2 Ti3 94.55(18) . . ?
C020 S4 Ag2 111.2(2) . 3_666 ?
C027 S4 C020 105.2(3) . . ?
C027 S4 Ag2 107.5(2) . 3_666 ?
C022 S3 C01H 103.9(3) . . ?
C01T S8 C02G 103.7(3) . . ?
C01N S6 Ag1 104.25(19) . . ?
C01N S6 C01W 103.7(3) . . ?
C01W S6 Ag1 103.1(2) . . ?
C01V S11 Ti8 95.1(2) . . ?
C01V S11 C02E 102.1(3) . . ?
C02E S11 Ti8 96.4(3) . . ?
C01Q S10 Ti5 94.3(2) . . ?
C02W S10 Ti5 92.4(3) . . ?
C02W S10 C01Q 101.5(3) . . ?
C02F S12 C89 107.0(5) . . ?
C02F S12 C5 97.0(4) . . ?
C031 S9 C87 112.7(5) . . ?
C1 S9 C031 94.7(5) . . ?
C01D S7 Ti4 95.28(19) . 3_666 ?
C01I S7 Ti4 95.2(2) . 3_666 ?
C01I S7 C01D 102.9(3) . . ?
Ti3 O00M Ti7 90.16(14) . . ?
C015 O00M Ti3 126.5(3) . . ?
C015 O00M Ti7 123.9(3) . . ?
Ti8 O00N Ti5 92.05(13) . . ?
C01G O00N Ti5 132.8(3) . . ?
C01G O00N Ti8 126.0(4) . . ?
Ti3 O00O Ti7 110.53(17) . . ?
Ti6 O00P Ti4 90.66(14) . 3_666 ?
C01B O00P Ti4 124.1(3) . 3_666 ?
C01B O00P Ti6 127.1(4) . . ?
C01L O00Q Ti4 130.8(4) . 3_666 ?
Ti8 O00R Ti5 112.03(18) . . ?
Ti4 O00S Ti6 110.72(18) . 3_666 ?
Ti6 O00T Ag1 110.16(16) . . ?
C01E O00T Ag1 115.9(3) . . ?
C01E O00T Ti6 133.7(3) . . ?
Ti5 O00U Ti4 130.9(2) . . ?
Ti3 O00V Ag1 115.25(17) . . ?
Ti8 O00V Ag1 108.20(18) . . ?
Ti8 O00V Ti3 132.2(2) . . ?
Ti8 O00W Ti7 131.8(2) . . ?
C019 O00X Ti7 132.9(4) . . ?
Ti3 O00Y Ti6 143.0(2) . . ?
Ti5 O00Z Ti6 129.3(2) . 3_666 ?
Ti5 O00Z Ag2 105.17(15) . . ?
Ti6 O00Z Ag2 118.69(18) 3_666 . ?
C6 O01X H01X 109.5 . . ?
Ti7 O010 Ti4 141.5(2) . . ?
C01S O011 Ti3 134.0(4) . . ?
C02D O012 H012 109.5 . . ?
C021 O013 H013 109.5 . . ?
Ti8 O014 Ag1 97.57(17) . . ?
C02B O014 Ag1 110.5(4) . . ?
C02B O014 Ti8 132.0(5) . . ?
C02S O016 Ti5 138.7(6) . . ?
C77 N2 Ag 130.8(18) . . ?
C01F C01A H01A 118.9 . . ?
C018 C01A H01A 118.9 . . ?
C018 C01A C01F 122.1(5) . . ?
O00P C01B C01D 121.9(5) . . ?
O00P C01B C01J 120.2(5) . . ?
C01D C01B C01J 117.9(5) . . ?
C01K C01C S1 121.7(4) . . ?
C01K C01C C015 121.1(5) . . ?
C015 C01C S1 117.2(4) . . ?
C01B C01D S7 117.6(4) . . ?
C023 C01D S7 121.5(5) . . ?
C023 C01D C01B 120.9(6) . . ?
O00T C01E C01N 121.6(5) . . ?
O00T C01E C017 120.8(5) . . ?
C017 C01E C01N 117.7(5) . . ?
C01A C01F C43 119.9(6) . . ?
C01K C01F C01A 116.7(5) . . ?
C01K C01F C43 123.4(6) . . ?
O00N C01G C01Q 121.5(6) . . ?
O00N C01G C01V 120.5(5) . . ?
C01Q C01G C01V 118.1(6) . . ?
C01R C01H S3 120.0(5) . . ?
C01R C01H C019 120.6(5) . . ?
C019 C01H S3 119.2(4) . . ?
C01L C01I S7 116.4(4) . . ?
C01P C01I S7 122.1(5) . . ?
C01P C01I C01L 121.4(6) . . ?
C01B C01J S5 118.4(4) . . ?
C029 C01J S5 121.6(5) . . ?
C029 C01J C01B 120.1(6) . . ?
C01C C01K C01F 122.2(5) . . ?
C01C C01K H01K 118.9 . . ?
C01F C01K H01K 118.9 . . ?
O00Q C01L C01I 122.1(5) . . ?
O00Q C01L C01T 120.9(5) . . ?
C01I C01L C01T 117.0(5) . . ?
C019 C01M S1 116.6(4) . . ?
C028 C01M S1 121.8(5) . . ?
C028 C01M C019 121.6(6) . . ?
C01E C01N S6 122.3(5) . . ?
C02A C01N S6 118.5(5) . . ?
C02A C01N C01E 119.0(6) . . ?
C01S C01O S2 117.1(4) . . ?
C02J C01O S2 122.5(5) . . ?
C02J C01O C01S 120.3(6) . . ?
C01I C01P H01P 119.3 . . ?
C01I C01P C024 121.5(6) . . ?
C024 C01P H01P 119.3 . . ?
C01G C01Q S10 118.7(5) . . ?
C01G C01Q C034 117.8(8) . . ?
C034 C01Q S10 123.5(7) . . ?
C01H C01R H01R 118.4 . . ?
C01H C01R C01Z 123.2(6) . . ?
C01Z C01R H01R 118.4 . . ?
O011 C01S C01O 120.3(6) . . ?
O011 C01S C020 121.4(5) . . ?
C01O C01S C020 118.2(5) . . ?
C01L C01T S8 119.2(4) . . ?
C025 C01T S8 121.1(5) . . ?
C025 C01T C01L 119.5(6) . . ?
C02C C01U H01U 119.2 . . ?
C02C C01U C017 121.5(7) . . ?
C017 C01U H01U 119.2 . . ?
C01G C01V S11 118.8(5) . . ?
C036 C01V S11 120.0(6) . . ?
C036 C01V C01G 121.2(7) . . ?
C02D C01W S6 122.4(5) . . ?
C02D C01W C02I 119.5(7) . . ?
C02I C01W S6 117.9(6) . . ?
C01R C01Z C028 116.2(6) . . ?
C01R C01Z C62 122.0(7) . . ?
C028 C01Z C62 121.8(6) . . ?
C01N C02A H02A 118.2 . . ?
C02C C02A C01N 123.5(6) . . ?
C02C C02A H02A 118.2 . . ?
O014 C02B C02E 121.3(7) . . ?
O014 C02B C02F 120.1(8) . . ?
C02E C02B C02F 118.6(6) . . ?
C01U C02C C03A 123.9(8) . . ?
C02A C02C C01U 116.6(6) . . ?
C02A C02C C03A 119.5(7) . . ?
O012 C02D C01W 117.7(6) . . ?
O012 C02D C02G 123.0(6) . . ?
C01W C02D C02G 119.4(6) . . ?
C02B C02E S11 115.7(5) . . ?
C02B C02E C02Q 121.4(7) . . ?
C02Q C02E S11 122.8(7) . . ?
C02B C02F S12 120.8(5) . . ?
C02L C02F S12 120.8(7) . . ?
C02L C02F C02B 118.3(8) . . ?
C02D C02G S8 121.8(5) . . ?
C02K C02G S8 119.6(6) . . ?
C02K C02G C02D 118.2(7) . . ?
C02J C02H C026 118.0(6) . . ?
C02J C02H C49 120.4(6) . . ?
C026 C02H C49 121.6(7) . . ?
C01W C02I H02I 118.8 . . ?
C02M C02I C01W 122.3(7) . . ?
C02M C02I H02I 118.8 . . ?
C01O C02J H02J 119.3 . . ?
C02H C02J C01O 121.4(6) . . ?
C02H C02J H02J 119.3 . . ?
C02G C02K H02K 118.2 . . ?
C02M C02K C02G 123.7(7) . . ?
C02M C02K H02K 118.2 . . ?
C02F C02L H02L 118.3 . . ?
C02T C02L C02F 123.3(8) . . ?
C02T C02L H02L 118.3 . . ?
C02I C02M C22 119.3(8) . . ?
C02K C02M C02I 116.9(6) . . ?
C02K C02M C22 123.8(8) . . ?
C023 C02N C81 121.8(7) . . ?
C029 C02N C023 117.6(6) . . ?
C029 C02N C81 120.6(7) . . ?
C022 C02O H02O 118.1 . . ?
C032 C02O H02O 118.1 . . ?
C032 C02O C022 123.7(7) . . ?
C02E C02Q H02Q 119.5 . . ?
C02T C02Q C02E 121.1(9) . . ?
C02T C02Q H02Q 119.5 . . ?
C027 C02R H02R 119.2 . . ?
C032 C02R H02R 119.2 . . ?
C032 C02R C027 121.7(8) . . ?
O016 C02S C02W 122.1(8) . . ?
O016 C02S C031 120.1(10) . . ?
C02W C02S C031 117.8(8) . . ?
C02L C02T C03H 119.6(9) . . ?
C02Q C02T C02L 117.2(7) . . ?
C02Q C02T C03H 123.1(10) . . ?
C02S C02W S10 116.4(6) . . ?
C02S C02W C02Z 123.0(9) . . ?
C02Z C02W S10 120.6(9) . . ?
C02W C02Z H02Z 119.3 . . ?
C03D C02Z C02W 121.5(11) . . ?
C03D C02Z H02Z 119.3 . . ?
C02C C03A C03T 106.8(9) . . ?
C03V C03A C02C 110.2(8) . . ?
C03V C03A C03T 103.0(9) . . ?
C041 C03A C02C 112.5(7) . . ?
C041 C03A C03T 108.7(10) . . ?
C041 C03A C03V 114.9(10) . . ?
C02Z C03D C30 122.0(13) . . ?
C02Z C03D C039 116.7(9) . . ?
C039 C03D C30 121.3(11) . . ?
C03O C03H C02T 110.8(8) . . ?
C03O C03H C03W 113.1(11) . . ?
C03R C03H C02T 108.9(10) . . ?
C03R C03H C03O 107.8(10) . . ?
C03R C03H C03W 107.6(10) . . ?
C03W C03H C02T 108.5(8) . . ?
C034 C03I C036 116.8(8) . . ?
C034 C03I C33 127.3(15) . . ?
C034 C03I C32 105.7(14) . . ?
C036 C03I C33 115.1(15) . . ?
C036 C03I C32 137.5(15) . . ?
C03H C03O H03A 110.9 . . ?
C03H C03O H03B 109.1 . . ?
C03H C03O H03C 108.3 . . ?
H03A C03O H03B 109.5 . . ?
H03A C03O H03C 109.5 . . ?
H03B C03O H03C 109.5 . . ?
C03H C03R H03D 109.5 . . ?
C03H C03R H03E 110.0 . . ?
C03H C03R H03F 108.7 . . ?
H03D C03R H03E 109.5 . . ?
H03D C03R H03F 109.6 . . ?
H03E C03R H03F 109.5 . . ?
C03A C03T H03G 110.1 . . ?
C03A C03T H03H 108.6 . . ?
C03A C03T H03I 109.6 . . ?
H03G C03T H03H 109.4 . . ?
H03G C03T H03I 109.5 . . ?
H03H C03T H03I 109.5 . . ?
C03A C03V H03J 109.6 . . ?
C03A C03V H03K 109.4 . . ?
C03A C03V H03L 109.5 . . ?
H03J C03V H03K 109.4 . . ?
H03J C03V H03L 109.5 . . ?
H03K C03V H03L 109.4 . . ?
C03H C03W H03M 109.5 . . ?
C03H C03W H03N 109.1 . . ?
C03H C03W H03O 109.8 . . ?
H03M C03W H03N 109.5 . . ?
H03M C03W H03O 109.4 . . ?
H03N C03W H03O 109.5 . . ?
O00M C015 C01C 121.5(5) . . ?
O00M C015 C018 120.9(5) . . ?
C01C C015 C018 117.6(5) . . ?
C01E C017 S5 116.4(4) . . ?
C01E C017 C01U 121.6(5) . . ?
C01U C017 S5 121.9(5) . . ?
C01A C018 S2 122.3(4) . . ?
C01A C018 C015 120.2(5) . . ?
C015 C018 S2 117.4(4) . . ?
O00X C019 C01H 122.7(5) . . ?
O00X C019 C01M 120.4(5) . . ?
C01M C019 C01H 116.8(5) . . ?
C01S C020 S4 120.5(4) . . ?
C026 C020 S4 119.5(5) . . ?
C026 C020 C01S 119.8(6) . . ?
O013 C021 C022 120.7(6) . . ?
O013 C021 C027 119.3(6) . . ?
C027 C021 C022 120.0(6) . . ?
C02M C22 C12 109.6(10) . . ?
C02M C22 C20 101.9(14) . . ?
C15 C22 C02M 108.2(10) . . ?
C15 C22 C12 105.2(13) . . ?
C84 C22 C02M 109.6(10) . . ?
C84 C22 C12 108.6(13) . . ?
C84 C22 C15 115.5(14) . . ?
C19 C22 C02M 112.7(16) . . ?
C19 C22 C20 94(2) . . ?
C19 C22 C21 120(2) . . ?
C21 C22 C02M 117.5(11) . . ?
C21 C22 C20 105(2) . . ?
C02O C022 S3 120.6(6) . . ?
C02O C022 C021 118.1(7) . . ?
C021 C022 S3 121.1(5) . . ?
C01D C023 C02N 121.7(6) . . ?
C01D C023 H023 119.2 . . ?
C02N C023 H023 119.2 . . ?
C01P C024 C68 121.2(7) . . ?
C025 C024 C01P 117.3(6) . . ?
C025 C024 C68 121.5(7) . . ?
C01T C025 H025 118.4 . . ?
C024 C025 C01T 123.3(6) . . ?
C024 C025 H025 118.4 . . ?
C02H C026 H026 118.9 . . ?
C020 C026 C02H 122.2(7) . . ?
C020 C026 H026 118.9 . . ?
C02R C027 S4 116.4(6) . . ?
C021 C027 S4 124.5(5) . . ?
C021 C027 C02R 118.8(7) . . ?
C01M C028 C01Z 121.6(6) . . ?
C01M C028 H028 119.2 . . ?
C01Z C028 H028 119.2 . . ?
C01J C029 C02N 121.8(7) . . ?
C01J C029 H029 119.1 . . ?
C02N C029 H029 119.1 . . ?
C03D C30 C29 106.7(14) . . ?
C03D C30 C23 107.1(15) . . ?
C14 C30 C03D 112.0(11) . . ?
C14 C30 C29 97.4(17) . . ?
C24 C30 C03D 111.8(12) . . ?
C24 C30 C14 119.9(18) . . ?
C24 C30 C29 107.1(18) . . ?
C26 C30 C03D 108.1(11) . . ?
C26 C30 C23 98.7(18) . . ?
C27 C30 C03D 109.6(16) . . ?
C27 C30 C23 99(2) . . ?
C27 C30 C26 131(2) . . ?
C02S C031 S9 121.3(7) . . ?
C039 C031 S9 121.9(8) . . ?
C039 C031 C02S 116.6(10) . . ?
C02O C032 C02R 117.6(7) . . ?
C02O C032 C55 122.7(9) . . ?
C02R C032 C55 119.6(9) . . ?
C01Q C034 H034 118.0 . . ?
C03I C034 C01Q 123.9(9) . . ?
C03I C034 H034 118.0 . . ?
C01V C036 C03I 122.2(9) . . ?
C01V C036 H036 118.9 . . ?
C03I C036 H036 118.9 . . ?
C03D C039 C031 124.4(10) . . ?
C03D C039 H039 117.8 . . ?
C031 C039 H039 117.8 . . ?
C03A C041 H04A 109.3 . . ?
C03A C041 H04B 109.8 . . ?
C03A C041 H04C 109.2 . . ?
H04A C041 H04B 109.5 . . ?
H04A C041 H04C 109.5 . . ?
H04B C041 H04C 109.5 . . ?
C01F C43 C42 111.0(6) . . ?
C01F C43 C39 108.5(13) . . ?
C38 C43 C01F 110.1(7) . . ?
C38 C43 C40 114.0(10) . . ?
C38 C43 C42 109.2(9) . . ?
C40 C43 C01F 109.2(7) . . ?
C40 C43 C42 103.2(8) . . ?
C41 C43 C01F 108.2(16) . . ?
C41 C43 C39 95(3) . . ?
C41 C43 C83 115(3) . . ?
C83 C43 C01F 110.9(13) . . ?
C83 C43 C39 118(2) . . ?
C02H C49 C47 105.5(14) . . ?
C16 C49 C02H 112.3(8) . . ?
C16 C49 C44 105.9(10) . . ?
C16 C49 C82 116.5(10) . . ?
C44 C49 C02H 108.5(8) . . ?
C82 C49 C02H 107.7(8) . . ?
C82 C49 C44 105.5(9) . . ?
C46 C49 C02H 114.4(18) . . ?
C46 C49 C47 116(3) . . ?
C46 C49 C48 114(3) . . ?
C48 C49 C02H 105(2) . . ?
C48 C49 C47 101.2(14) . . ?
C11 C55 C032 110.0(11) . . ?
C11 C55 C51 105.9(13) . . ?
C11 C55 C53 119.0(14) . . ?
C51 C55 C032 105.7(10) . . ?
C53 C55 C032 113.9(12) . . ?
C53 C55 C51 100.6(14) . . ?
C50 C55 C032 106.7(11) . . ?
C50 C55 C52 105(2) . . ?
C52 C55 C032 106.8(16) . . ?
C54 C55 C032 113.6(16) . . ?
C54 C55 C50 128(2) . . ?
C54 C55 C52 93.4(12) . . ?
C01Z C62 C60 106.8(9) . . ?
C01Z C62 C57 104.8(12) . . ?
C56 C62 C01Z 107.3(9) . . ?
C56 C62 C60 109.5(12) . . ?
C58 C62 C01Z 114.7(9) . . ?
C58 C62 C56 108.0(13) . . ?
C58 C62 C60 110.4(13) . . ?
C59 C62 C01Z 107.1(11) . . ?
C59 C62 C57 105.9(18) . . ?
C59 C62 C61 115.1(18) . . ?
C61 C62 C01Z 113.7(12) . . ?
C61 C62 C57 109.5(18) . . ?
C024 C68 C64 115.4(14) . . ?
C024 C68 C67 104.2(11) . . ?
C024 C68 C13 111.2(9) . . ?
C024 C68 C65 103.3(9) . . ?
C63 C68 C024 118(3) . . ?
C63 C68 C64 109(3) . . ?
C63 C68 C67 104(3) . . ?
C64 C68 C67 105.1(17) . . ?
C13 C68 C65 99.9(12) . . ?
C66 C68 C024 112.1(14) . . ?
C66 C68 C13 120.7(17) . . ?
C66 C68 C65 107.3(15) . . ?
C02N C81 C18 108.3(11) . . ?
C02N C81 C73 111.7(11) . . ?
C02N C81 C45 101.1(13) . . ?
C71 C81 C02N 117.0(9) . . ?
C71 C81 C18 110.0(13) . . ?
C71 C81 C73 110.5(13) . . ?
C73 C81 C18 97.5(12) . . ?
C72 C81 C02N 99.1(16) . . ?
C72 C81 C45 124(2) . . ?
C72 C81 C74 124(2) . . ?
C74 C81 C02N 110.7(13) . . ?
C74 C81 C45 96(2) . . ?
S4 Ag2 Ti5 148.08(5) 3_666 . ?
O00Z Ag2 Ti5 31.89(8) . . ?
O00Z Ag2 S4 129.01(10) . 3_666 ?
H35A C35 H35B 109.5 . . ?
H35A C35 H35C 109.5 . . ?
H35B C35 H35C 109.5 . . ?
C76 C35 H35A 112.3 . . ?
C76 C35 H35B 106.7 . . ?
C76 C35 H35C 109.4 . . ?
H85A C85 H85B 109.4 . . ?
H85A C85 H85C 109.5 . . ?
H85B C85 H85C 109.4 . . ?
C76 C85 H85A 109.3 . . ?
C76 C85 H85B 110.0 . . ?
C76 C85 H85C 109.2 . . ?
H90A C90 H90B 109.5 . . ?
H90A C90 H90C 109.4 . . ?
H90B C90 H90C 109.4 . . ?
C33 C90 H90A 110.6 . . ?
C33 C90 H90B 109.4 . . ?
C33 C90 H90C 108.5 . . ?
C03I C33 C90 100.7(17) . . ?
C96 C33 C03I 115.3(19) . . ?
C96 C33 C90 127(2) . . ?
C96 C33 C97 103(2) . . ?
C97 C33 C03I 101.2(14) . . ?
C97 C33 C90 106(2) . . ?
C55 C11 H11A 109.5 . . ?
C55 C11 H11B 110.0 . . ?
C55 C11 H11C 108.9 . . ?
H11A C11 H11B 109.5 . . ?
H11A C11 H11C 109.5 . . ?
H11B C11 H11C 109.5 . . ?
C22 C12 H12A 111.2 . . ?
C22 C12 H12B 110.2 . . ?
C22 C12 H12C 106.9 . . ?
H12A C12 H12B 109.5 . . ?
H12A C12 H12C 109.5 . . ?
H12B C12 H12C 109.5 . . ?
C30 C14 H14A 109.6 . . ?
C30 C14 H14B 109.8 . . ?
C30 C14 H14C 109.1 . . ?
H14A C14 H14B 109.5 . . ?
H14A C14 H14C 109.4 . . ?
H14B C14 H14C 109.4 . . ?
C22 C15 H15A 111.9 . . ?
C22 C15 H15B 109.1 . . ?
C22 C15 H15C 107.3 . . ?
H15A C15 H15B 109.5 . . ?
H15A C15 H15C 109.5 . . ?
H15B C15 H15C 109.4 . . ?
C49 C16 H16A 110.1 . . ?
C49 C16 H16B 108.9 . . ?
C49 C16 H16C 109.3 . . ?
H16A C16 H16B 109.5 . . ?
H16A C16 H16C 109.5 . . ?
H16B C16 H16C 109.5 . . ?
C88 C17 C76 123.0(13) . . ?
C92 C17 C76 119.4(13) . . ?
C92 C17 C88 117.7(12) . . ?
C81 C18 H18A 110.0 . . ?
C81 C18 H18B 110.3 . . ?
C81 C18 H18C 108.1 . . ?
H18A C18 H18B 109.5 . . ?
H18A C18 H18C 109.5 . . ?
H18B C18 H18C 109.5 . . ?
C30 C24 H24A 109.5 . . ?
C30 C24 H24B 108.3 . . ?
C30 C24 H24C 110.5 . . ?
H24A C24 H24B 109.5 . . ?
H24A C24 H24C 109.5 . . ?
H24B C24 H24C 109.4 . . ?
C30 C29 H29A 107.5 . . ?
C30 C29 H29B 110.5 . . ?
C30 C29 H29C 110.5 . . ?
H29A C29 H29B 109.4 . . ?
H29A C29 H29C 109.5 . . ?
H29B C29 H29C 109.5 . . ?
C43 C38 H38A 110.7 . . ?
C43 C38 H38B 108.9 . . ?
C43 C38 H38C 108.9 . . ?
H38A C38 H38B 109.5 . . ?
H38A C38 H38C 109.5 . . ?
H38B C38 H38C 109.4 . . ?
C43 C40 H40A 109.5 . . ?
C43 C40 H40B 109.1 . . ?
C43 C40 H40C 109.9 . . ?
H40A C40 H40B 109.5 . . ?
H40A C40 H40C 109.5 . . ?
H40B C40 H40C 109.4 . . ?
C43 C42 H42A 109.2 . . ?
C43 C42 H42B 109.8 . . ?
C43 C42 H42C 109.3 . . ?
H42A C42 H42B 109.5 . . ?
H42A C42 H42C 109.5 . . ?
H42B C42 H42C 109.6 . . ?
C49 C44 H44A 110.2 . . ?
C49 C44 H44B 109.6 . . ?
C49 C44 H44C 108.6 . . ?
H44A C44 H44B 109.5 . . ?
H44A C44 H44C 109.5 . . ?
H44B C44 H44C 109.5 . . ?
C55 C51 H51A 107.2 . . ?
C55 C51 H51B 110.4 . . ?
C55 C51 H51C 110.8 . . ?
H51A C51 H51B 109.5 . . ?
H51A C51 H51C 109.4 . . ?
H51B C51 H51C 109.5 . . ?
C55 C53 H53A 107.8 . . ?
C55 C53 H53B 110.3 . . ?
C55 C53 H53C 110.3 . . ?
H53A C53 H53B 109.5 . . ?
H53A C53 H53C 109.4 . . ?
H53B C53 H53C 109.5 . . ?
C62 C56 H56A 108.5 . . ?
C62 C56 H56B 109.5 . . ?
C62 C56 H56C 110.4 . . ?
H56A C56 H56B 109.4 . . ?
H56A C56 H56C 109.4 . . ?
H56B C56 H56C 109.5 . . ?
C62 C58 H58A 109.3 . . ?
C62 C58 H58B 107.2 . . ?
C62 C58 H58C 111.9 . . ?
H58A C58 H58B 109.4 . . ?
H58A C58 H58C 109.4 . . ?
H58B C58 H58C 109.5 . . ?
C62 C60 H60A 111.5 . . ?
C62 C60 H60B 108.1 . . ?
C62 C60 H60C 108.6 . . ?
H60A C60 H60B 109.5 . . ?
H60A C60 H60C 109.5 . . ?
H60B C60 H60C 109.5 . . ?
C68 C63 H63A 106.3 . . ?
C68 C63 H63B 112.6 . . ?
C68 C63 H63C 109.4 . . ?
H63A C63 H63B 109.5 . . ?
H63A C63 H63C 109.5 . . ?
H63B C63 H63C 109.5 . . ?
C68 C64 H64A 110.4 . . ?
C68 C64 H64B 110.7 . . ?
C68 C64 H64C 107.3 . . ?
H64A C64 H64B 109.5 . . ?
H64A C64 H64C 109.6 . . ?
H64B C64 H64C 109.4 . . ?
C68 C67 H67A 108.7 . . ?
C68 C67 H67B 110.5 . . ?
C68 C67 H67C 109.1 . . ?
H67A C67 H67B 109.5 . . ?
H67A C67 H67C 109.5 . . ?
H67B C67 H67C 109.5 . . ?
C81 C71 H71A 110.7 . . ?
C81 C71 H71B 108.5 . . ?
C81 C71 H71C 109.2 . . ?
H71A C71 H71B 109.4 . . ?
H71A C71 H71C 109.5 . . ?
H71B C71 H71C 109.5 . . ?
C81 C73 H73A 107.5 . . ?
C81 C73 H73B 111.2 . . ?
C81 C73 H73C 109.7 . . ?
H73A C73 H73B 109.5 . . ?
H73A C73 H73C 109.4 . . ?
H73B C73 H73C 109.5 . . ?
C35 C76 C98 113.8(17) . . ?
C85 C76 C35 105(2) . . ?
C85 C76 C17 110.9(15) . . ?
C85 C76 C98 109.5(17) . . ?
C17 C76 C35 110.0(12) . . ?
C17 C76 C98 107.4(16) . . ?
C49 C82 H82A 111.5 . . ?
C49 C82 H82B 109.4 . . ?
C49 C82 H82C 107.5 . . ?
H82A C82 H82B 109.5 . . ?
H82A C82 H82C 109.5 . . ?
H82B C82 H82C 109.4 . . ?
C22 C84 H84A 110.4 . . ?
C22 C84 H84B 109.3 . . ?
C22 C84 H84C 108.8 . . ?
H84A C84 H84B 109.4 . . ?
H84A C84 H84C 109.5 . . ?
H84B C84 H84C 109.4 . . ?
C92 C87 S9 122.0(10) . . ?
C6 C87 S9 112.9(9) . . ?
C6 C87 C92 125.1(13) . . ?
C17 C88 H88 123.6 . . ?
C17 C88 C89 112.8(12) . . ?
C89 C88 H88 123.6 . . ?
C88 C89 S12 100.9(10) . . ?
C6 C89 S12 128.7(10) . . ?
C6 C89 C88 130.1(11) . . ?
C17 C92 C87 124.0(13) . . ?
C17 C92 H92 118.0 . . ?
C87 C92 H92 118.0 . . ?
C33 C96 H96A 108.3 . . ?
C33 C96 H96B 110.8 . . ?
C33 C96 H96C 109.2 . . ?
H96A C96 H96B 109.5 . . ?
H96A C96 H96C 109.5 . . ?
H96B C96 H96C 109.5 . . ?
C33 C97 H97A 108.1 . . ?
C33 C97 H97B 108.9 . . ?
C33 C97 H97C 111.4 . . ?
H97A C97 H97B 109.5 . . ?
H97A C97 H97C 109.5 . . ?
H97B C97 H97C 109.5 . . ?
C76 C98 H98A 110.1 . . ?
C76 C98 H98B 108.7 . . ?
C76 C98 H98C 109.6 . . ?
H98A C98 H98B 109.4 . . ?
H98A C98 H98C 109.5 . . ?
H98B C98 H98C 109.5 . . ?
C31 N3 Ag 136.0(11) . . ?
H34A C34 H34B 109.5 . . ?
C31 C34 H34A 108.7 . . ?
C31 C34 H34B 110.5 . . ?
N3 C31 C34 174.8(15) . . ?
C03I C32 C95 112.9(18) . . ?
C37 C32 C03I 111(2) . . ?
C37 C32 C95 126(2) . . ?
C94 C32 C03I 100.0(17) . . ?
C94 C32 C37 95(2) . . ?
C94 C32 C95 107(2) . . ?
C68 C13 H13A 108.8 . . ?
C68 C13 H13B 110.1 . . ?
C68 C13 H13C 109.4 . . ?
H13A C13 H13B 109.6 . . ?
H13A C13 H13C 109.5 . . ?
H13B C13 H13C 109.4 . . ?
C22 C19 H19A 116.2 . . ?
C22 C19 H19B 104.1 . . ?
C22 C19 H19C 107.8 . . ?
H19A C19 H19B 109.5 . . ?
H19A C19 H19C 109.4 . . ?
H19B C19 H19C 109.5 . . ?
C22 C20 H20A 119.8 . . ?
C22 C20 H20B 105.2 . . ?
C22 C20 H20C 103.0 . . ?
H20A C20 H20B 109.5 . . ?
H20A C20 H20C 109.5 . . ?
H20B C20 H20C 109.4 . . ?
C22 C21 H21A 109.8 . . ?
C22 C21 H21B 109.8 . . ?
C22 C21 H21C 108.8 . . ?
H21A C21 H21B 109.5 . . ?
H21A C21 H21C 109.5 . . ?
H21B C21 H21C 109.5 . . ?
C30 C23 H23A 109.3 . . ?
C30 C23 H23B 111.4 . . ?
C30 C23 H23C 107.7 . . ?
H23A C23 H23B 109.4 . . ?
H23A C23 H23C 109.5 . . ?
H23B C23 H23C 109.5 . . ?
C30 C26 H26A 110.0 . . ?
C30 C26 H26B 108.1 . . ?
C30 C26 H26C 110.3 . . ?
H26A C26 H26B 109.4 . . ?
H26A C26 H26C 109.4 . . ?
H26B C26 H26C 109.5 . . ?
C30 C27 H27A 109.0 . . ?
C30 C27 H27B 109.0 . . ?
C30 C27 H27C 110.5 . . ?
H27A C27 H27B 109.4 . . ?
H27A C27 H27C 109.5 . . ?
H27B C27 H27C 109.5 . . ?
H10A C10 H10B 109.4 . . ?
H10A C10 H10C 109.5 . . ?
H10B C10 H10C 109.5 . . ?
C7 C10 H10A 107.3 . . ?
C7 C10 H10B 111.8 . . ?
C7 C10 H10C 109.3 . . ?
C10 C7 C8 111(2) . . ?
C10 C7 C3 110.1(19) . . ?
C8 C7 C3 112.3(18) . . ?
C9 C7 C10 111(2) . . ?
C9 C7 C8 106(2) . . ?
C9 C7 C3 106.2(18) . . ?
C7 C8 H8A 108.1 . . ?
C7 C8 H8B 108.8 . . ?
C7 C8 H8C 111.5 . . ?
H8A C8 H8B 109.5 . . ?
H8A C8 H8C 109.5 . . ?
H8B C8 H8C 109.5 . . ?
C7 C9 H9A 110.6 . . ?
C7 C9 H9B 110.2 . . ?
C7 C9 H9C 107.7 . . ?
H9A C9 H9B 109.5 . . ?
H9A C9 H9C 109.4 . . ?
H9B C9 H9C 109.5 . . ?
C32 C37 H37A 109.6 . . ?
C32 C37 H37B 110.6 . . ?
C32 C37 H37C 108.2 . . ?
H37A C37 H37B 109.5 . . ?
H37A C37 H37C 109.5 . . ?
H37B C37 H37C 109.5 . . ?
C43 C39 H39A 108.9 . . ?
C43 C39 H39B 109.2 . . ?
C43 C39 H39C 110.3 . . ?
H39A C39 H39B 109.5 . . ?
H39A C39 H39C 109.5 . . ?
H39B C39 H39C 109.4 . . ?
C43 C41 H41A 109.5 . . ?
C43 C41 H41B 110.5 . . ?
C43 C41 H41C 108.4 . . ?
H41A C41 H41B 109.5 . . ?
H41A C41 H41C 109.5 . . ?
H41B C41 H41C 109.5 . . ?
C81 C45 H45A 107.5 . . ?
C81 C45 H45B 110.6 . . ?
C81 C45 H45C 110.3 . . ?
H45A C45 H45B 109.5 . . ?
H45A C45 H45C 109.5 . . ?
H45B C45 H45C 109.4 . . ?
C49 C46 H46A 119.9 . . ?
C49 C46 H46B 109.6 . . ?
C49 C46 H46C 98.0 . . ?
H46A C46 H46B 109.5 . . ?
H46A C46 H46C 109.5 . . ?
H46B C46 H46C 109.5 . . ?
C49 C47 H47A 112.2 . . ?
C49 C47 H47B 109.4 . . ?
C49 C47 H47C 106.7 . . ?
H47A C47 H47B 109.4 . . ?
H47A C47 H47C 109.5 . . ?
H47B C47 H47C 109.5 . . ?
C49 C48 H48A 111.1 . . ?
C49 C48 H48B 110.3 . . ?
C49 C48 H48C 107.0 . . ?
H48A C48 H48B 109.5 . . ?
H48A C48 H48C 109.5 . . ?
H48B C48 H48C 109.5 . . ?
C55 C50 H50A 107.4 . . ?
C55 C50 H50B 111.7 . . ?
C55 C50 H50C 109.3 . . ?
H50A C50 H50B 109.5 . . ?
H50A C50 H50C 109.5 . . ?
H50B C50 H50C 109.5 . . ?
C55 C52 H52A 112.4 . . ?
C55 C52 H52B 110.4 . . ?
C55 C52 H52C 105.6 . . ?
H52A C52 H52B 109.5 . . ?
H52A C52 H52C 109.5 . . ?
H52B C52 H52C 109.5 . . ?
C55 C54 H54A 113.9 . . ?
C55 C54 H54B 109.5 . . ?
C55 C54 H54C 104.9 . . ?
H54A C54 H54B 109.5 . . ?
H54A C54 H54C 109.5 . . ?
H54B C54 H54C 109.4 . . ?
C62 C57 H57A 111.0 . . ?
C62 C57 H57B 108.2 . . ?
C62 C57 H57C 109.2 . . ?
H57A C57 H57B 109.5 . . ?
H57A C57 H57C 109.5 . . ?
H57B C57 H57C 109.4 . . ?
C62 C59 H59A 113.8 . . ?
C62 C59 H59B 108.5 . . ?
C62 C59 H59C 106.1 . . ?
H59A C59 H59B 109.4 . . ?
H59A C59 H59C 109.5 . . ?
H59B C59 H59C 109.4 . . ?
C62 C61 H61A 109.2 . . ?
C62 C61 H61B 109.8 . . ?
C62 C61 H61C 109.5 . . ?
H61A C61 H61B 109.5 . . ?
H61A C61 H61C 109.4 . . ?
H61B C61 H61C 109.5 . . ?
C68 C65 H65A 110.0 . . ?
C68 C65 H65B 108.6 . . ?
C68 C65 H65C 109.8 . . ?
H65A C65 H65B 109.4 . . ?
H65A C65 H65C 109.5 . . ?
H65B C65 H65C 109.5 . . ?
C68 C66 H66A 109.8 . . ?
C68 C66 H66B 110.1 . . ?
C68 C66 H66C 108.5 . . ?
H66A C66 H66B 109.5 . . ?
H66A C66 H66C 109.5 . . ?
H66B C66 H66C 109.4 . . ?
C81 C72 H72A 116.2 . . ?
C81 C72 H72B 107.2 . . ?
C81 C72 H72C 104.8 . . ?
H72A C72 H72B 109.5 . . ?
H72A C72 H72C 109.5 . . ?
H72B C72 H72C 109.5 . . ?
C81 C74 H74A 109.4 . . ?
C81 C74 H74B 110.1 . . ?
C81 C74 H74C 109.0 . . ?
H74A C74 H74B 109.4 . . ?
H74A C74 H74C 109.4 . . ?
H74B C74 H74C 109.4 . . ?
C43 C83 H83A 111.1 . . ?
C43 C83 H83B 106.7 . . ?
C43 C83 H83C 110.6 . . ?
H83A C83 H83B 109.5 . . ?
H83A C83 H83C 109.5 . . ?
H83B C83 H83C 109.5 . . ?
C32 C94 H94A 108.4 . . ?
C32 C94 H94B 110.1 . . ?
C32 C94 H94C 109.9 . . ?
H94A C94 H94B 109.5 . . ?
H94A C94 H94C 109.4 . . ?
H94B C94 H94C 109.4 . . ?
C32 C95 H95A 112.2 . . ?
C32 C95 H95B 107.8 . . ?
C32 C95 H95C 108.5 . . ?
H95A C95 H95B 109.5 . . ?
H95A C95 H95C 109.3 . . ?
H95B C95 H95C 109.5 . . ?
C70 C69 N7 170(4) . . ?
C69 C70 H70A 111.5 . . ?
C69 C70 H70B 109.9 . . ?
C69 C70 H70C 105.7 . . ?
H70A C70 H70B 109.4 . . ?
H70A C70 H70C 111.3 . . ?
H70B C70 H70C 108.9 . . ?
O01X C6 C89 113.4(9) . . ?
O01X C6 C1 110.7(7) . . ?
O01X C6 C5 122.3(7) . . ?
C87 C6 O01X 134.0(10) . . ?
C87 C6 C89 110.4(10) . . ?
C1 C6 C5 120.0 . . ?
C6 C1 S9 134.8(7) . . ?
C6 C1 C2 120.0 . . ?
C2 C1 S9 104.5(7) . . ?
C1 C2 H2 120.0 . . ?
C1 C2 C3 120.0 . . ?
C3 C2 H2 120.0 . . ?
C2 C3 C7 126.9(12) . . ?
C4 C3 C7 112.7(12) . . ?
C4 C3 C2 120.0 . . ?
C3 C4 H4 120.0 . . ?
C3 C4 C5 120.0 . . ?
C5 C4 H4 120.0 . . ?
C6 C5 S12 110.6(5) . . ?
C4 C5 S12 129.3(5) . . ?
C4 C5 C6 120.0 . . ?
N4 C100 C101 179(2) . . ?
C100 C101 H10D 109.5 . . ?
C100 C101 H10E 108.9 . . ?
C100 C101 H10F 110.0 . . ?
H10D C101 H10E 109.4 . . ?
H10D C101 H10F 109.5 . . ?
H10E C101 H10F 109.5 . . ?
H02B C02P H02C 109.4 . . ?
H02B C02P H02D 109.5 . . ?
H02C C02P H02D 109.5 . . ?
C03U C02P H02B 109.4 . . ?
C03U C02P H02C 108.6 . . ?
C03U C02P H02D 110.4 . . ?
N04A C03U C02P 178.0(17) . . ?
H86A C86 H86B 109.5 . . ?
H86A C86 H86C 79.2 . . ?
H86B C86 H86C 137.3 . . ?
H86D C86 H86E 109.5 . . ?
H86D C86 H86F 109.5 . . ?
H86E C86 H86F 109.5 . . ?
C36 C86 H86A 108.1 . . ?
C36 C86 H86B 109.0 . . ?
C36 C86 H86C 107.3 . . ?
C99 C86 H86D 109.0 . . ?
C99 C86 H86E 109.2 . . ?
C99 C86 H86F 110.2 . . ?
N6 C36 C86 178(3) . . ?
N98 C99 C86 165(3) . . ?
H25A C25 H25B 109.4 . . ?
H25A C25 H25C 109.5 . . ?
H25B C25 H25C 109.5 . . ?
H25D C25 H25E 109.5 . . ?
H25D C25 H25F 109.5 . . ?
H25E C25 H25F 109.4 . . ?
C75 C25 H25A 110.1 . . ?
C75 C25 H25B 110.1 . . ?
C75 C25 H25C 108.1 . . ?
C28 C25 H25D 109.4 . . ?
C28 C25 H25E 108.5 . . ?
C28 C25 H25F 110.6 . . ?
N1 C75 C25 177(2) . . ?
N76 C28 C25 172(4) . . ?
N2 C77 C78 166(3) . . ?
C77 C78 H78A 112.2 . . ?
C77 C78 H78B 106.5 . . ?
C77 C78 H78C 109.7 . . ?
H78A C78 H78B 109.5 . . ?
H78A C78 H78C 109.5 . . ?
H78B C78 H78C 109.5 . . ?

loop_
_geom_bond_atom_site_label_1
_geom_bond_atom_site_label_2
_geom_bond_distance
_geom_bond_site_symmetry_2
_geom_bond_publ_flag
Ag1 S6 2.5096(19) . ?
Ag1 O00T 2.571(4) . ?
Ag1 O00V 2.432(4) . ?
Ag1 O014 2.594(4) . ?
Ag N2 2.190(15) . ?
Ag N3 2.077(12) . ?
Ti3 Ti7 3.0216(14) . ?
Ti3 Ti8 3.3798(14) . ?
Ti3 S2 2.7995(17) . ?
Ti3 O00M 2.112(4) . ?
Ti3 O00O 1.837(3) . ?
Ti3 O00V 1.863(4) . ?
Ti3 O00Y 1.822(4) . ?
Ti3 O011 1.944(4) . ?
Ti4 Ti5 3.3480(14) . ?
Ti4 Ti6 3.0249(15) 3_666 ?
Ti4 S7 2.7316(17) 3_666 ?
Ti4 O00P 2.151(4) 3_666 ?
Ti4 O00Q 1.995(4) 3_666 ?
Ti4 O00S 1.824(4) . ?
Ti4 O00U 1.863(4) . ?
Ti4 O010 1.826(4) . ?
Ti5 Ti6 3.3569(14) 3_666 ?
Ti5 Ti8 3.0580(15) . ?
Ti5 S10 2.956(3) . ?
Ti5 O00N 2.143(3) . ?
Ti5 O00R 1.857(4) . ?
Ti5 O00U 1.817(4) . ?
Ti5 O00Z 1.855(4) . ?
Ti5 O016 1.940(5) . ?
Ti5 Ag2 3.3880(13) . ?
Ti6 S5 2.8195(18) . ?
Ti6 O00P 2.102(4) . ?
Ti6 O00S 1.852(4) 3_666 ?
Ti6 O00T 1.951(4) . ?
Ti6 O00Y 1.837(4) . ?
Ti6 O00Z 1.860(4) 3_666 ?
Ti7 S1 2.7484(18) . ?
Ti7 O00M 2.155(4) . ?
Ti7 O00O 1.840(4) . ?
Ti7 O00W 1.881(4) . ?
Ti7 O00X 1.963(4) . ?
Ti7 O010 1.826(4) . ?
Ti8 S11 2.710(2) . ?
Ti8 O00N 2.106(4) . ?
Ti8 O00R 1.830(4) . ?
Ti8 O00V 1.833(4) . ?
Ti8 O00W 1.863(4) . ?
Ti8 O014 1.992(5) . ?
S5 C01J 1.777(6) . ?
S5 C017 1.787(6) . ?
S1 C01C 1.781(6) . ?
S1 C01M 1.772(6) . ?
S2 C01O 1.763(7) . ?
S2 C018 1.778(6) . ?
S4 C020 1.766(6) . ?
S4 C027 1.765(7) . ?
S4 Ag2 2.5043(17) 3_666 ?
S3 C01H 1.787(6) . ?
S3 C022 1.765(7) . ?
S8 C01T 1.777(7) . ?
S8 C02G 1.779(8) . ?
S6 C01N 1.768(7) . ?
S6 C01W 1.784(7) . ?
S11 C01V 1.775(7) . ?
S11 C02E 1.782(7) . ?
S10 C01Q 1.793(8) . ?
S10 C02W 1.783(9) . ?
S12 C02F 1.734(10) . ?
S12 C89 1.772(13) . ?
S12 C5 2.055(9) . ?
S9 C031 1.768(11) . ?
S9 C87 2.038(14) . ?
S9 C1 1.573(7) . ?
S7 C01D 1.789(6) . ?
S7 C01I 1.779(6) . ?
O00M C015 1.337(6) . ?
O00N C01G 1.338(7) . ?
O00P C01B 1.330(7) . ?
O00Q C01L 1.324(7) . ?
O00T C01E 1.343(7) . ?
O00X C019 1.325(7) . ?
O00Z Ag2 2.391(4) . ?
O01X H01X 0.8400 . ?
O01X C6 1.336(8) . ?
O011 C01S 1.321(7) . ?
O012 H012 0.8400 . ?
O012 C02D 1.364(7) . ?
O013 H013 0.8400 . ?
O013 C021 1.360(7) . ?
O014 C02B 1.340(7) . ?
O016 C02S 1.317(9) . ?
N2 C77 1.18(2) . ?
C01A H01A 0.9500 . ?
C01A C01F 1.408(9) . ?
C01A C018 1.376(7) . ?
C01B C01D 1.394(8) . ?
C01B C01J 1.417(8) . ?
C01C C01K 1.373(7) . ?
C01C C015 1.398(8) . ?
C01D C023 1.376(8) . ?
C01E C01N 1.415(8) . ?
C01E C017 1.378(8) . ?
C01F C01K 1.397(9) . ?
C01F C43 1.539(8) . ?
C01G C01Q 1.388(9) . ?
C01G C01V 1.396(9) . ?
C01H C01R 1.383(9) . ?
C01H C019 1.409(8) . ?
C01I C01L 1.409(8) . ?
C01I C01P 1.381(8) . ?
C01J C029 1.386(8) . ?
C01K H01K 0.9500 . ?
C01L C01T 1.419(8) . ?
C01M C019 1.405(8) . ?
C01M C028 1.392(9) . ?
C01N C02A 1.395(9) . ?
C01O C01S 1.413(8) . ?
C01O C02J 1.402(8) . ?
C01P H01P 0.9500 . ?
C01P C024 1.395(9) . ?
C01Q C034 1.439(13) . ?
C01R H01R 0.9500 . ?
C01R C01Z 1.392(9) . ?
C01S C020 1.415(9) . ?
C01T C025 1.392(9) . ?
C01U H01U 0.9500 . ?
C01U C02C 1.382(9) . ?
C01U C017 1.398(8) . ?
C01V C036 1.377(10) . ?
C01W C02D 1.378(10) . ?
C01W C02I 1.394(9) . ?
C01Z C028 1.405(9) . ?
C01Z C62 1.547(10) . ?
C02A H02A 0.9500 . ?
C02A C02C 1.378(10) . ?
C02B C02E 1.381(11) . ?
C02B C02F 1.409(10) . ?
C02C C03A 1.544(10) . ?
C02D C02G 1.406(10) . ?
C02E C02Q 1.398(9) . ?
C02F C02L 1.400(10) . ?
C02G C02K 1.391(9) . ?
C02H C02J 1.389(10) . ?
C02H C026 1.394(9) . ?
C02H C49 1.549(9) . ?
C02I H02I 0.9500 . ?
C02I C02M 1.379(11) . ?
C02J H02J 0.9500 . ?
C02K H02K 0.9500 . ?
C02K C02M 1.357(11) . ?
C02L H02L 0.9500 . ?
C02L C02T 1.384(13) . ?
C02M C22 1.546(10) . ?
C02N C023 1.399(10) . ?
C02N C029 1.387(10) . ?
C02N C81 1.534(11) . ?
C02O H02O 0.9500 . ?
C02O C022 1.392(9) . ?
C02O C032 1.358(12) . ?
C02Q H02Q 0.9500 . ?
C02Q C02T 1.378(12) . ?
C02R H02R 0.9500 . ?
C02R C027 1.411(9) . ?
C02R C032 1.389(12) . ?
C02S C02W 1.378(13) . ?
C02S C031 1.433(12) . ?
C02T C03H 1.551(11) . ?
C02W C02Z 1.389(11) . ?
C02Z H02Z 0.9500 . ?
C02Z C03D 1.370(14) . ?
C03A C03T 1.620(16) . ?
C03A C03V 1.483(15) . ?
C03A C041 1.470(14) . ?
C03D C30 1.538(14) . ?
C03D C039 1.379(16) . ?
C03H C03O 1.513(16) . ?
C03H C03R 1.511(16) . ?
C03H C03W 1.540(14) . ?
C03I C034 1.336(16) . ?
C03I C036 1.381(14) . ?
C03I C33 1.589(17) . ?
C03I C32 1.576(18) . ?
C03O H03A 0.9791 . ?
C03O H03B 0.9801 . ?
C03O H03C 0.9798 . ?
C03R H03D 0.9798 . ?
C03R H03E 0.9802 . ?
C03R H03F 0.9789 . ?
C03T H03G 0.9795 . ?
C03T H03H 0.9799 . ?
C03T H03I 0.9801 . ?
C03V H03J 0.9798 . ?
C03V H03K 0.9803 . ?
C03V H03L 0.9803 . ?
C03W H03M 0.9794 . ?
C03W H03N 0.9797 . ?
C03W H03O 0.9798 . ?
C015 C018 1.421(8) . ?
C020 C026 1.391(8) . ?
C021 C022 1.407(9) . ?
C021 C027 1.393(9) . ?
C22 C12 1.632(19) . ?
C22 C15 1.502(17) . ?
C22 C84 1.50(2) . ?
C22 C19 1.47(2) . ?
C22 C20 1.65(2) . ?
C22 C21 1.50(2) . ?
C023 H023 0.9500 . ?
C024 C025 1.369(10) . ?
C024 C68 1.534(10) . ?
C025 H025 0.9500 . ?
C026 H026 0.9500 . ?
C028 H028 0.9500 . ?
C029 H029 0.9500 . ?
C30 C14 1.50(2) . ?
C30 C24 1.502(19) . ?
C30 C29 1.66(3) . ?
C30 C23 1.67(3) . ?
C30 C26 1.52(2) . ?
C30 C27 1.47(2) . ?
C031 C039 1.429(13) . ?
C032 C55 1.557(12) . ?
C034 H034 0.9500 . ?
C036 H036 0.9500 . ?
C039 H039 0.9500 . ?
C041 H04A 0.9800 . ?
C041 H04B 0.9791 . ?
C041 H04C 0.9808 . ?
C43 C38 1.496(14) . ?
C43 C40 1.518(13) . ?
C43 C42 1.574(13) . ?
C43 C39 1.55(2) . ?
C43 C41 1.49(2) . ?
C43 C83 1.52(2) . ?
C49 C16 1.516(14) . ?
C49 C44 1.542(15) . ?
C49 C82 1.539(14) . ?
C49 C46 1.52(2) . ?
C49 C47 1.57(2) . ?
C49 C48 1.53(2) . ?
C55 C11 1.520(18) . ?
C55 C51 1.55(2) . ?
C55 C53 1.537(19) . ?
C55 C50 1.55(2) . ?
C55 C52 1.55(2) . ?
C55 C54 1.48(2) . ?
C62 C56 1.540(18) . ?
C62 C58 1.493(17) . ?
C62 C60 1.562(17) . ?
C62 C57 1.55(2) . ?
C62 C59 1.52(2) . ?
C62 C61 1.53(2) . ?
C68 C63 1.498(19) . ?
C68 C64 1.60(2) . ?
C68 C67 1.615(19) . ?
C68 C13 1.552(15) . ?
C68 C65 1.644(18) . ?
C68 C66 1.496(16) . ?
C81 C18 1.61(2) . ?
C81 C71 1.381(14) . ?
C81 C73 1.56(2) . ?
C81 C45 1.71(3) . ?
C81 C72 1.40(2) . ?
C81 C74 1.51(3) . ?
C35 H35A 0.9799 . ?
C35 H35B 0.9789 . ?
C35 H35C 0.9803 . ?
C35 C76 1.55(2) . ?
C85 H85A 0.9795 . ?
C85 H85B 0.9817 . ?
C85 H85C 0.9800 . ?
C85 C76 1.50(3) . ?
C90 H90A 0.9800 . ?
C90 H90B 0.9800 . ?
C90 H90C 0.9800 . ?
C90 C33 1.65(3) . ?
C33 C96 1.51(3) . ?
C33 C97 1.52(2) . ?
C11 H11A 0.9801 . ?
C11 H11B 0.9799 . ?
C11 H11C 0.9800 . ?
C12 H12A 0.9804 . ?
C12 H12B 0.9799 . ?
C12 H12C 0.9792 . ?
C14 H14A 0.9805 . ?
C14 H14B 0.9796 . ?
C14 H14C 0.9798 . ?
C15 H15A 0.9797 . ?
C15 H15B 0.9799 . ?
C15 H15C 0.9798 . ?
C16 H16A 0.9803 . ?
C16 H16B 0.9800 . ?
C16 H16C 0.9793 . ?
C17 C76 1.514(18) . ?
C17 C88 1.333(18) . ?
C17 C92 1.316(14) . ?
C18 H18A 0.9799 . ?
C18 H18B 0.9803 . ?
C18 H18C 0.9797 . ?
C24 H24A 0.9800 . ?
C24 H24B 0.9797 . ?
C24 H24C 0.9806 . ?
C29 H29A 0.9806 . ?
C29 H29B 0.9803 . ?
C29 H29C 0.9794 . ?
C38 H38A 0.9795 . ?
C38 H38B 0.9801 . ?
C38 H38C 0.9806 . ?
C40 H40A 0.9796 . ?
C40 H40B 0.9805 . ?
C40 H40C 0.9796 . ?
C42 H42A 0.9797 . ?
C42 H42B 0.9796 . ?
C42 H42C 0.9801 . ?
C44 H44A 0.9798 . ?
C44 H44B 0.9805 . ?
C44 H44C 0.9800 . ?
C51 H51A 0.9800 . ?
C51 H51B 0.9802 . ?
C51 H51C 0.9809 . ?
C53 H53A 0.9796 . ?
C53 H53B 0.9802 . ?
C53 H53C 0.9804 . ?
C56 H56A 0.9799 . ?
C56 H56B 0.9803 . ?
C56 H56C 0.9791 . ?
C58 H58A 0.9800 . ?
C58 H58B 0.9803 . ?
C58 H58C 0.9807 . ?
C60 H60A 0.9793 . ?
C60 H60B 0.9796 . ?
C60 H60C 0.9799 . ?
C63 H63A 0.9797 . ?
C63 H63B 0.9803 . ?
C63 H63C 0.9799 . ?
C64 H64A 0.9796 . ?
C64 H64B 0.9810 . ?
C64 H64C 0.9795 . ?
C67 H67A 0.9798 . ?
C67 H67B 0.9804 . ?
C67 H67C 0.9800 . ?
C71 H71A 0.9803 . ?
C71 H71B 0.9804 . ?
C71 H71C 0.9795 . ?
C73 H73A 0.9801 . ?
C73 H73B 0.9799 . ?
C73 H73C 0.9802 . ?
C76 C98 1.61(3) . ?
C82 H82A 0.9800 . ?
C82 H82B 0.9797 . ?
C82 H82C 0.9808 . ?
C84 H84A 0.9799 . ?
C84 H84B 0.9805 . ?
C84 H84C 0.9796 . ?
C87 C92 1.413(17) . ?
C87 C6 1.197(15) . ?
C88 H88 0.9500 . ?
C88 C89 1.422(18) . ?
C89 C6 1.393(16) . ?
C92 H92 0.9500 . ?
C96 H96A 0.9802 . ?
C96 H96B 0.9799 . ?
C96 H96C 0.9801 . ?
C97 H97A 0.9803 . ?
C97 H97B 0.9802 . ?
C97 H97C 0.9797 . ?
C98 H98A 0.9800 . ?
C98 H98B 0.9801 . ?
C98 H98C 0.9793 . ?
N3 C31 1.310(19) . ?
C34 H34A 0.9800 . ?
C34 H34B 0.9800 . ?
C34 C31 1.328(18) . ?
C32 C37 1.53(4) . ?
C32 C94 1.52(2) . ?
C32 C95 1.62(3) . ?
C13 H13A 0.9794 . ?
C13 H13B 0.9803 . ?
C13 H13C 0.9803 . ?
C19 H19A 0.9804 . ?
C19 H19B 0.9800 . ?
C19 H19C 0.9798 . ?
C20 H20A 0.9799 . ?
C20 H20B 0.9801 . ?
C20 H20C 0.9794 . ?
C21 H21A 0.9796 . ?
C21 H21B 0.9797 . ?
C21 H21C 0.9798 . ?
C23 H23A 0.9797 . ?
C23 H23B 0.9799 . ?
C23 H23C 0.9800 . ?
C26 H26A 0.9803 . ?
C26 H26B 0.9805 . ?
C26 H26C 0.9796 . ?
C27 H27A 0.9804 . ?
C27 H27B 0.9804 . ?
C27 H27C 0.9795 . ?
C10 H10A 0.9799 . ?
C10 H10B 0.9799 . ?
C10 H10C 0.9796 . ?
C10 C7 1.53(3) . ?
C7 C8 1.60(4) . ?
C7 C9 1.49(4) . ?
C7 C3 1.71(2) . ?
C8 H8A 0.9803 . ?
C8 H8B 0.9801 . ?
C8 H8C 0.9800 . ?
C9 H9A 0.9801 . ?
C9 H9B 0.9801 . ?
C9 H9C 0.9810 . ?
C37 H37A 0.9805 . ?
C37 H37B 0.9801 . ?
C37 H37C 0.9799 . ?
C39 H39A 0.9795 . ?
C39 H39B 0.9799 . ?
C39 H39C 0.9799 . ?
C41 H41A 0.9794 . ?
C41 H41B 0.9803 . ?
C41 H41C 0.9800 . ?
C45 H45A 0.9798 . ?
C45 H45B 0.9804 . ?
C45 H45C 0.9803 . ?
C46 H46A 0.9797 . ?
C46 H46B 0.9796 . ?
C46 H46C 0.9797 . ?
C47 H47A 0.9807 . ?
C47 H47B 0.9802 . ?
C47 H47C 0.9785 . ?
C48 H48A 0.9806 . ?
C48 H48B 0.9801 . ?
C48 H48C 0.9797 . ?
C50 H50A 0.9804 . ?
C50 H50B 0.9804 . ?
C50 H50C 0.9797 . ?
C52 H52A 0.9799 . ?
C52 H52B 0.9802 . ?
C52 H52C 0.9794 . ?
C54 H54A 0.9796 . ?
C54 H54B 0.9793 . ?
C54 H54C 0.9797 . ?
C57 H57A 0.9800 . ?
C57 H57B 0.9807 . ?
C57 H57C 0.9802 . ?
C59 H59A 0.9799 . ?
C59 H59B 0.9803 . ?
C59 H59C 0.9812 . ?
C61 H61A 0.9803 . ?
C61 H61B 0.9801 . ?
C61 H61C 0.9805 . ?
C65 H65A 0.9807 . ?
C65 H65B 0.9799 . ?
C65 H65C 0.9802 . ?
C66 H66A 0.9797 . ?
C66 H66B 0.9795 . ?
C66 H66C 0.9798 . ?
C72 H72A 0.9795 . ?
C72 H72B 0.9799 . ?
C72 H72C 0.9792 . ?
C74 H74A 0.9802 . ?
C74 H74B 0.9794 . ?
C74 H74C 0.9797 . ?
C83 H83A 0.9799 . ?
C83 H83B 0.9802 . ?
C83 H83C 0.9801 . ?
C94 H94A 0.9799 . ?
C94 H94B 0.9801 . ?
C94 H94C 0.9803 . ?
C95 H95A 0.9803 . ?
C95 H95B 0.9794 . ?
C95 H95C 0.9806 . ?
N7 C69 1.27(4) . ?
C69 C70 1.26(5) . ?
C70 H70A 0.9800 . ?
C70 H70B 0.9798 . ?
C70 H70C 0.9923 . ?
C6 C1 1.3900 . ?
C6 C5 1.3900 . ?
C1 C2 1.3900 . ?
C2 H2 0.9500 . ?
C2 C3 1.3900 . ?
C3 C4 1.3900 . ?
C4 H4 0.9500 . ?
C4 C5 1.3900 . ?
N4 C100 1.180(16) . ?
C100 C101 1.436(16) . ?
C101 H10D 0.9804 . ?
C101 H10E 0.9799 . ?
C101 H10F 0.9802 . ?
N04A C03U 1.159(16) . ?
C02P H02B 0.9795 . ?
C02P H02C 0.9802 . ?
C02P H02D 0.9799 . ?
C02P C03U 1.403(16) . ?
C86 H86A 0.9802 . ?
C86 H86B 0.9794 . ?
C86 H86C 0.9194 . ?
C86 H86D 0.9795 . ?
C86 H86E 0.9804 . ?
C86 H86F 0.9797 . ?
C86 C36 1.44(2) . ?
C86 C99 1.43(2) . ?
N6 C36 1.19(2) . ?
N98 C99 1.19(2) . ?
C25 H25A 0.9804 . ?
C25 H25B 0.9802 . ?
C25 H25C 0.9794 . ?
C25 H25D 0.9802 . ?
C25 H25E 0.9795 . ?
C25 H25F 0.9802 . ?
C25 C75 1.495(19) . ?
C25 C28 1.50(2) . ?
N1 C75 1.16(2) . ?
N76 C28 1.16(2) . ?
C77 C78 1.41(3) . ?
C78 H78A 0.9801 . ?
C78 H78B 0.9799 . ?
C78 H78C 0.9800 . ?

loop_
_geom_torsion_atom_site_label_1
_geom_torsion_atom_site_label_2
_geom_torsion_atom_site_label_3
_geom_torsion_atom_site_label_4
_geom_torsion
_geom_torsion_site_symmetry_1
_geom_torsion_site_symmetry_2
_geom_torsion_site_symmetry_3
_geom_torsion_site_symmetry_4
_geom_torsion_publ_flag
Ag1 S6 C01N C01E -4.7(6) . . . . ?
Ag1 S6 C01N C02A 170.8(5) . . . . ?
Ag1 S6 C01W C02D 38.8(6) . . . . ?
Ag1 S6 C01W C02I -135.2(5) . . . . ?
Ag1 O00T C01E C01N 11.1(7) . . . . ?
Ag1 O00T C01E C017 -168.1(4) . . . . ?
Ag1 O014 C02B C02E 119.8(6) . . . . ?
Ag1 O014 C02B C02F -59.5(7) . . . . ?
Ag N2 C77 C78 25(11) . . . . ?
Ti3 Ti7 O00W Ti8 -26.8(3) . . . . ?
Ti3 Ti7 O010 Ti4 32.9(5) . . . . ?
Ti3 Ti8 O00R Ti5 -142.73(16) . . . . ?
Ti3 Ti8 O00V Ag1 -154.8(4) . . . . ?
Ti3 Ti8 O00W Ti7 24.6(2) . . . . ?
Ti3 S2 C01O C01S -8.1(5) . . . . ?
Ti3 S2 C01O C02J 175.2(5) . . . . ?
Ti3 S2 C018 C01A 162.3(5) . . . . ?
Ti3 S2 C018 C015 -14.6(5) . . . . ?
Ti3 O00M C015 C01C -150.3(4) . . . . ?
Ti3 O00M C015 C018 29.0(7) . . . . ?
Ti3 O011 C01S C01O 11.8(9) . . . . ?
Ti3 O011 C01S C020 -170.6(5) . . . . ?
Ti4 Ti5 O00R Ti8 93.06(17) . . . . ?
Ti4 Ti5 O00Z Ti6 20.4(2) . . . 3_666 ?
Ti4 Ti5 O00Z Ag2 170.20(15) . . . . ?
Ti4 Ti6 O00Y Ti3 160.5(3) 3_666 . . . ?
Ti4 S7 C01D C01B 13.7(4) 3_666 . . . ?
Ti4 S7 C01D C023 -164.8(5) 3_666 . . . ?
Ti4 S7 C01I C01L 5.6(5) 3_666 . . . ?
Ti4 S7 C01I C01P -177.9(5) 3_666 . . . ?
Ti4 O00P C01B C01D -28.0(7) 3_666 . . . ?
Ti4 O00P C01B C01J 152.1(4) 3_666 . . . ?
Ti4 O00Q C01L C01I -0.4(9) 3_666 . . . ?
Ti4 O00Q C01L C01T 180.0(4) 3_666 . . . ?
Ti5 Ti4 O00S Ti6 59.60(15) . . . 3_666 ?
Ti5 Ti4 O010 Ti7 34.7(4) . . . . ?
Ti5 Ti6 O00Y Ti3 -134.1(3) 3_666 . . . ?
Ti5 Ti8 O00V Ag1 -91.92(18) . . . . ?
Ti5 Ti8 O00V Ti3 62.9(4) . . . . ?
Ti5 Ti8 O00W Ti7 -99.5(3) . . . . ?
Ti5 S10 C01Q C01G -9.0(5) . . . . ?
Ti5 S10 C01Q C034 170.6(6) . . . . ?
Ti5 S10 C02W C02S -5.8(6) . . . . ?
Ti5 S10 C02W C02Z 175.5(6) . . . . ?
Ti5 O00N C01G C01Q 19.9(8) . . . . ?
Ti5 O00N C01G C01V -159.5(4) . . . . ?
Ti5 O016 C02S C02W 10.3(12) . . . . ?
Ti5 O016 C02S C031 -171.1(6) . . . . ?
Ti6 Ti4 O00U Ti5 25.1(2) 3_666 . . . ?
Ti6 Ti4 O010 Ti7 -30.9(5) 3_666 . . . ?
Ti6 Ti5 O00R Ti8 146.59(18) 3_666 . . . ?
Ti6 Ti5 O00U Ti4 -23.1(2) 3_666 . . . ?
Ti6 Ti5 O00Z Ag2 149.8(3) 3_666 . . . ?
Ti6 S5 C01J C01B -14.2(5) . . . . ?
Ti6 S5 C01J C029 165.9(5) . . . . ?
Ti6 S5 C017 C01E -11.1(5) . . . . ?
Ti6 S5 C017 C01U 171.8(5) . . . . ?
Ti6 O00P C01B C01D -150.0(4) . . . . ?
Ti6 O00P C01B C01J 30.0(7) . . . . ?
Ti6 O00T C01E C01N -162.4(4) . . . . ?
Ti6 O00T C01E C017 18.3(9) . . . . ?
Ti7 Ti3 O00V Ag1 171.42(16) . . . . ?
Ti7 Ti3 O00V Ti8 18.0(3) . . . . ?
Ti7 Ti3 O00Y Ti6 170.1(3) . . . . ?
Ti7 S1 C01C C01K -161.0(5) . . . . ?
Ti7 S1 C01C C015 16.8(5) . . . . ?
Ti7 S1 C01M C019 8.8(4) . . . . ?
Ti7 S1 C01M C028 -172.9(5) . . . . ?
Ti7 O00M C015 C01C -30.3(7) . . . . ?
Ti7 O00M C015 C018 149.0(4) . . . . ?
Ti7 O00X C019 C01H 171.4(4) . . . . ?
Ti7 O00X C019 C01M -9.1(8) . . . . ?
Ti8 Ti3 O00O Ti7 60.47(16) . . . . ?
Ti8 Ti3 O00V Ag1 153.4(4) . . . . ?
Ti8 Ti3 O00Y Ti6 -121.8(3) . . . . ?
Ti8 Ti5 O00U Ti4 93.3(3) . . . . ?
Ti8 Ti5 O00Z Ti6 -62.9(3) . . . 3_666 ?
Ti8 Ti5 O00Z Ag2 86.98(17) . . . . ?
Ti8 S11 C01V C01G 11.9(5) . . . . ?
Ti8 S11 C01V C036 -168.0(6) . . . . ?
Ti8 S11 C02E C02B 6.4(5) . . . . ?
Ti8 S11 C02E C02Q -177.0(6) . . . . ?
Ti8 O00N C01G C01Q 157.1(5) . . . . ?
Ti8 O00N C01G C01V -22.4(7) . . . . ?
Ti8 O014 C02B C02E -2.0(10) . . . . ?
Ti8 O014 C02B C02F 178.7(5) . . . . ?
S5 Ti6 O00Y Ti3 -28.7(4) . . . . ?
S5 C01J C029 C02N -179.0(7) . . . . ?
S1 Ti7 O00O Ti3 27.7(4) . . . . ?
S1 Ti7 O00W Ti8 -144.4(3) . . . . ?
S1 Ti7 O010 Ti4 -134.6(3) . . . . ?
S1 C01C C01K C01F 177.0(5) . . . . ?
S1 C01C C015 O00M 2.2(8) . . . . ?
S1 C01C C015 C018 -177.2(5) . . . . ?
S1 C01M C019 O00X -3.6(7) . . . . ?
S1 C01M C019 C01H 175.9(4) . . . . ?
S1 C01M C028 C01Z -178.2(5) . . . . ?
S2 Ti3 O00O Ti7 -21.4(4) . . . . ?
S2 Ti3 O00V Ag1 -71.22(15) . . . . ?
S2 Ti3 O00V Ti8 135.4(3) . . . . ?
S2 Ti3 O00Y Ti6 -20.1(4) . . . . ?
S2 C01O C01S O011 2.1(8) . . . . ?
S2 C01O C01S C020 -175.6(5) . . . . ?
S2 C01O C02J C02H 178.7(6) . . . . ?
S4 C020 C026 C02H -174.0(6) . . . . ?
S3 C01H C01R C01Z 175.6(5) . . . . ?
S3 C01H C019 O00X 6.1(8) . . . . ?
S3 C01H C019 C01M -173.4(4) . . . . ?
S8 C01T C025 C024 174.5(6) . . . . ?
S8 C02G C02K C02M -174.2(6) . . . . ?
S6 C01N C02A C02C -176.5(6) . . . . ?
S6 C01W C02D O012 3.2(9) . . . . ?
S6 C01W C02D C02G -176.2(5) . . . . ?
S6 C01W C02I C02M 175.7(6) . . . . ?
S11 Ti8 O00R Ti5 32.4(4) . . . . ?
S11 Ti8 O00V Ag1 90.17(15) . . . . ?
S11 Ti8 O00V Ti3 -115.1(3) . . . . ?
S11 Ti8 O00W Ti7 141.5(3) . . . . ?
S11 C01V C036 C03I -179.8(7) . . . . ?
S11 C02E C02Q C02T -178.0(6) . . . . ?
S10 Ti5 O00R Ti8 -18.5(4) . . . . ?
S10 Ti5 O00U Ti4 -155.0(3) . . . . ?
S10 Ti5 O00Z Ti6 115.9(2) . . . 3_666 ?
S10 Ti5 O00Z Ag2 -94.28(14) . . . . ?
S10 C01Q C034 C03I 178.7(8) . . . . ?
S10 C02W C02Z C03D 178.4(7) . . . . ?
S12 C02F C02L C02T 175.1(6) . . . . ?
S12 C89 C6 O01X 4.4(16) . . . . ?
S12 C89 C6 C87 169.9(11) . . . . ?
S9 C031 C039 C03D -175.7(8) . . . . ?
S9 C87 C92 C17 178.6(11) . . . . ?
S9 C87 C6 O01X -16.1(17) . . . . ?
S9 C87 C6 C89 -177.5(8) . . . . ?
S9 C1 C2 C3 171.4(9) . . . . ?
S7 Ti4 O00S Ti6 -27.1(3) 3_666 . . 3_666 ?
S7 Ti4 O00U Ti5 142.9(3) 3_666 . . . ?
S7 Ti4 O010 Ti7 137.9(3) 3_666 . . . ?
S7 C01D C023 C02N 178.9(6) . . . . ?
S7 C01I C01L O00Q -4.9(8) . . . . ?
S7 C01I C01L C01T 174.7(5) . . . . ?
S7 C01I C01P C024 -177.2(6) . . . . ?
O00M Ti3 O00O Ti7 -21.87(18) . . . . ?
O00M Ti3 O00V Ag1 -143.23(18) . . . . ?
O00M Ti3 O00V Ti8 63.4(3) . . . . ?
O00M Ti7 O00O Ti3 21.53(18) . . . . ?
O00M Ti7 O00W Ti8 -71.3(3) . . . . ?
O00M C015 C018 S2 -2.3(8) . . . . ?
O00M C015 C018 C01A -179.3(6) . . . . ?
O00N Ti5 O00R Ti8 -18.24(18) . . . . ?
O00N Ti5 O00U Ti4 136.8(3) . . . . ?
O00N Ti5 O00Z Ti6 -117.2(8) . . . 3_666 ?
O00N Ti5 O00Z Ag2 32.7(9) . . . . ?
O00N Ti8 O00R Ti5 18.45(18) . . . . ?
O00N Ti8 O00W Ti7 -144.0(3) . . . . ?
O00N C01G C01Q S10 -1.4(8) . . . . ?
O00N C01G C01Q C034 179.0(6) . . . . ?
O00N C01G C01V S11 1.8(8) . . . . ?
O00N C01G C01V C036 -178.3(6) . . . . ?
O00O Ti3 O00V Ag1 139.99(18) . . . . ?
O00O Ti3 O00V Ti8 -13.4(3) . . . . ?
O00O Ti3 O00Y Ti6 157.3(4) . . . . ?
O00O Ti7 O00W Ti8 3.2(3) . . . . ?
O00O Ti7 O010 Ti4 49.4(4) . . . . ?
O00P Ti4 O00S Ti6 -22.21(16) 3_666 . . 3_666 ?
O00P Ti4 O00U Ti5 69.1(3) 3_666 . . . ?
O00P C01B C01D S7 3.7(7) . . . . ?
O00P C01B C01D C023 -177.8(6) . . . . ?
O00P C01B C01J S5 -2.8(7) . . . . ?
O00P C01B C01J C029 177.0(6) . . . . ?
O00Q Ti4 O00S Ti6 -105.05(19) 3_666 . . 3_666 ?
O00Q Ti4 O00U Ti5 144.1(3) 3_666 . . . ?
O00Q Ti4 O010 Ti7 -147.1(4) 3_666 . . . ?
O00Q C01L C01T S8 7.0(8) . . . . ?
O00Q C01L C01T C025 -178.0(6) . . . . ?
O00R Ti5 O00U Ti4 61.6(3) . . . . ?
O00R Ti5 O00Z Ti6 -69.9(3) . . . 3_666 ?
O00R Ti5 O00Z Ag2 79.93(18) . . . . ?
O00R Ti8 O00V Ag1 -80.49(18) . . . . ?
O00R Ti8 O00V Ti3 74.3(3) . . . . ?
O00R Ti8 O00W Ti7 -68.2(3) . . . . ?
O00S Ti4 O00U Ti5 -5.4(3) . . . . ?
O00S Ti4 O010 Ti7 -46.5(4) . . . . ?
O00S Ti6 O00Y Ti3 146.7(4) 3_666 . . . ?
O00T Ti6 O00Y Ti3 40.7(4) . . . . ?
O00T C01E C01N S6 -4.3(9) . . . . ?
O00T C01E C01N C02A -179.7(6) . . . . ?
O00T C01E C017 S5 1.9(8) . . . . ?
O00T C01E C017 C01U 179.0(6) . . . . ?
O00U Ti4 O00S Ti6 61.8(2) . . . 3_666 ?
O00U Ti4 O010 Ti7 57.9(4) . . . . ?
O00U Ti5 O00R Ti8 71.3(2) . . . . ?
O00U Ti5 O00Z Ti6 35.8(3) . . . 3_666 ?
O00U Ti5 O00Z Ag2 -174.37(16) . . . . ?
O00V Ti3 O00O Ti7 65.9(2) . . . . ?
O00V Ti3 O00Y Ti6 -99.7(4) . . . . ?
O00V Ti8 O00R Ti5 -166.03(19) . . . . ?
O00V Ti8 O00W Ti7 37.3(3) . . . . ?
O00W Ti7 O00O Ti3 -61.1(2) . . . . ?
O00W Ti7 O010 Ti4 -54.0(4) . . . . ?
O00W Ti8 O00R Ti5 -67.3(2) . . . . ?
O00W Ti8 O00V Ag1 173.97(17) . . . . ?
O00W Ti8 O00V Ti3 -31.3(3) . . . . ?
O00X Ti7 O00O Ti3 105.8(2) . . . . ?
O00X Ti7 O00W Ti8 -147.0(3) . . . . ?
O00X Ti7 O010 Ti4 151.6(4) . . . . ?
O00Y Ti3 O00O Ti7 163.4(2) . . . . ?
O00Y Ti3 O00V Ag1 38.5(2) . . . . ?
O00Y Ti3 O00V Ti8 -114.9(3) . . . . ?
O00Z Ti5 O00R Ti8 170.3(2) . . . . ?
O00Z Ti5 O00U Ti4 -38.1(3) . . . . ?
O00Z Ti6 O00Y Ti3 -109.4(4) 3_666 . . . ?
O01X C6 C1 S9 40.4(12) . . . . ?
O01X C6 C1 C2 -151.3(7) . . . . ?
O01X C6 C5 S12 -30.4(9) . . . . ?
O01X C6 C5 C4 147.9(8) . . . . ?
O010 Ti4 O00S Ti6 161.08(17) . . . 3_666 ?
O010 Ti4 O00U Ti5 -110.8(3) . . . . ?
O010 Ti7 O00O Ti3 -159.54(19) . . . . ?
O010 Ti7 O00W Ti8 108.5(3) . . . . ?
O011 Ti3 O00O Ti7 -106.2(2) . . . . ?
O011 Ti3 O00V Ag1 -55.5(4) . . . . ?
O011 Ti3 O00V Ti8 151.1(3) . . . . ?
O011 Ti3 O00Y Ti6 51.1(4) . . . . ?
O011 C01S C020 S4 -5.5(9) . . . . ?
O011 C01S C020 C026 179.8(6) . . . . ?
O012 C02D C02G S8 -4.4(9) . . . . ?
O012 C02D C02G C02K -177.4(6) . . . . ?
O013 C021 C022 S3 -3.5(8) . . . . ?
O013 C021 C022 C02O -178.4(6) . . . . ?
O013 C021 C027 S4 4.0(8) . . . . ?
O013 C021 C027 C02R 177.5(6) . . . . ?
O014 Ti8 O00R Ti5 104.9(2) . . . . ?
O014 Ti8 O00V Ag1 17.4(2) . . . . ?
O014 Ti8 O00V Ti3 172.2(3) . . . . ?
O014 Ti8 O00W Ti7 131.4(4) . . . . ?
O014 C02B C02E S11 -4.7(9) . . . . ?
O014 C02B C02E C02Q 178.7(6) . . . . ?
O014 C02B C02F S12 6.4(9) . . . . ?
O014 C02B C02F C02L -177.4(6) . . . . ?
O016 Ti5 O00R Ti8 -101.4(2) . . . . ?
O016 Ti5 O00U Ti4 -130.1(3) . . . . ?
O016 Ti5 O00Z Ti6 180.0(3) . . . 3_666 ?
O016 Ti5 O00Z Ag2 -30.2(2) . . . . ?
O016 C02S C02W S10 1.3(10) . . . . ?
O016 C02S C02W C02Z 180.0(7) . . . . ?
O016 C02S C031 S9 -4.7(11) . . . . ?
O016 C02S C031 C039 -179.4(7) . . . . ?
C01A C01F C01K C01C 0.1(10) . . . . ?
C01A C01F C43 C38 58.4(12) . . . . ?
C01A C01F C43 C40 -67.5(10) . . . . ?
C01A C01F C43 C42 179.5(8) . . . . ?
C01A C01F C43 C39 -118(2) . . . . ?
C01A C01F C43 C41 140(2) . . . . ?
C01A C01F C43 C83 13(2) . . . . ?
C01B C01D C023 C02N 0.5(11) . . . . ?
C01B C01J C029 C02N 1.1(11) . . . . ?
C01C S1 C01M C019 105.3(4) . . . . ?
C01C S1 C01M C028 -76.4(5) . . . . ?
C01C C015 C018 S2 177.1(5) . . . . ?
C01C C015 C018 C01A 0.1(9) . . . . ?
C01D S7 C01I C01L 102.3(5) . . . . ?
C01D S7 C01I C01P -81.3(6) . . . . ?
C01D C01B C01J S5 177.2(4) . . . . ?
C01D C01B C01J C029 -2.9(9) . . . . ?
C01E C01N C02A C02C -0.9(11) . . . . ?
C01F C01A C018 S2 -177.6(5) . . . . ?
C01F C01A C018 C015 -0.7(10) . . . . ?
C01G C01Q C034 C03I -1.6(13) . . . . ?
C01G C01V C036 C03I 0.3(12) . . . . ?
C01H S3 C022 C02O -117.6(6) . . . . ?
C01H S3 C022 C021 67.6(6) . . . . ?
C01H C01R C01Z C028 -2.1(10) . . . . ?
C01H C01R C01Z C62 180.0(7) . . . . ?
C01I S7 C01D C01B -82.9(5) . . . . ?
C01I S7 C01D C023 98.6(6) . . . . ?
C01I C01L C01T S8 -172.7(5) . . . . ?
C01I C01L C01T C025 2.4(9) . . . . ?
C01I C01P C024 C025 2.8(11) . . . . ?
C01I C01P C024 C68 -180.0(8) . . . . ?
C01J S5 C017 C01E -105.4(5) . . . . ?
C01J S5 C017 C01U 77.4(6) . . . . ?
C01J C01B C01D S7 -176.4(4) . . . . ?
C01J C01B C01D C023 2.1(8) . . . . ?
C01K C01C C015 O00M 180.0(6) . . . . ?
C01K C01C C015 C018 0.6(9) . . . . ?
C01K C01F C43 C38 -124.7(11) . . . . ?
C01K C01F C43 C40 109.4(9) . . . . ?
C01K C01F C43 C42 -3.7(11) . . . . ?
C01K C01F C43 C39 59(2) . . . . ?
C01K C01F C43 C41 -43(2) . . . . ?
C01K C01F C43 C83 -170(2) . . . . ?
C01L C01I C01P C024 -0.9(11) . . . . ?
C01L C01T C025 C024 -0.4(11) . . . . ?
C01M S1 C01C C01K 103.0(6) . . . . ?
C01M S1 C01C C015 -79.2(5) . . . . ?
C01N S6 C01W C02D -69.6(6) . . . . ?
C01N S6 C01W C02I 116.3(6) . . . . ?
C01N C01E C017 S5 -177.4(5) . . . . ?
C01N C01E C017 C01U -0.3(9) . . . . ?
C01N C02A C02C C01U 2.9(12) . . . . ?
C01N C02A C02C C03A -178.2(8) . . . . ?
C01O S2 C018 C01A -102.9(6) . . . . ?
C01O S2 C018 C015 80.1(5) . . . . ?
C01O C01S C020 S4 172.2(5) . . . . ?
C01O C01S C020 C026 -2.6(9) . . . . ?
C01P C01I C01L O00Q 178.7(6) . . . . ?
C01P C01I C01L C01T -1.7(9) . . . . ?
C01P C024 C025 C01T -2.2(12) . . . . ?
C01P C024 C68 C63 -3(3) . . . . ?
C01P C024 C68 C64 -133.6(19) . . . . ?
C01P C024 C68 C67 111.6(15) . . . . ?
C01P C024 C68 C13 152.1(14) . . . . ?
C01P C024 C68 C65 -101.5(11) . . . . ?
C01P C024 C68 C66 13.7(19) . . . . ?
C01Q S10 C02W C02S -100.7(6) . . . . ?
C01Q S10 C02W C02Z 80.6(6) . . . . ?
C01Q C01G C01V S11 -177.7(5) . . . . ?
C01Q C01G C01V C036 2.2(10) . . . . ?
C01R C01H C019 O00X -178.0(6) . . . . ?
C01R C01H C019 C01M 2.5(8) . . . . ?
C01R C01Z C028 C01M 2.2(10) . . . . ?
C01R C01Z C62 C56 -130.0(12) . . . . ?
C01R C01Z C62 C58 -10.0(17) . . . . ?
C01R C01Z C62 C60 112.6(12) . . . . ?
C01R C01Z C62 C57 -47.2(17) . . . . ?
C01R C01Z C62 C59 65.0(19) . . . . ?
C01R C01Z C62 C61 -166.8(18) . . . . ?
C01S C01O C02J C02H 2.1(10) . . . . ?
C01S C020 C026 C02H 0.8(11) . . . . ?
C01T S8 C02G C02D 72.4(6) . . . . ?
C01T S8 C02G C02K -114.7(6) . . . . ?
C01U C02C C03A C03T 120.4(10) . . . . ?
C01U C02C C03A C03V -128.4(10) . . . . ?
C01U C02C C03A C041 1.2(14) . . . . ?
C01V S11 C02E C02B 103.0(5) . . . . ?
C01V S11 C02E C02Q -80.4(6) . . . . ?
C01V C01G C01Q S10 178.1(5) . . . . ?
C01V C01G C01Q C034 -1.6(9) . . . . ?
C01W S6 C01N C01E 102.9(6) . . . . ?
C01W S6 C01N C02A -81.6(6) . . . . ?
C01W C02D C02G S8 175.0(5) . . . . ?
C01W C02D C02G C02K 2.0(10) . . . . ?
C01W C02I C02M C02K -0.4(12) . . . . ?
C01W C02I C02M C22 -179.3(8) . . . . ?
C02A C02C C03A C03T -58.3(11) . . . . ?
C02A C02C C03A C03V 52.8(12) . . . . ?
C02A C02C C03A C041 -177.6(10) . . . . ?
C02B C02E C02Q C02T -1.6(11) . . . . ?
C02B C02F C02L C02T -1.1(11) . . . . ?
C02C C01U C017 S5 179.4(6) . . . . ?
C02C C01U C017 C01E 2.3(10) . . . . ?
C02D C01W C02I C02M 1.4(11) . . . . ?
C02D C02G C02K C02M -1.0(11) . . . . ?
C02E S11 C01V C01G -85.8(6) . . . . ?
C02E S11 C01V C036 94.4(6) . . . . ?
C02E C02B C02F S12 -172.9(5) . . . . ?
C02E C02B C02F C02L 3.2(10) . . . . ?
C02E C02Q C02T C02L 3.7(12) . . . . ?
C02E C02Q C02T C03H -178.3(8) . . . . ?
C02F S12 C89 C88 -130.1(8) . . . . ?
C02F S12 C89 C6 56.0(13) . . . . ?
C02F C02B C02E S11 174.6(5) . . . . ?
C02F C02B C02E C02Q -2.0(10) . . . . ?
C02F C02L C02T C02Q -2.4(12) . . . . ?
C02F C02L C02T C03H 179.5(7) . . . . ?
C02G S8 C01T C01L -98.7(6) . . . . ?
C02G S8 C01T C025 86.3(6) . . . . ?
C02G C02K C02M C02I 0.2(12) . . . . ?
C02G C02K C02M C22 179.1(9) . . . . ?
C02I C01W C02D O012 177.2(6) . . . . ?
C02I C01W C02D C02G -2.2(10) . . . . ?
C02I C02M C22 C12 -177.0(11) . . . . ?
C02I C02M C22 C15 -62.9(16) . . . . ?
C02I C02M C22 C84 63.8(13) . . . . ?
C02I C02M C22 C19 146(2) . . . . ?
C02I C02M C22 C20 -114.9(17) . . . . ?
C02I C02M C22 C21 -1(2) . . . . ?
C02J C01O C01S O011 178.9(6) . . . . ?
C02J C01O C01S C020 1.2(9) . . . . ?
C02J C02H C026 C020 2.4(12) . . . . ?
C02J C02H C49 C16 -177.2(11) . . . . ?
C02J C02H C49 C44 -60.4(12) . . . . ?
C02J C02H C49 C82 53.2(12) . . . . ?
C02J C02H C49 C46 -19(3) . . . . ?
C02J C02H C49 C47 110(2) . . . . ?
C02J C02H C49 C48 -144(2) . . . . ?
C02K C02M C22 C12 4.2(16) . . . . ?
C02K C02M C22 C15 118.3(14) . . . . ?
C02K C02M C22 C84 -114.9(12) . . . . ?
C02K C02M C22 C19 -33(3) . . . . ?
C02K C02M C22 C20 66.3(19) . . . . ?
C02K C02M C22 C21 -180(2) . . . . ?
C02L C02T C03H C03O 176.7(10) . . . . ?
C02L C02T C03H C03R 58.3(12) . . . . ?
C02L C02T C03H C03W -58.6(13) . . . . ?
C02O C032 C55 C11 -47.1(15) . . . . ?
C02O C032 C55 C51 66.9(15) . . . . ?
C02O C032 C55 C53 176.4(14) . . . . ?
C02O C032 C55 C50 -133.3(17) . . . . ?
C02O C032 C55 C52 115(2) . . . . ?
C02O C032 C55 C54 14(2) . . . . ?
C02Q C02T C03H C03O -1.2(14) . . . . ?
C02Q C02T C03H C03R -119.6(11) . . . . ?
C02Q C02T C03H C03W 123.5(11) . . . . ?
C02R C032 C55 C11 135.9(12) . . . . ?
C02R C032 C55 C51 -110.2(13) . . . . ?
C02R C032 C55 C53 -0.6(18) . . . . ?
C02R C032 C55 C50 49.6(19) . . . . ?
C02R C032 C55 C52 -62(2) . . . . ?
C02R C032 C55 C54 -163.5(19) . . . . ?
C02S C02W C02Z C03D -0.2(12) . . . . ?
C02S C031 C039 C03D -1.1(14) . . . . ?
C02W S10 C01Q C01G 84.3(6) . . . . ?
C02W S10 C01Q C034 -96.0(7) . . . . ?
C02W C02S C031 S9 173.9(6) . . . . ?
C02W C02S C031 C039 -0.8(11) . . . . ?
C02W C02Z C03D C30 177.4(8) . . . . ?
C02W C02Z C03D C039 -1.6(13) . . . . ?
C02Z C03D C30 C14 9.0(17) . . . . ?
C02Z C03D C30 C24 -128.7(19) . . . . ?
C02Z C03D C30 C29 114.4(17) . . . . ?
C02Z C03D C30 C23 -174.6(16) . . . . ?
C02Z C03D C30 C26 -69.0(18) . . . . ?
C02Z C03D C30 C27 79(2) . . . . ?
C02Z C03D C039 C031 2.3(15) . . . . ?
C015 C01C C01K C01F -0.7(10) . . . . ?
C017 S5 C01J C01B 80.1(5) . . . . ?
C017 S5 C01J C029 -99.8(6) . . . . ?
C017 C01E C01N S6 175.0(5) . . . . ?
C017 C01E C01N C02A -0.4(9) . . . . ?
C017 C01U C02C C02A -3.5(11) . . . . ?
C017 C01U C02C C03A 177.6(8) . . . . ?
C018 S2 C01O C01S -103.6(5) . . . . ?
C018 S2 C01O C02J 79.7(6) . . . . ?
C018 C01A C01F C01K 0.7(10) . . . . ?
C018 C01A C01F C43 177.7(7) . . . . ?
C019 C01H C01R C01Z -0.2(10) . . . . ?
C019 C01M C028 C01Z 0.1(9) . . . . ?
C020 S4 C027 C02R 119.3(5) . . . . ?
C020 S4 C027 C021 -67.1(6) . . . . ?
C022 S3 C01H C01R 81.6(6) . . . . ?
C022 S3 C01H C019 -102.4(5) . . . . ?
C022 C02O C032 C02R -3.1(13) . . . . ?
C022 C02O C032 C55 179.8(9) . . . . ?
C022 C021 C027 S4 -175.4(5) . . . . ?
C022 C021 C027 C02R -2.0(9) . . . . ?
C023 C02N C029 C01J 1.4(13) . . . . ?
C023 C02N C81 C18 -104.4(13) . . . . ?
C023 C02N C81 C71 21(2) . . . . ?
C023 C02N C81 C73 149.3(13) . . . . ?
C023 C02N C81 C45 -48.1(18) . . . . ?
C023 C02N C81 C72 79(2) . . . . ?
C023 C02N C81 C74 -149(2) . . . . ?
C025 C024 C68 C63 174(3) . . . . ?
C025 C024 C68 C64 43(2) . . . . ?
C025 C024 C68 C67 -71.3(16) . . . . ?
C025 C024 C68 C13 -30.8(17) . . . . ?
C025 C024 C68 C65 75.6(12) . . . . ?
C025 C024 C68 C66 -169.2(17) . . . . ?
C026 C02H C02J C01O -3.8(11) . . . . ?
C026 C02H C49 C16 5.3(15) . . . . ?
C026 C02H C49 C44 122.1(10) . . . . ?
C026 C02H C49 C82 -124.3(10) . . . . ?
C026 C02H C49 C46 164(3) . . . . ?
C026 C02H C49 C47 -68(2) . . . . ?
C026 C02H C49 C48 39(2) . . . . ?
C027 S4 C020 C01S 98.6(6) . . . . ?
C027 S4 C020 C026 -86.7(6) . . . . ?
C027 C02R C032 C02O 2.0(12) . . . . ?
C027 C02R C032 C55 179.2(8) . . . . ?
C027 C021 C022 S3 176.0(5) . . . . ?
C027 C021 C022 C02O 1.1(9) . . . . ?
C028 C01M C019 O00X 178.1(5) . . . . ?
C028 C01M C019 C01H -2.4(8) . . . . ?
C028 C01Z C62 C56 52.2(14) . . . . ?
C028 C01Z C62 C58 172.3(14) . . . . ?
C028 C01Z C62 C60 -65.2(13) . . . . ?
C028 C01Z C62 C57 135.0(15) . . . . ?
C028 C01Z C62 C59 -112.8(18) . . . . ?
C028 C01Z C62 C61 15(2) . . . . ?
C029 C02N C023 C01D -2.2(13) . . . . ?
C029 C02N C81 C18 73.6(15) . . . . ?
C029 C02N C81 C71 -161.5(14) . . . . ?
C029 C02N C81 C73 -32.7(17) . . . . ?
C029 C02N C81 C45 129.9(15) . . . . ?
C029 C02N C81 C72 -103(2) . . . . ?
C029 C02N C81 C74 29(2) . . . . ?
C30 C03D C039 C031 -176.7(9) . . . . ?
C031 S9 C1 C6 -94.2(10) . . . . ?
C031 S9 C1 C2 96.3(4) . . . . ?
C031 C02S C02W S10 -177.2(5) . . . . ?
C031 C02S C02W C02Z 1.4(11) . . . . ?
C032 C02O C022 S3 -173.4(7) . . . . ?
C032 C02O C022 C021 1.6(11) . . . . ?
C032 C02R C027 S4 174.4(6) . . . . ?
C032 C02R C027 C021 0.5(10) . . . . ?
C034 C03I C036 C01V -3.4(14) . . . . ?
C034 C03I C33 C90 -33(2) . . . . ?
C034 C03I C33 C96 -173.6(17) . . . . ?
C034 C03I C33 C97 76(3) . . . . ?
C034 C03I C32 C37 -98(2) . . . . ?
C034 C03I C32 C94 162(2) . . . . ?
C034 C03I C32 C95 49(2) . . . . ?
C036 C03I C034 C01Q 4.0(15) . . . . ?
C036 C03I C33 C90 135.8(16) . . . . ?
C036 C03I C33 C96 -5(2) . . . . ?
C036 C03I C33 C97 -115(2) . . . . ?
C036 C03I C32 C37 84(3) . . . . ?
C036 C03I C32 C94 -15(4) . . . . ?
C036 C03I C32 C95 -129(2) . . . . ?
C039 C03D C30 C14 -172.0(14) . . . . ?
C039 C03D C30 C24 50(2) . . . . ?
C039 C03D C30 C29 -66.6(18) . . . . ?
C039 C03D C30 C23 4.4(19) . . . . ?
C039 C03D C30 C26 110.0(19) . . . . ?
C039 C03D C30 C27 -102(2) . . . . ?
C43 C01F C01K C01C -176.9(7) . . . . ?
C49 C02H C02J C01O 178.6(7) . . . . ?
C49 C02H C026 C020 180.0(8) . . . . ?
C62 C01Z C028 C01M -179.9(7) . . . . ?
C68 C024 C025 C01T -179.4(8) . . . . ?
C81 C02N C023 C01D 175.8(10) . . . . ?
C81 C02N C029 C01J -176.6(10) . . . . ?
Ag2 Ti5 O00R Ti8 -147.53(17) . . . . ?
Ag2 Ti5 O00U Ti4 -43.9(4) . . . . ?
Ag2 Ti5 O00Z Ti6 -149.8(3) . . . 3_666 ?
Ag2 S4 C020 C01S -17.4(6) 3_666 . . . ?
Ag2 S4 C020 C026 157.3(5) 3_666 . . . ?
Ag2 S4 C027 C02R -122.1(5) 3_666 . . . ?
Ag2 S4 C027 C021 51.4(5) 3_666 . . . ?
C33 C03I C034 C01Q 172.6(13) . . . . ?
C33 C03I C036 C01V -173.3(12) . . . . ?
C17 C88 C89 S12 -172.8(10) . . . . ?
C17 C88 C89 C6 1(2) . . . . ?
C76 C17 C88 C89 178.5(14) . . . . ?
C76 C17 C92 C87 -178.8(14) . . . . ?
C87 S9 C031 C02S 92.9(8) . . . . ?
C87 S9 C031 C039 -92.8(9) . . . . ?
C88 C17 C76 C35 -118.8(19) . . . . ?
C88 C17 C76 C85 -3(2) . . . . ?
C88 C17 C76 C98 116.9(17) . . . . ?
C88 C17 C92 C87 -1(2) . . . . ?
C88 C89 C6 O01X -167.8(13) . . . . ?
C88 C89 C6 C87 -2.2(19) . . . . ?
C89 S12 C02F C02B -94.4(7) . . . . ?
C89 S12 C02F C02L 89.5(8) . . . . ?
C92 C17 C76 C35 59(2) . . . . ?
C92 C17 C76 C85 175.2(18) . . . . ?
C92 C17 C76 C98 -65.1(17) . . . . ?
C92 C17 C88 C89 0.5(18) . . . . ?
C92 C87 C6 O01X 163.4(11) . . . . ?
C92 C87 C6 C89 2.0(18) . . . . ?
C32 C03I C034 C01Q -174.2(14) . . . . ?
C32 C03I C036 C01V 174(2) . . . . ?
C10 C7 C3 C2 -121.5(19) . . . . ?
C10 C7 C3 C4 51(2) . . . . ?
C7 C3 C4 C5 -172.9(13) . . . . ?
C8 C7 C3 C2 3(3) . . . . ?
C8 C7 C3 C4 175.1(17) . . . . ?
C9 C7 C3 C2 118.7(19) . . . . ?
C9 C7 C3 C4 -69(2) . . . . ?
C6 C87 C92 C17 -1(2) . . . . ?
C6 C1 C2 C3 0.0 . . . . ?
C1 S9 C031 C02S 96.6(8) . . . . ?
C1 S9 C031 C039 -89.0(8) . . . . ?
C1 C6 C5 S12 -178.3(8) . . . . ?
C1 C6 C5 C4 0.0 . . . . ?
C1 C2 C3 C7 171.8(15) . . . . ?
C1 C2 C3 C4 0.0 . . . . ?
C2 C3 C4 C5 0.0 . . . . ?
C3 C4 C5 S12 177.9(9) . . . . ?
C3 C4 C5 C6 0.0 . . . . ?
C5 S12 C02F C02B -103.0(6) . . . . ?
C5 S12 C02F C02L 80.9(6) . . . . ?
C5 C6 C1 S9 -168.2(12) . . . . ?
C5 C6 C1 C2 0.0 . . . . ?

loop_
_smtbx_masks_void_nr
_smtbx_masks_void_average_x
_smtbx_masks_void_average_y
_smtbx_masks_void_average_z
_smtbx_masks_void_volume
_smtbx_masks_void_count_electrons
_smtbx_masks_void_content
1 0.000 0.000 0.500 285.2 2.6 ?
2 -0.017 0.270 0.446 133.1 5.8 ?
3 0.017 0.730 0.554 133.1 6.4 ?
4 0.174 0.695 0.967 25.7 0.4 ?
5 0.500 0.500 0.000 285.2 2.6 ?
6 0.326 0.195 0.533 25.7 0.0 ?
7 0.483 0.230 -0.054 133.1 5.8 ?
8 0.517 0.770 0.054 133.1 6.5 ?
9 0.674 0.805 0.467 25.7 -0.0 ?
10 0.826 0.305 0.033 25.7 0.0 ?
